data_4310448
loop_
_publ_author_name
'Liliya A. Yatsunyk'
'F. Ann Walker'

_publ_contact_author_address
;
     University of Arizona
     Department of Chemistry
     1306 E. University
     Tucson, AZ 85721-0041
     USA
;
_publ_contact_author_email liliya@u.arizona.edu
_publ_contact_author_fax 520-636-9300
_publ_contact_author_name 'Liliya Yatsunyk'
_publ_contact_author_phone 520-621-9697
_publ_section_title
;
 Structural, NMR, and EPR Studies of S=1/2 and S=3/2 Fe(III)
 Bis(4-Cyanopyridine) Complexes of Dodecasubstituted Porphyrins
;
_journal_name_full 'Inorganic Chemistry'
_journal_page_first 757
_journal_page_last 777
_journal_paper_doi 10.1021/ic035010q
_journal_volume 43
_journal_year 2004
_chemical_formula_analytical 'Fe N8 C72 H68'
_chemical_formula_iupac '[Fe N8 C72 H68](Cl O4) * 1.5(C H2 Cl2)'
_chemical_formula_moiety 'Fe N8 C72 H68 +, C1.5 H3 Cl3, Cl O4 -'
_chemical_formula_structural
;
[Fe (N4 C60 H60) (N4 C12 H8)]+ (Cl O4)- 1.5(C H2 Cl2) 
;
_chemical_formula_sum 'C73.5 H71 Cl4 Fe N8 O4'
_chemical_formula_weight 1328.03
_chemical_name_common '[FeOETPP(4-CNPy)2]ClO4'
_chemical_name_systematic
; 
 bis{4-cyanopyridine}octaethyltetraphenylporphinato 
Iron(III) perchlorate 
;
_space_group_IT_number 4
_symmetry_cell_setting monoclinic
_symmetry_space_group_name_Hall 'P 2yb'
_symmetry_space_group_name_H-M 'P 1 21 1'
_atom_sites_solution_hydrogens geom
_atom_sites_solution_primary direct
_atom_sites_solution_secondary difmap
_audit_creation_method SHELXL-97
_cell_angle_alpha 90.00
_cell_angle_beta 100.699(2)
_cell_angle_gamma 90.00
_cell_formula_units_Z 8
_cell_length_a 13.5691(10)
_cell_length_b 42.461(3)
_cell_length_c 24.0093(18)
_cell_measurement_reflns_used 6811
_cell_measurement_temperature 170(2)
_cell_measurement_theta_max 19.6145
_cell_measurement_theta_min 2.2475
_cell_volume 13592.7(17)
_computing_cell_refinement 'Bruker XSCANS'
_computing_data_collection 'Bruker XSCANS'
_computing_data_reduction 'Bruker SHELXTL'
_computing_molecular_graphics 'Bruker SHELXTL'
_computing_publication_material 'Bruker SHELXTL'
_computing_structure_refinement 'SHELXL-97 (Sheldrick, 1997)'
_computing_structure_solution 'SHELXS-97 (Sheldrick, 1990)'
_diffrn_ambient_temperature 170(2)
_diffrn_measured_fraction_theta_full 0.995
_diffrn_measured_fraction_theta_max 0.995
_diffrn_measurement_device_type 'CCD area detector'
_diffrn_measurement_method 'phi and omega scans'
_diffrn_radiation_monochromator graphite
_diffrn_radiation_source 'fine-focus sealed tube'
_diffrn_radiation_type MoK\a
_diffrn_radiation_wavelength 0.71073
_diffrn_reflns_av_R_equivalents 0.1154
_diffrn_reflns_av_sigmaI/netI 0.1351
_diffrn_reflns_limit_h_max 14
_diffrn_reflns_limit_h_min -14
_diffrn_reflns_limit_k_max 44
_diffrn_reflns_limit_k_min -44
_diffrn_reflns_limit_l_max 25
_diffrn_reflns_limit_l_min -25
_diffrn_reflns_number 106355
_diffrn_reflns_theta_full 22.01
_diffrn_reflns_theta_max 22.01
_diffrn_reflns_theta_min 1.29
_diffrn_standards_decay_% 0.19
_diffrn_standards_interval_count 1818
_diffrn_standards_number 93
_exptl_absorpt_coefficient_mu 0.434
_exptl_absorpt_correction_T_max 0.9182
_exptl_absorpt_correction_T_min 0.8558
_exptl_absorpt_correction_type multi-scan
_exptl_absorpt_process_details 'SADABS (Sheldrick, 2002)'
_exptl_crystal_colour 'dark purple'
_exptl_crystal_density_diffrn 1.298
_exptl_crystal_density_method 'not measured'
_exptl_crystal_description 'irregular block'
_exptl_crystal_F_000 5552
_exptl_crystal_size_max 0.37
_exptl_crystal_size_mid 0.30
_exptl_crystal_size_min 0.20
_refine_diff_density_max 0.973
_refine_diff_density_min -0.583
_refine_diff_density_rms 0.078
_refine_ls_abs_structure_details 'Flack H D (1983), Acta Cryst. A39, 876-881'
_refine_ls_abs_structure_Flack -0.01(2)
_refine_ls_extinction_method none
_refine_ls_goodness_of_fit_ref 1.026
_refine_ls_hydrogen_treatment mixed
_refine_ls_matrix_type full
_refine_ls_number_parameters 3350
_refine_ls_number_reflns 33209
_refine_ls_number_restraints 355
_refine_ls_restrained_S_all 1.034
_refine_ls_R_factor_all 0.1452
_refine_ls_R_factor_gt 0.0707
_refine_ls_shift/su_max 0.000
_refine_ls_shift/su_mean 0.000
_refine_ls_structure_factor_coef Fsqd
_refine_ls_weighting_details 'calc w=1/[\s^2^(Fo^2^)+(0.1080P)^2^+4.6853P] where P=(Fo^2^+2Fc^2^)/3'
_refine_ls_weighting_scheme calc
_refine_ls_wR_factor_gt 0.1675
_refine_ls_wR_factor_ref 0.2106
_reflns_number_gt 19624
_reflns_number_total 33209
_reflns_threshold_expression >2sigma(I)
_cod_data_source_file ic035010qsi20030827_074657.cif
_cod_data_source_block ly29s
_cod_depositor_comments
;
The following automatic conversions were performed:
'_symmetry_cell_setting' value 'Monoclinic' changed to 'monoclinic'
according to '/home/saulius/struct/CIF-dictionaries/cif_core.dic'
dictionary named 'cif_core.dic' version 2.4.1 from 2010-06-29.

Automatic conversion script
Id: cif_fix_enum 1527 2010-12-29 10:47:43Z saulius 

The following automatic conversions were performed:
'_symmetry_space_group_number' data item was removed -- it should
have been renamed to '_space_group_IT_number' as specified in the
replacement file
'/home/antanas/src/cod-tools/trunk/data/replacement-values/replacement_tags.lst',
but the replacement data item was already present in the data block
and had the same value as the '_symmetry_space_group_number' data
item.

Automatic conversion script
Id: cif_correct_tags 4998 2017-03-02 13:24:31Z antanas 
;
_cod_original_cell_volume 13592.6(17)
_cod_original_sg_symbol_Hall P2(1)
_cod_original_formula_sum 'C73.50 H71 Cl4 Fe N8 O4'
_cod_database_code 4310448

loop_
_symmetry_equiv_pos_as_xyz
'x, y, z'
'-x, y+1/2, -z'

loop_
_atom_site_label
_atom_site_type_symbol
_atom_site_fract_x
_atom_site_fract_y
_atom_site_fract_z
_atom_site_U_iso_or_equiv
_atom_site_adp_type
_atom_site_occupancy
_atom_site_symmetry_multiplicity
_atom_site_calc_flag
_atom_site_refinement_flags
_atom_site_disorder_assembly
_atom_site_disorder_group
Fe1 Fe -1.12124(10) 0.53103(3) 0.10194(6) 0.0290(4) Uani 1 1 d . . .
N11 N -1.0988(6) 0.51359(18) 0.1791(3) 0.031(2) Uani 1 1 d . . .
N12 N -1.2639(5) 0.51954(19) 0.0923(3) 0.0272(19) Uani 1 1 d . . .
N13 N -1.1416(6) 0.54546(17) 0.0229(3) 0.0252(19) Uani 1 1 d . . .
N14 N -0.9813(6) 0.54566(18) 0.1138(3) 0.029(2) Uani 1 1 d . . .
N15 N -1.1616(6) 0.5766(2) 0.1351(4) 0.040(2) Uani 1 1 d . . .
N16 N -1.2694(13) 0.6875(3) 0.2159(6) 0.117(6) Uani 1 1 d . . .
N17 N -1.0805(6) 0.4848(2) 0.0726(3) 0.030(2) Uani 1 1 d . . .
N18 N -0.9909(7) 0.3731(3) -0.0106(5) 0.059(3) Uani 1 1 d . . .
C101 C -1.1622(8) 0.4915(2) 0.1971(4) 0.026(2) Uani 1 1 d . . .
C102 C -1.2653(8) 0.4941(2) 0.1823(4) 0.032(3) Uani 1 1 d . . .
C103 C -1.3125(8) 0.5134(2) 0.1373(4) 0.033(3) Uani 1 1 d . . .
C104 C -1.4122(7) 0.5257(2) 0.1268(4) 0.031(3) Uani 1 1 d . . .
C105 C -1.4279(7) 0.5378(2) 0.0731(5) 0.038(3) Uani 1 1 d . . .
C106 C -1.3389(7) 0.5329(2) 0.0495(4) 0.028(2) Uani 1 1 d . . .
C107 C -1.3215(8) 0.5355(2) -0.0060(4) 0.033(3) Uani 1 1 d . . .
C108 C -1.2244(8) 0.5362(2) -0.0175(4) 0.030(3) Uani 1 1 d . . .
C109 C -1.1924(7) 0.5312(2) -0.0715(4) 0.029(2) Uani 1 1 d . . .
C110 C -1.0922(8) 0.5382(2) -0.0647(4) 0.034(3) Uani 1 1 d . . .
C111 C -1.0643(8) 0.5493(2) -0.0057(4) 0.033(3) Uani 1 1 d . . .
C112 C -0.9756(7) 0.5649(2) 0.0186(4) 0.029(3) Uani 1 1 d . . .
C113 C -0.9479(7) 0.5665(2) 0.0783(5) 0.035(3) Uani 1 1 d . . .
C114 C -0.8781(8) 0.5885(3) 0.1116(5) 0.044(3) Uani 1 1 d . . .
C115 C -0.8676(7) 0.5792(2) 0.1654(5) 0.036(3) Uani 1 1 d . . .
C116 C -0.9248(8) 0.5510(2) 0.1676(4) 0.033(3) Uani 1 1 d . . .
C117 C -0.9268(8) 0.5296(3) 0.2113(5) 0.041(3) Uani 1 1 d . . .
C118 C -1.0050(8) 0.5081(2) 0.2107(4) 0.031(3) Uani 1 1 d . . .
C119 C -1.0078(8) 0.4796(2) 0.2437(4) 0.032(3) Uani 1 1 d . . .
C120 C -1.1026(8) 0.4689(2) 0.2341(4) 0.034(3) Uani 1 1 d . . .
C121 C -1.3310(8) 0.4782(2) 0.2167(4) 0.034(3) Uani 1 1 d . . .
C122 C -1.3263(7) 0.4856(2) 0.2728(4) 0.035(3) Uani 1 1 d . . .
H12A H -1.2757 0.4996 0.2908 0.042 Uiso 1 1 calc R . .
C123 C -1.3941(9) 0.4731(3) 0.3039(5) 0.041(3) Uani 1 1 d . . .
H12B H -1.3891 0.4782 0.3428 0.049 Uiso 1 1 calc R . .
C124 C -1.4682(9) 0.4532(3) 0.2775(5) 0.045(3) Uani 1 1 d . . .
H12C H -1.5175 0.4457 0.2977 0.054 Uiso 1 1 calc R . .
C125 C -1.4717(8) 0.4442(3) 0.2237(6) 0.047(3) Uani 1 1 d . . .
H12D H -1.5187 0.4286 0.2078 0.057 Uiso 1 1 calc R . .
C126 C -1.4070(8) 0.4575(3) 0.1900(4) 0.042(3) Uani 1 1 d . . .
H12E H -1.4144 0.4526 0.1508 0.050 Uiso 1 1 calc R . .
C127 C -1.4807(8) 0.5301(3) 0.1678(5) 0.047(3) Uani 1 1 d . . .
H12F H -1.4856 0.5101 0.1885 0.057 Uiso 1 1 calc R . .
H12G H -1.5486 0.5354 0.1469 0.057 Uiso 1 1 calc R . .
C128 C -1.4429(11) 0.5569(3) 0.2116(5) 0.069(4) Uani 1 1 d . . .
H12H H -1.4894 0.5591 0.2380 0.103 Uiso 1 1 calc R . .
H12I H -1.4397 0.5768 0.1913 0.103 Uiso 1 1 calc R . .
H12J H -1.3761 0.5516 0.2326 0.103 Uiso 1 1 calc R . .
C129 C -1.5176(8) 0.5575(2) 0.0451(5) 0.041(3) Uani 1 1 d . . .
H12K H -1.5770 0.5515 0.0611 0.049 Uiso 1 1 calc R . .
H12L H -1.5324 0.5528 0.0040 0.049 Uiso 1 1 calc R . .
C130 C -1.4991(10) 0.5928(3) 0.0535(7) 0.081(5) Uani 1 1 d . . .
H13A H -1.5586 0.6044 0.0350 0.122 Uiso 1 1 calc R . .
H13B H -1.4413 0.5990 0.0369 0.122 Uiso 1 1 calc R . .
H13C H -1.4856 0.5976 0.0941 0.122 Uiso 1 1 calc R . .
C131 C -1.4102(7) 0.5389(3) -0.0527(4) 0.033(3) Uani 1 1 d . . .
C132 C -1.4784(8) 0.5136(3) -0.0651(5) 0.046(3) Uani 1 1 d . . .
H13D H -1.4704 0.4951 -0.0426 0.055 Uiso 1 1 calc R . .
C133 C -1.5556(9) 0.5164(3) -0.1096(6) 0.060(4) Uani 1 1 d . . .
H13E H -1.6006 0.4992 -0.1189 0.072 Uiso 1 1 calc R . .
C134 C -1.5700(9) 0.5429(4) -0.1412(6) 0.067(4) Uani 1 1 d . . .
H13F H -1.6245 0.5440 -0.1724 0.080 Uiso 1 1 calc R . .
C135 C -1.5074(9) 0.5681(3) -0.1289(6) 0.070(4) Uani 1 1 d . . .
H13G H -1.5200 0.5870 -0.1502 0.083 Uiso 1 1 calc R . .
C136 C -1.4247(9) 0.5660(3) -0.0847(5) 0.051(3) Uani 1 1 d . . .
H13H H -1.3788 0.5830 -0.0769 0.061 Uiso 1 1 calc R . .
C137 C -1.2529(8) 0.5145(2) -0.1226(4) 0.033(3) Uani 1 1 d . . .
H13I H -1.3226 0.5226 -0.1294 0.039 Uiso 1 1 calc R . .
H13J H -1.2238 0.5194 -0.1565 0.039 Uiso 1 1 calc R . .
C138 C -1.2541(9) 0.4793(3) -0.1144(5) 0.057(4) Uani 1 1 d . . .
H13K H -1.2932 0.4695 -0.1483 0.085 Uiso 1 1 calc R . .
H13L H -1.2846 0.4744 -0.0815 0.085 Uiso 1 1 calc R . .
H13M H -1.1852 0.4713 -0.1080 0.085 Uiso 1 1 calc R . .
C139 C -1.0229(7) 0.5311(3) -0.1041(4) 0.044(3) Uani 1 1 d . . .
H13N H -0.9834 0.5501 -0.1093 0.053 Uiso 1 1 calc R . .
H13O H -1.0621 0.5250 -0.1416 0.053 Uiso 1 1 calc R . .
C140 C -0.9520(9) 0.5044(3) -0.0809(5) 0.054(3) Uani 1 1 d . . .
H14A H -0.9063 0.5001 -0.1071 0.081 Uiso 1 1 calc R . .
H14B H -0.9911 0.4854 -0.0767 0.081 Uiso 1 1 calc R . .
H14C H -0.9132 0.5104 -0.0438 0.081 Uiso 1 1 calc R . .
C141 C -0.9151(8) 0.5792(2) -0.0196(4) 0.032(3) Uani 1 1 d . . .
C142 C -0.9561(9) 0.6021(3) -0.0574(4) 0.044(3) Uani 1 1 d . . .
H14D H -1.0233 0.6087 -0.0585 0.053 Uiso 1 1 calc R . .
C143 C -0.8983(9) 0.6160(3) -0.0954(5) 0.050(3) Uani 1 1 d . . .
H14E H -0.9271 0.6314 -0.1224 0.060 Uiso 1 1 calc R . .
C144 C -0.8013(11) 0.6068(3) -0.0919(5) 0.059(4) Uani 1 1 d . . .
H14F H -0.7617 0.6164 -0.1159 0.071 Uiso 1 1 calc R . .
C145 C -0.7581(8) 0.5833(3) -0.0537(5) 0.053(3) Uani 1 1 d . . .
H14G H -0.6908 0.5767 -0.0525 0.063 Uiso 1 1 calc R . .
C146 C -0.8154(8) 0.5702(3) -0.0182(5) 0.042(3) Uani 1 1 d . . .
H14H H -0.7865 0.5545 0.0080 0.051 Uiso 1 1 calc R . .
C147 C -0.8428(10) 0.6200(3) 0.0902(5) 0.057(4) Uani 1 1 d . . .
H14I H -0.7929 0.6296 0.1208 0.068 Uiso 1 1 calc R . .
H14J H -0.8089 0.6157 0.0579 0.068 Uiso 1 1 calc R . .
C148 C -0.9271(11) 0.6434(3) 0.0716(6) 0.077(4) Uani 1 1 d . . .
H14K H -0.8995 0.6628 0.0581 0.115 Uiso 1 1 calc R . .
H14L H -0.9596 0.6484 0.1037 0.115 Uiso 1 1 calc R . .
H14M H -0.9764 0.6343 0.0408 0.115 Uiso 1 1 calc R . .
C149 C -0.8158(10) 0.5982(3) 0.2166(5) 0.063(4) Uani 1 1 d . . .
H14N H -0.7712 0.5843 0.2432 0.076 Uiso 1 1 calc R . .
H14O H -0.7743 0.6150 0.2041 0.076 Uiso 1 1 calc R . .
C150 C -0.8943(13) 0.6128(4) 0.2464(7) 0.101(6) Uani 1 1 d . . .
H15A H -0.8609 0.6247 0.2796 0.152 Uiso 1 1 calc R . .
H15B H -0.9355 0.5961 0.2585 0.152 Uiso 1 1 calc R . .
H15C H -0.9371 0.6270 0.2202 0.152 Uiso 1 1 calc R . .
C151 C -0.8377(8) 0.5299(2) 0.2607(5) 0.039(3) Uani 1 1 d . . .
C152 C -0.7435(9) 0.5231(3) 0.2538(6) 0.064(4) Uani 1 1 d . . .
H15D H -0.7321 0.5172 0.2174 0.076 Uiso 1 1 calc R . .
C153 C -0.6640(11) 0.5245(4) 0.2981(8) 0.085(5) Uani 1 1 d . . .
H15E H -0.5984 0.5189 0.2931 0.102 Uiso 1 1 calc R . .
C154 C -0.6825(16) 0.5345(4) 0.3520(8) 0.105(7) Uani 1 1 d . . .
H15F H -0.6278 0.5368 0.3827 0.127 Uiso 1 1 calc R . .
C155 C -0.7774(14) 0.5408(3) 0.3602(6) 0.085(5) Uani 1 1 d . . .
H15G H -0.7893 0.5464 0.3967 0.102 Uiso 1 1 calc R . .
C156 C -0.8557(10) 0.5390(3) 0.3147(5) 0.056(3) Uani 1 1 d . . .
H15H H -0.9219 0.5438 0.3196 0.067 Uiso 1 1 calc R . .
C157 C -0.9186(7) 0.4619(2) 0.2767(4) 0.038(3) Uani 1 1 d D . .
H15I H -0.9424 0.4465 0.3021 0.046 Uiso 1 1 calc R . .
H15J H -0.8737 0.4770 0.3006 0.046 Uiso 1 1 calc R . .
C158 C -0.8561(9) 0.4437(3) 0.2354(5) 0.060(4) Uani 1 1 d D . .
H15K H -0.7993 0.4327 0.2583 0.090 Uiso 1 1 calc R . .
H15L H -0.8313 0.4590 0.2107 0.090 Uiso 1 1 calc R . .
H15M H -0.8999 0.4285 0.2121 0.090 Uiso 1 1 calc R . .
C159 C -1.1407(8) 0.4372(2) 0.2481(4) 0.036(3) Uani 1 1 d . . .
H15N H -1.2010 0.4400 0.2653 0.043 Uiso 1 1 calc R . .
H15O H -1.0887 0.4266 0.2763 0.043 Uiso 1 1 calc R . .
C160 C -1.1670(8) 0.4165(3) 0.1959(5) 0.048(3) Uani 1 1 d . . .
H16A H -1.1911 0.3960 0.2067 0.072 Uiso 1 1 calc R . .
H16B H -1.1072 0.4134 0.1790 0.072 Uiso 1 1 calc R . .
H16C H -1.2196 0.4266 0.1682 0.072 Uiso 1 1 calc R . .
C161 C -1.1815(10) 0.6020(3) 0.1018(5) 0.057(4) Uani 1 1 d . . .
H16D H -1.1763 0.5999 0.0631 0.069 Uiso 1 1 calc R . .
C162 C -1.2098(11) 0.6319(3) 0.1205(6) 0.071(4) Uani 1 1 d . . .
H16E H -1.2225 0.6495 0.0956 0.085 Uiso 1 1 calc R . .
C163 C -1.2177(10) 0.6340(3) 0.1771(5) 0.055(3) Uani 1 1 d . . .
C164 C -1.1974(10) 0.6092(3) 0.2114(5) 0.058(4) Uani 1 1 d . . .
H16F H -1.2012 0.6111 0.2504 0.070 Uiso 1 1 calc R . .
C165 C -1.1702(10) 0.5800(3) 0.1898(5) 0.062(4) Uani 1 1 d . . .
H16G H -1.1578 0.5623 0.2145 0.074 Uiso 1 1 calc R . .
C166 C -1.2483(12) 0.6644(4) 0.1973(6) 0.081(4) Uani 1 1 d . . .
C171 C -0.9860(9) 0.4746(3) 0.0799(5) 0.050(3) Uani 1 1 d . . .
H17A H -0.9352 0.4881 0.0994 0.060 Uiso 1 1 calc R . .
C172 C -0.9563(8) 0.4456(3) 0.0610(5) 0.046(3) Uani 1 1 d . . .
H17B H -0.8880 0.4392 0.0686 0.055 Uiso 1 1 calc R . .
C173 C -1.0297(8) 0.4266(2) 0.0310(4) 0.032(3) Uani 1 1 d . . .
C174 C -1.1320(8) 0.4365(3) 0.0213(5) 0.049(3) Uani 1 1 d . . .
H17C H -1.1842 0.4239 0.0007 0.059 Uiso 1 1 calc R . .
C175 C -1.1505(8) 0.4652(3) 0.0435(5) 0.039(3) Uani 1 1 d . . .
H17E H -1.2184 0.4720 0.0379 0.047 Uiso 1 1 calc R . .
C176 C -1.0065(8) 0.3970(3) 0.0076(5) 0.042(3) Uani 1 1 d . . .
Fe2 Fe -0.06031(10) 0.51976(3) 0.60785(6) 0.0304(4) Uani 1 1 d . . .
N21 N 0.0127(6) 0.47922(19) 0.6179(3) 0.030(2) Uani 1 1 d . . .
N22 N -0.0150(6) 0.52570(19) 0.5356(3) 0.034(2) Uani 1 1 d . . .
N23 N -0.1210(6) 0.56233(18) 0.6014(3) 0.034(2) Uani 1 1 d . . .
N24 N -0.1114(6) 0.51253(19) 0.6773(3) 0.030(2) Uani 1 1 d . . .
N25 N 0.0761(8) 0.5416(2) 0.6578(4) 0.056(3) Uani 1 1 d . . .
N26 N 0.3765(12) 0.6129(3) 0.7702(7) 0.127(6) Uani 1 1 d . . .
N27 N -0.1948(7) 0.4987(2) 0.5594(4) 0.037(2) Uani 1 1 d . . .
N28 N -0.5096(8) 0.4497(3) 0.4161(4) 0.056(3) Uani 1 1 d . . .
C201 C 0.0881(8) 0.4708(3) 0.5895(4) 0.038(3) Uani 1 1 d . A .
C202 C 0.0809(7) 0.4783(2) 0.5316(4) 0.028(3) Uani 1 1 d . . .
C203 C 0.0157(7) 0.5015(2) 0.5046(4) 0.031(3) Uani 1 1 d . . .
C204 C -0.0200(8) 0.5058(3) 0.4454(4) 0.037(3) Uani 1 1 d . . .
C205 C -0.0661(8) 0.5357(2) 0.4388(4) 0.038(3) Uani 1 1 d . . .
C206 C -0.0589(7) 0.5477(2) 0.4945(4) 0.031(3) Uani 1 1 d . . .
C207 C -0.0784(8) 0.5783(2) 0.5128(4) 0.035(3) Uani 1 1 d . . .
C208 C -0.0921(8) 0.5858(2) 0.5666(5) 0.040(3) Uani 1 1 d . . .
C209 C -0.0893(8) 0.6165(2) 0.5946(5) 0.040(3) Uani 1 1 d . . .
C210 C -0.1281(8) 0.6117(2) 0.6420(5) 0.040(3) Uani 1 1 d . . .
C211 C -0.1462(8) 0.5779(2) 0.6477(4) 0.033(3) Uani 1 1 d . . .
C212 C -0.1974(8) 0.5620(2) 0.6853(4) 0.036(3) Uani 1 1 d . . .
C213 C -0.1901(7) 0.5291(2) 0.6919(4) 0.029(3) Uani 1 1 d . . .
C214 C -0.2538(8) 0.5089(3) 0.7183(4) 0.036(3) Uani 1 1 d . . .
C215 C -0.2086(8) 0.4802(2) 0.7232(4) 0.032(3) Uani 1 1 d . . .
C216 C -0.1176(7) 0.4826(2) 0.7005(4) 0.027(2) Uani 1 1 d . . .
C217 C -0.0371(7) 0.4613(2) 0.7049(4) 0.032(3) Uani 1 1 d . . .
C218 C 0.0350(7) 0.4642(2) 0.6707(4) 0.027(2) Uani 1 1 d . . .
C219 C 0.1324(7) 0.4502(2) 0.6765(4) 0.034(3) Uani 1 1 d . A .
C220 C 0.1665(8) 0.4540(2) 0.6266(4) 0.035(3) Uani 1 1 d . . .
C221 C 0.1448(8) 0.4612(3) 0.4972(4) 0.031(3) Uani 1 1 d . . .
C222 C 0.1364(8) 0.4294(3) 0.4881(4) 0.039(3) Uani 1 1 d . . .
H22A H 0.0908 0.4175 0.5053 0.046 Uiso 1 1 calc R . .
C223 C 0.1944(9) 0.4143(3) 0.4536(5) 0.051(3) Uani 1 1 d . . .
H22B H 0.1889 0.3921 0.4479 0.061 Uiso 1 1 calc R . .
C224 C 0.2585(9) 0.4312(3) 0.4283(5) 0.050(3) Uani 1 1 d . . .
H22C H 0.2973 0.4210 0.4046 0.060 Uiso 1 1 calc R . .
C225 C 0.2678(8) 0.4632(3) 0.4368(5) 0.048(3) Uani 1 1 d . . .
H22D H 0.3133 0.4749 0.4192 0.058 Uiso 1 1 calc R . .
C226 C 0.2107(8) 0.4785(3) 0.4711(5) 0.047(3) Uani 1 1 d . . .
H22E H 0.2167 0.5006 0.4767 0.057 Uiso 1 1 calc R . .
C227 C -0.0209(8) 0.4819(3) 0.4002(5) 0.044(3) Uani 1 1 d . . .
H22F H 0.0460 0.4719 0.4047 0.053 Uiso 1 1 calc R . .
H22G H -0.0347 0.4925 0.3627 0.053 Uiso 1 1 calc R . .
C228 C -0.0985(10) 0.4571(3) 0.4020(5) 0.056(4) Uani 1 1 d . . .
H22H H -0.0961 0.4416 0.3720 0.084 Uiso 1 1 calc R . .
H22I H -0.1651 0.4668 0.3961 0.084 Uiso 1 1 calc R . .
H22J H -0.0850 0.4466 0.4389 0.084 Uiso 1 1 calc R . .
C229 C -0.1305(8) 0.5478(3) 0.3861(5) 0.045(3) Uani 1 1 d . . .
H22K H -0.1158 0.5357 0.3532 0.054 Uiso 1 1 calc R . .
H22L H -0.1135 0.5701 0.3807 0.054 Uiso 1 1 calc R . .
C230 C -0.2408(8) 0.5452(3) 0.3873(5) 0.063(4) Uani 1 1 d . . .
H23A H -0.2796 0.5535 0.3518 0.094 Uiso 1 1 calc R . .
H23B H -0.2561 0.5574 0.4193 0.094 Uiso 1 1 calc R . .
H23C H -0.2584 0.5231 0.3916 0.094 Uiso 1 1 calc R . .
C231 C -0.0868(10) 0.6046(3) 0.4685(5) 0.051(3) Uani 1 1 d . . .
C232 C -0.0048(11) 0.6108(3) 0.4430(5) 0.066(4) Uani 1 1 d . . .
H23D H 0.0565 0.5997 0.4537 0.079 Uiso 1 1 calc R . .
C233 C -0.0163(15) 0.6349(3) 0.3996(6) 0.083(5) Uani 1 1 d . . .
H23E H 0.0389 0.6409 0.3828 0.100 Uiso 1 1 calc R . .
C234 C -0.1088(17) 0.6489(3) 0.3831(7) 0.088(5) Uani 1 1 d . . .
H23F H -0.1174 0.6640 0.3534 0.106 Uiso 1 1 calc R . .
C235 C -0.1860(13) 0.6418(3) 0.4073(6) 0.073(4) Uani 1 1 d . . .
H23G H -0.2482 0.6522 0.3948 0.088 Uiso 1 1 calc R . .
C236 C -0.1792(11) 0.6193(3) 0.4509(5) 0.061(4) Uani 1 1 d . . .
H23H H -0.2353 0.6144 0.4678 0.073 Uiso 1 1 calc R . .
C237 C -0.0456(9) 0.6461(3) 0.5765(5) 0.052(3) Uani 1 1 d . . .
H23I H -0.0668 0.6642 0.5975 0.062 Uiso 1 1 calc R . .
H23J H -0.0707 0.6496 0.5355 0.062 Uiso 1 1 calc R . .
C238 C 0.0668(10) 0.6441(3) 0.5876(6) 0.077(4) Uani 1 1 d . . .
H23K H 0.0947 0.6637 0.5757 0.115 Uiso 1 1 calc R . .
H23L H 0.0876 0.6264 0.5662 0.115 Uiso 1 1 calc R . .
H23M H 0.0914 0.6407 0.6282 0.115 Uiso 1 1 calc R . .
C239 C -0.1303(9) 0.6363(3) 0.6877(5) 0.054(3) Uani 1 1 d . . .
H23N H -0.1920 0.6331 0.7035 0.065 Uiso 1 1 calc R . .
H23O H -0.1349 0.6573 0.6698 0.065 Uiso 1 1 calc R . .
C240 C -0.0398(11) 0.6360(3) 0.7367(6) 0.081(5) Uani 1 1 d . . .
H24A H -0.0481 0.6524 0.7641 0.121 Uiso 1 1 calc R . .
H24B H 0.0216 0.6399 0.7219 0.121 Uiso 1 1 calc R . .
H24C H -0.0352 0.6154 0.7554 0.121 Uiso 1 1 calc R . .
C241 C -0.2503(8) 0.5805(2) 0.7240(5) 0.035(3) Uani 1 1 d . . .
C242 C -0.3390(8) 0.5967(3) 0.6999(6) 0.053(3) Uani 1 1 d . . .
H24D H -0.3650 0.5957 0.6604 0.064 Uiso 1 1 calc R . .
C243 C -0.3874(10) 0.6145(3) 0.7364(6) 0.057(3) Uani 1 1 d . . .
H24E H -0.4480 0.6254 0.7221 0.068 Uiso 1 1 calc R . .
C244 C -0.3444(14) 0.6159(3) 0.7946(7) 0.084(5) Uani 1 1 d . . .
H24F H -0.3747 0.6285 0.8194 0.101 Uiso 1 1 calc R . .
C245 C -0.2589(10) 0.5991(3) 0.8154(5) 0.054(3) Uani 1 1 d . . .
H24G H -0.2326 0.5998 0.8549 0.065 Uiso 1 1 calc R . .
C246 C -0.2118(9) 0.5819(2) 0.7823(5) 0.040(3) Uani 1 1 d . . .
H24H H -0.1526 0.5706 0.7979 0.048 Uiso 1 1 calc R . .
C247 C -0.3568(7) 0.5167(2) 0.7290(4) 0.031(3) Uani 1 1 d . . .
H24I H -0.3542 0.5374 0.7482 0.038 Uiso 1 1 calc R . .
H24J H -0.3760 0.5007 0.7551 0.038 Uiso 1 1 calc R . .
C248 C -0.4364(8) 0.5178(3) 0.6763(5) 0.060(4) Uani 1 1 d . . .
H24K H -0.5014 0.5225 0.6867 0.090 Uiso 1 1 calc R . .
H24L H -0.4398 0.4974 0.6570 0.090 Uiso 1 1 calc R . .
H24M H -0.4198 0.5343 0.6510 0.090 Uiso 1 1 calc R . .
C249 C -0.2527(8) 0.4495(2) 0.7388(4) 0.034(3) Uani 1 1 d . . .
H24N H -0.3110 0.4539 0.7569 0.041 Uiso 1 1 calc R . .
H24O H -0.2020 0.4381 0.7666 0.041 Uiso 1 1 calc R . .
C250 C -0.2860(8) 0.4285(3) 0.6868(5) 0.051(3) Uani 1 1 d . . .
H25A H -0.3141 0.4089 0.6985 0.076 Uiso 1 1 calc R . .
H25B H -0.2281 0.4237 0.6692 0.076 Uiso 1 1 calc R . .
H25C H -0.3370 0.4395 0.6595 0.076 Uiso 1 1 calc R . .
C251 C -0.0253(7) 0.4356(3) 0.7474(5) 0.034(3) Uani 1 1 d . . .
C252 C -0.0100(8) 0.4428(3) 0.8052(5) 0.047(3) Uani 1 1 d . . .
H25D H -0.0096 0.4642 0.8166 0.056 Uiso 1 1 calc R . .
C253 C 0.0042(8) 0.4201(3) 0.8455(5) 0.047(3) Uani 1 1 d . . .
H25E H 0.0141 0.4254 0.8846 0.057 Uiso 1 1 calc R . .
C254 C 0.0039(8) 0.3883(3) 0.8284(5) 0.044(3) Uani 1 1 d . . .
H25F H 0.0133 0.3721 0.8562 0.053 Uiso 1 1 calc R . .
C255 C -0.0099(8) 0.3804(3) 0.7711(5) 0.046(3) Uani 1 1 d . . .
H25G H -0.0094 0.3590 0.7597 0.055 Uiso 1 1 calc R . .
C256 C -0.0245(7) 0.4044(3) 0.7309(5) 0.038(3) Uani 1 1 d . . .
H25H H -0.0340 0.3993 0.6918 0.046 Uiso 1 1 calc R . .
C257 C 0.1961(8) 0.4387(3) 0.7306(5) 0.045(3) Uani 1 1 d . . .
H25I H 0.2559 0.4279 0.7217 0.053 Uiso 1 1 calc R A .
H25J H 0.1574 0.4232 0.7485 0.053 Uiso 1 1 calc R . .
C258 C 0.2306(9) 0.4654(3) 0.7732(5) 0.057(3) Uani 1 1 d . A .
H25K H 0.2712 0.4566 0.8077 0.085 Uiso 1 1 calc R . .
H25L H 0.1718 0.4761 0.7827 0.085 Uiso 1 1 calc R . .
H25M H 0.2708 0.4806 0.7562 0.085 Uiso 1 1 calc R . .
C25A C 0.2684(8) 0.4438(3) 0.6170(5) 0.059(4) Uani 0.64 1 d PD A 2
H25N H 0.3209 0.4510 0.6487 0.071 Uiso 0.64 1 calc PR A 2
H25O H 0.2821 0.4531 0.5814 0.071 Uiso 0.64 1 calc PR A 2
C26A C 0.2695(12) 0.4040(3) 0.6129(7) 0.040(4) Uani 0.64 1 d PDU A 2
H26A H 0.3353 0.3969 0.6065 0.059 Uiso 0.64 1 calc PR A 2
H26B H 0.2176 0.3970 0.5813 0.059 Uiso 0.64 1 calc PR A 2
H26C H 0.2564 0.3950 0.6484 0.059 Uiso 0.64 1 calc PR A 2
C25B C 0.2684(8) 0.4438(3) 0.6170(5) 0.059(4) Uani 0.36 1 d PD A 1
H25P H 0.2664 0.4338 0.5795 0.071 Uiso 0.36 1 calc PR A 1
H25Q H 0.3038 0.4300 0.6475 0.071 Uiso 0.36 1 calc PR A 1
C26B C 0.314(3) 0.4813(6) 0.6206(17) 0.086(13) Uiso 0.36 1 d PD A 1
H26X H 0.3841 0.4810 0.6152 0.129 Uiso 0.36 1 calc PR A 1
H26Y H 0.3111 0.4903 0.6578 0.129 Uiso 0.36 1 calc PR A 1
H26Z H 0.2739 0.4941 0.5909 0.129 Uiso 0.36 1 calc PR A 1
C261 C 0.0800(12) 0.5511(3) 0.7117(7) 0.078(4) Uani 1 1 d . . .
H26D H 0.0257 0.5459 0.7299 0.093 Uiso 1 1 calc R . .
C262 C 0.1578(11) 0.5678(4) 0.7410(6) 0.071(4) Uani 1 1 d . . .
H26E H 0.1584 0.5743 0.7789 0.085 Uiso 1 1 calc R . .
C263 C 0.2338(11) 0.5747(3) 0.7145(7) 0.068(4) Uani 1 1 d . . .
C264 C 0.2375(11) 0.5639(4) 0.6609(7) 0.085(5) Uani 1 1 d . . .
H26F H 0.2934 0.5672 0.6430 0.103 Uiso 1 1 calc R . .
C265 C 0.1544(11) 0.5480(4) 0.6359(6) 0.081(4) Uani 1 1 d . . .
H26G H 0.1534 0.5408 0.5984 0.097 Uiso 1 1 calc R . .
C266 C 0.3147(13) 0.5954(4) 0.7463(6) 0.081(4) Uani 1 1 d . . .
C271 C -0.1940(9) 0.4690(3) 0.5397(5) 0.046(3) Uani 1 1 d . . .
H27A H -0.1360 0.4565 0.5519 0.055 Uiso 1 1 calc R . .
C272 C -0.2729(9) 0.4559(3) 0.5030(5) 0.052(3) Uani 1 1 d . . .
H27B H -0.2675 0.4354 0.4881 0.062 Uiso 1 1 calc R . .
C273 C -0.3601(8) 0.4729(3) 0.4882(5) 0.042(3) Uani 1 1 d . . .
C274 C -0.3622(9) 0.5035(3) 0.5088(5) 0.052(3) Uani 1 1 d . . .
H27C H -0.4207 0.5161 0.4987 0.062 Uiso 1 1 calc R . .
C275 C -0.2813(9) 0.5149(3) 0.5426(6) 0.058(4) Uani 1 1 d . . .
H27D H -0.2842 0.5359 0.5560 0.070 Uiso 1 1 calc R . .
C276 C -0.4465(9) 0.4599(3) 0.4482(5) 0.041(3) Uani 1 1 d . . .
Fe3 Fe 0.43030(10) -0.20682(3) 0.03421(6) 0.0283(4) Uani 1 1 d . . .
N31 N 0.4578(6) -0.21272(18) -0.0425(3) 0.026(2) Uani 1 1 d . B .
N32 N 0.3585(6) -0.24721(19) 0.0285(3) 0.028(2) Uani 1 1 d . B .
N33 N 0.3962(5) -0.19961(19) 0.1093(3) 0.026(2) Uani 1 1 d . B .
N34 N 0.5085(6) -0.16798(17) 0.0433(3) 0.0226(19) Uani 1 1 d . B .
N35 N 0.5701(6) -0.2336(2) 0.0698(4) 0.037(2) Uani 1 1 d . . .
N36 N 0.9253(11) -0.2891(3) 0.1406(6) 0.110(5) Uani 1 1 d . . .
N37 N 0.2907(6) -0.18202(19) -0.0065(3) 0.032(2) Uani 1 1 d . . .
N38 N -0.0181(8) -0.1367(3) -0.1588(5) 0.073(4) Uani 1 1 d . . .
C301 C 0.3955(8) -0.2316(2) -0.0840(4) 0.034(3) Uani 1 1 d . B .
C302 C 0.3610(9) -0.2602(3) -0.0695(5) 0.050(3) Uani 1 1 d . . .
C303 C 0.3597(8) -0.2692(2) -0.0128(5) 0.042(3) Uani 1 1 d . B .
C304 C 0.3585(8) -0.3009(2) 0.0100(5) 0.041(3) Uani 1 1 d . . .
C305 C 0.3555(8) -0.2971(2) 0.0666(5) 0.034(3) Uani 1 1 d . B .
C306 C 0.3470(7) -0.2643(2) 0.0761(5) 0.036(3) Uani 1 1 d . . .
C307 C 0.3159(7) -0.2492(2) 0.1219(4) 0.030(3) Uani 1 1 d . B .
C308 C 0.3207(7) -0.2167(3) 0.1288(4) 0.035(3) Uani 1 1 d . . .
C309 C 0.2610(7) -0.1952(2) 0.1568(4) 0.032(3) Uani 1 1 d . B .
C310 C 0.3032(7) -0.1658(2) 0.1559(4) 0.028(3) Uani 1 1 d . . .
C311 C 0.3900(7) -0.1686(2) 0.1295(4) 0.025(2) Uani 1 1 d . B .
C312 C 0.4704(7) -0.1477(2) 0.1310(4) 0.029(3) Uani 1 1 d . . .
C313 C 0.5367(7) -0.1519(2) 0.0937(4) 0.029(3) Uani 1 1 d . B .
C314 C 0.6391(8) -0.1398(2) 0.0993(5) 0.035(3) Uani 1 1 d . . .
C315 C 0.6698(7) -0.1476(2) 0.0490(5) 0.032(3) Uani 1 1 d . B .
C316 C 0.5861(7) -0.1631(2) 0.0145(4) 0.027(2) Uani 1 1 d . . .
C317 C 0.5718(8) -0.1693(2) -0.0459(4) 0.033(3) Uani 1 1 d . B .
C318 C 0.4963(8) -0.1891(2) -0.0720(4) 0.033(3) Uani 1 1 d . . .
C319 C 0.4530(7) -0.1912(2) -0.1324(4) 0.030(3) Uani 1 1 d . B .
C320 C 0.3903(8) -0.2166(3) -0.1389(4) 0.042(3) Uani 1 1 d . . .
C321 C 0.3437(17) -0.2862(6) -0.1155(11) 0.060(5) Uani 0.50 1 d PGU B 1
C322 C 0.2439(16) -0.2954(6) -0.1302(10) 0.071(11) Uani 0.50 1 d PG B 1
H32A H 0.1956 -0.2872 -0.1100 0.085 Uiso 0.50 1 calc PR B 1
C323 C 0.2147(15) -0.3164(6) -0.1746(10) 0.089(7) Uani 0.50 1 d PGU B 1
H32B H 0.1465 -0.3226 -0.1847 0.107 Uiso 0.50 1 calc PR B 1
C324 C 0.285(2) -0.3283(5) -0.2042(9) 0.083(7) Uani 0.50 1 d PGU B 1
H32C H 0.2654 -0.3427 -0.2345 0.100 Uiso 0.50 1 calc PR B 1
C325 C 0.3851(19) -0.3192(6) -0.1894(11) 0.099(14) Uani 0.50 1 d PG B 1
H32D H 0.4334 -0.3274 -0.2096 0.119 Uiso 0.50 1 calc PR B 1
C326 C 0.4143(15) -0.2982(6) -0.1450(13) 0.090(12) Uani 0.50 1 d PG B 1
H32E H 0.4826 -0.2919 -0.1350 0.108 Uiso 0.50 1 calc PR B 1
C32A C 0.3022(16) -0.2806(7) -0.1145(12) 0.060(5) Uani 0.50 1 d PGU B 2
C32B C 0.3609(13) -0.2950(6) -0.1489(12) 0.067(7) Uani 0.50 1 d PGU B 2
H32F H 0.4311 -0.2912 -0.1427 0.080 Uiso 0.50 1 calc PR B 2
C32C C 0.3170(17) -0.3150(6) -0.1923(11) 0.081(6) Uani 0.50 1 d PGU B 2
H32G H 0.3571 -0.3248 -0.2158 0.098 Uiso 0.50 1 calc PR B 2
C32D C 0.2143(18) -0.3206(6) -0.2014(10) 0.090(7) Uani 0.50 1 d PGU B 2
H32H H 0.1843 -0.3342 -0.2311 0.109 Uiso 0.50 1 calc PR B 2
C32E C 0.1556(14) -0.3062(6) -0.1671(10) 0.089(7) Uani 0.50 1 d PGU B 2
H32I H 0.0854 -0.3100 -0.1733 0.107 Uiso 0.50 1 calc PR B 2
C32F C 0.1995(16) -0.2862(7) -0.1236(11) 0.085(14) Uani 0.50 1 d PG B 2
H32J H 0.1594 -0.2764 -0.1002 0.102 Uiso 0.50 1 calc PR B 2
C327 C 0.3739(11) -0.3319(3) -0.0208(6) 0.066(4) Uani 1 1 d . B .
H32K H 0.3548 -0.3499 0.0011 0.080 Uiso 1 1 calc R . .
H32L H 0.3296 -0.3320 -0.0586 0.080 Uiso 1 1 calc R . .
C328 C 0.4789(13) -0.3356(3) -0.0279(7) 0.099(6) Uani 1 1 d . . .
H32M H 0.4861 -0.3555 -0.0474 0.149 Uiso 1 1 calc R B .
H32N H 0.5229 -0.3358 0.0094 0.149 Uiso 1 1 calc R . .
H32O H 0.4975 -0.3181 -0.0503 0.149 Uiso 1 1 calc R . .
C329 C 0.3779(9) -0.3240(3) 0.1093(5) 0.047(3) Uani 1 1 d . . .
H32P H 0.3693 -0.3444 0.0888 0.057 Uiso 1 1 calc R B .
H32Q H 0.3292 -0.3234 0.1353 0.057 Uiso 1 1 calc R . .
C330 C 0.4846(9) -0.3221(3) 0.1440(6) 0.072(4) Uani 1 1 d . B .
H33A H 0.4957 -0.3396 0.1710 0.107 Uiso 1 1 calc R . .
H33B H 0.4931 -0.3021 0.1648 0.107 Uiso 1 1 calc R . .
H33C H 0.5331 -0.3233 0.1186 0.107 Uiso 1 1 calc R . .
C331 C 0.2807(8) -0.2683(2) 0.1673(5) 0.035(3) Uani 1 1 d . . .
C332 C 0.1928(8) -0.2861(2) 0.1547(5) 0.038(3) Uani 1 1 d . B .
H33D H 0.1527 -0.2859 0.1178 0.045 Uiso 1 1 calc R . .
C333 C 0.1655(8) -0.3044(3) 0.1985(5) 0.043(3) Uani 1 1 d . . .
H33E H 0.1065 -0.3169 0.1907 0.051 Uiso 1 1 calc R B .
C334 C 0.2212(10) -0.3045(3) 0.2515(5) 0.051(3) Uani 1 1 d . B .
H33F H 0.2012 -0.3169 0.2804 0.062 Uiso 1 1 calc R . .
C335 C 0.3066(9) -0.2867(3) 0.2632(5) 0.046(3) Uani 1 1 d . . .
H33G H 0.3458 -0.2868 0.3004 0.055 Uiso 1 1 calc R B .
C336 C 0.3366(8) -0.2682(3) 0.2211(5) 0.042(3) Uani 1 1 d . B .
H33H H 0.3955 -0.2557 0.2297 0.050 Uiso 1 1 calc R . .
C337 C 0.1618(7) -0.2034(3) 0.1713(4) 0.035(3) Uani 1 1 d . . .
H33I H 0.1427 -0.1870 0.1966 0.042 Uiso 1 1 calc R B .
H33J H 0.1676 -0.2236 0.1920 0.042 Uiso 1 1 calc R . .
C338 C 0.0776(7) -0.2062(3) 0.1170(4) 0.048(3) Uani 1 1 d . B .
H33K H 0.0139 -0.2117 0.1282 0.072 Uiso 1 1 calc R . .
H33L H 0.0959 -0.2226 0.0920 0.072 Uiso 1 1 calc R . .
H33M H 0.0705 -0.1860 0.0969 0.072 Uiso 1 1 calc R . .
C339 C 0.2563(8) -0.1352(2) 0.1688(4) 0.039(3) Uani 1 1 d . B .
H33N H 0.3040 -0.1236 0.1978 0.047 Uiso 1 1 calc R . .
H33O H 0.1955 -0.1397 0.1848 0.047 Uiso 1 1 calc R . .
C340 C 0.2275(9) -0.1145(3) 0.1154(5) 0.049(3) Uani 1 1 d . . .
H34A H 0.1966 -0.0949 0.1254 0.074 Uiso 1 1 calc R B .
H34B H 0.1799 -0.1259 0.0867 0.074 Uiso 1 1 calc R . .
H34C H 0.2879 -0.1095 0.1002 0.074 Uiso 1 1 calc R . .
C341 C 0.4823(8) -0.1204(2) 0.1703(5) 0.035(3) Uani 1 1 d . B .
C342 C 0.4960(8) -0.1251(3) 0.2278(5) 0.044(3) Uani 1 1 d . . .
H34D H 0.4936 -0.1460 0.2416 0.053 Uiso 1 1 calc R B .
C343 C 0.5135(8) -0.0999(3) 0.2672(5) 0.047(3) Uani 1 1 d . B .
H34E H 0.5249 -0.1038 0.3068 0.057 Uiso 1 1 calc R . .
C344 C 0.5135(8) -0.0697(3) 0.2463(6) 0.047(3) Uani 1 1 d . . .
H34F H 0.5254 -0.0525 0.2719 0.056 Uiso 1 1 calc R B .
C345 C 0.4964(8) -0.0642(3) 0.1887(5) 0.044(3) Uani 1 1 d . B .
H34G H 0.4926 -0.0432 0.1749 0.052 Uiso 1 1 calc R . .
C346 C 0.4844(7) -0.0895(2) 0.1505(5) 0.036(3) Uani 1 1 d . . .
H34H H 0.4778 -0.0856 0.1110 0.043 Uiso 1 1 calc R B .
C347 C 0.7023(8) -0.1259(3) 0.1503(5) 0.044(3) Uani 1 1 d . B .
H34I H 0.6627 -0.1101 0.1669 0.053 Uiso 1 1 calc R . .
H34J H 0.7601 -0.1150 0.1391 0.053 Uiso 1 1 calc R . .
C348 C 0.7413(9) -0.1509(3) 0.1954(5) 0.056(3) Uani 1 1 d . . .
H34K H 0.7826 -0.1408 0.2283 0.084 Uiso 1 1 calc R B .
H34L H 0.7817 -0.1665 0.1794 0.084 Uiso 1 1 calc R . .
H34M H 0.6843 -0.1615 0.2072 0.084 Uiso 1 1 calc R . .
C349 C 0.7744(7) -0.1455(2) 0.0376(5) 0.034(3) Uani 1 1 d . . .
H34N H 0.8155 -0.1317 0.0661 0.041 Uiso 1 1 calc R B .
H34O H 0.7733 -0.1362 -0.0004 0.041 Uiso 1 1 calc R . .
C350 C 0.8219(8) -0.1794(3) 0.0403(6) 0.064(4) Uani 1 1 d . B .
H35A H 0.8903 -0.1781 0.0328 0.096 Uiso 1 1 calc R . .
H35B H 0.7814 -0.1929 0.0117 0.096 Uiso 1 1 calc R . .
H35C H 0.8234 -0.1884 0.0780 0.096 Uiso 1 1 calc R . .
C351 C 0.6353(8) -0.1516(2) -0.0792(4) 0.036(3) Uani 1 1 d . . .
C352 C 0.6307(7) -0.1185(3) -0.0809(4) 0.037(3) Uani 1 1 d . B .
H35D H 0.5890 -0.1074 -0.0599 0.044 Uiso 1 1 calc R . .
C353 C 0.6882(8) -0.1022(3) -0.1138(5) 0.042(3) Uani 1 1 d . . .
H35E H 0.6853 -0.0798 -0.1155 0.050 Uiso 1 1 calc R B .
C354 C 0.7498(9) -0.1185(3) -0.1439(5) 0.053(3) Uani 1 1 d . B .
H35F H 0.7897 -0.1071 -0.1656 0.064 Uiso 1 1 calc R . .
C355 C 0.7538(8) -0.1505(3) -0.1429(5) 0.049(3) Uani 1 1 d . . .
H35G H 0.7956 -0.1613 -0.1642 0.059 Uiso 1 1 calc R B .
C356 C 0.6966(8) -0.1673(3) -0.1107(5) 0.048(3) Uani 1 1 d . B .
H35H H 0.6994 -0.1897 -0.1102 0.058 Uiso 1 1 calc R . .
C357 C 0.4595(9) -0.1671(3) -0.1765(4) 0.042(3) Uani 1 1 d . . .
H35I H 0.4378 -0.1764 -0.2146 0.050 Uiso 1 1 calc R B .
H35J H 0.5299 -0.1600 -0.1733 0.050 Uiso 1 1 calc R . .
C358 C 0.3921(9) -0.1383(3) -0.1697(5) 0.056(4) Uani 1 1 d . B .
H35K H 0.3972 -0.1227 -0.1991 0.085 Uiso 1 1 calc R . .
H35L H 0.4142 -0.1289 -0.1322 0.085 Uiso 1 1 calc R . .
H35M H 0.3223 -0.1452 -0.1734 0.085 Uiso 1 1 calc R . .
C35A C 0.3175(9) -0.2247(3) -0.1925(5) 0.050(3) Uani 0.40 1 d P B 1
H35N H 0.3295 -0.2109 -0.2238 0.060 Uiso 0.40 1 calc PR B 1
H35O H 0.3275 -0.2468 -0.2032 0.060 Uiso 0.40 1 calc PR B 1
C36A C 0.2117(18) -0.2203(7) -0.1828(11) 0.047(8) Uani 0.40 1 d P B 1
H36A H 0.1643 -0.2258 -0.2174 0.071 Uiso 0.40 1 calc PR B 1
H36B H 0.2018 -0.1982 -0.1730 0.071 Uiso 0.40 1 calc PR B 1
H36C H 0.2004 -0.2339 -0.1516 0.071 Uiso 0.40 1 calc PR B 1
C35B C 0.3175(9) -0.2247(3) -0.1925(5) 0.050(3) Uani 0.60 1 d P B 2
H35P H 0.2725 -0.2416 -0.1838 0.060 Uiso 0.60 1 calc PR B 2
H35Q H 0.2755 -0.2060 -0.2047 0.060 Uiso 0.60 1 calc PR B 2
C36B C 0.3638(14) -0.2348(6) -0.2389(8) 0.064(6) Uani 0.60 1 d P B 2
H36D H 0.3117 -0.2399 -0.2717 0.096 Uiso 0.60 1 calc PR B 2
H36E H 0.4048 -0.2536 -0.2276 0.096 Uiso 0.60 1 calc PR B 2
H36F H 0.4064 -0.2179 -0.2489 0.096 Uiso 0.60 1 calc PR B 2
C361 C 0.6178(8) -0.2296(3) 0.1236(5) 0.043(3) Uani 1 1 d . . .
H36G H 0.5884 -0.2167 0.1484 0.052 Uiso 1 1 calc R . .
C362 C 0.7078(9) -0.2437(3) 0.1431(5) 0.055(3) Uani 1 1 d . . .
H36H H 0.7417 -0.2409 0.1811 0.065 Uiso 1 1 calc R . .
C363 C 0.7492(9) -0.2628(3) 0.1051(5) 0.049(3) Uani 1 1 d . . .
C364 C 0.6991(9) -0.2677(3) 0.0531(5) 0.052(3) Uani 1 1 d . . .
H36I H 0.7252 -0.2815 0.0282 0.062 Uiso 1 1 calc R . .
C365 C 0.6087(9) -0.2528(3) 0.0354(5) 0.048(3) Uani 1 1 d . . .
H36J H 0.5732 -0.2561 -0.0020 0.058 Uiso 1 1 calc R . .
C366 C 0.8477(11) -0.2778(3) 0.1273(7) 0.074(4) Uani 1 1 d . . .
C371 C 0.2013(8) -0.1973(3) -0.0182(5) 0.044(3) Uani 1 1 d . . .
H37A H 0.1963 -0.2170 0.0000 0.053 Uiso 1 1 calc R . .
C372 C 0.1180(8) -0.1865(2) -0.0541(5) 0.043(3) Uani 1 1 d . . .
H37B H 0.0563 -0.1976 -0.0596 0.052 Uiso 1 1 calc R . .
C373 C 0.1285(8) -0.1579(3) -0.0824(5) 0.039(3) Uani 1 1 d . . .
C374 C 0.2174(8) -0.1415(3) -0.0696(5) 0.041(3) Uani 1 1 d . . .
H37C H 0.2249 -0.1217 -0.0865 0.049 Uiso 1 1 calc R . .
C375 C 0.2939(8) -0.1544(3) -0.0322(4) 0.035(3) Uani 1 1 d . . .
H37D H 0.3546 -0.1428 -0.0236 0.042 Uiso 1 1 calc R . .
C376 C 0.0443(9) -0.1463(3) -0.1236(6) 0.048(3) Uani 1 1 d . . .
Fe4 Fe 0.60757(11) 0.28258(3) 0.46927(6) 0.0341(4) Uani 1 1 d . . .
N41 N 0.7512(6) 0.29051(19) 0.4814(3) 0.0272(19) Uani 1 1 d . . .
N42 N 0.6234(7) 0.26977(19) 0.5486(3) 0.037(2) Uani 1 1 d . . .
N43 N 0.4648(6) 0.27075(18) 0.4561(3) 0.032(2) Uani 1 1 d . . .
N44 N 0.5908(6) 0.2991(2) 0.3918(3) 0.034(2) Uani 1 1 d . . .
N45 N 0.6337(7) 0.2344(2) 0.4400(4) 0.052(3) Uani 1 1 d . . .
N46 N 0.6257(19) 0.1180(4) 0.3678(8) 0.193(10) Uani 1 1 d . . .
N47 N 0.5713(7) 0.3294(2) 0.4964(3) 0.039(2) Uani 1 1 d . . .
N48 N 0.4847(8) 0.4441(3) 0.5728(5) 0.074(3) Uani 1 1 d . . .
C401 C 0.8212(8) 0.2774(2) 0.5234(4) 0.035(3) Uani 1 1 d . . .
C402 C 0.8033(8) 0.2754(2) 0.5784(4) 0.031(3) Uani 1 1 d . . .
C403 C 0.7067(9) 0.2775(2) 0.5901(4) 0.037(3) Uani 1 1 d . . .
C404 C 0.6740(8) 0.2856(3) 0.6423(4) 0.038(3) Uani 1 1 d . . .
C405 C 0.5748(9) 0.2805(3) 0.6340(4) 0.043(3) Uani 1 1 d . . .
C406 C 0.5438(9) 0.2679(3) 0.5777(4) 0.038(3) Uani 1 1 d . . .
C407 C 0.4514(9) 0.2544(3) 0.5510(5) 0.048(3) Uani 1 1 d . . .
C408 C 0.4231(8) 0.2510(3) 0.4924(5) 0.049(3) Uani 1 1 d . . .
C409 C 0.3451(10) 0.2314(3) 0.4594(5) 0.059(4) Uani 1 1 d . . .
C410 C 0.3369(8) 0.2401(3) 0.4048(5) 0.047(3) Uani 1 1 d . . .
C411 C 0.4077(8) 0.2656(3) 0.4019(5) 0.044(3) Uani 1 1 d . . .
C412 C 0.4121(8) 0.2868(2) 0.3573(4) 0.036(3) Uani 1 1 d . . .
C413 C 0.4977(8) 0.3058(2) 0.3589(4) 0.032(3) Uani 1 1 d . . .
C414 C 0.5030(8) 0.3351(2) 0.3261(4) 0.031(3) Uani 1 1 d . . .
C415 C 0.6027(9) 0.3440(2) 0.3383(4) 0.037(3) Uani 1 1 d . . .
C416 C 0.6583(8) 0.3206(2) 0.3770(4) 0.033(3) Uani 1 1 d . . .
C417 C 0.7611(8) 0.3163(2) 0.3926(4) 0.031(3) Uani 1 1 d . . .
C418 C 0.8030(7) 0.2962(3) 0.4367(5) 0.037(3) Uani 1 1 d . . .
C419 C 0.9031(8) 0.2825(3) 0.4497(5) 0.037(3) Uani 1 1 d . . .
C420 C 0.9133(8) 0.2708(2) 0.5028(5) 0.035(3) Uani 1 1 d . . .
C421 C 0.8854(9) 0.2730(3) 0.6276(5) 0.047(3) Uani 1 1 d . . .
C422 C 0.9571(8) 0.2966(3) 0.6406(5) 0.050(3) Uani 1 1 d . . .
H42A H 0.9540 0.3141 0.6157 0.060 Uiso 1 1 calc R . .
C423 C 1.0341(10) 0.2959(4) 0.6888(5) 0.071(4) Uani 1 1 d . . .
H42B H 1.0812 0.3126 0.6968 0.085 Uiso 1 1 calc R . .
C424 C 1.0384(11) 0.2701(5) 0.7237(6) 0.085(5) Uani 1 1 d . . .
H42C H 1.0869 0.2697 0.7578 0.102 Uiso 1 1 calc R . .
C425 C 0.9743(12) 0.2448(4) 0.7108(6) 0.083(5) Uani 1 1 d . . .
H42D H 0.9816 0.2265 0.7339 0.099 Uiso 1 1 calc R . .
C426 C 0.9006(9) 0.2467(3) 0.6643(6) 0.060(4) Uani 1 1 d . . .
H42E H 0.8565 0.2293 0.6559 0.073 Uiso 1 1 calc R . .
C427 C 0.7352(9) 0.3018(3) 0.6930(5) 0.048(3) Uani 1 1 d . . .
H42F H 0.8021 0.2917 0.7026 0.058 Uiso 1 1 calc R . .
H42G H 0.7015 0.2996 0.7260 0.058 Uiso 1 1 calc R . .
C428 C 0.7471(10) 0.3365(3) 0.6800(5) 0.060(4) Uani 1 1 d . . .
H42H H 0.7872 0.3468 0.7130 0.090 Uiso 1 1 calc R . .
H42I H 0.6808 0.3464 0.6710 0.090 Uiso 1 1 calc R . .
H42J H 0.7808 0.3385 0.6474 0.090 Uiso 1 1 calc R . .
C429 C 0.5039(9) 0.2901(3) 0.6725(5) 0.055(3) Uani 1 1 d . . .
H42K H 0.5423 0.2949 0.7108 0.066 Uiso 1 1 calc R . .
H42L H 0.4573 0.2726 0.6759 0.066 Uiso 1 1 calc R . .
C430 C 0.4439(10) 0.3193(3) 0.6483(5) 0.066(4) Uani 1 1 d . . .
H43A H 0.3982 0.3254 0.6736 0.100 Uiso 1 1 calc R . .
H43B H 0.4051 0.3144 0.6107 0.100 Uiso 1 1 calc R . .
H43C H 0.4902 0.3366 0.6453 0.100 Uiso 1 1 calc R . .
C431 C 0.3850(9) 0.2425(3) 0.5881(5) 0.058(4) Uani 1 1 d . . .
C432 C 0.4183(11) 0.2191(3) 0.6293(6) 0.072(4) Uani 1 1 d . . .
H43D H 0.4821 0.2097 0.6302 0.086 Uiso 1 1 calc R . .
C433 C 0.3619(14) 0.2096(4) 0.6678(6) 0.089(5) Uani 1 1 d . . .
H43E H 0.3854 0.1931 0.6937 0.106 Uiso 1 1 calc R . .
C434 C 0.2716(14) 0.2236(4) 0.6692(6) 0.085(5) Uani 1 1 d . . .
H43F H 0.2338 0.2173 0.6968 0.102 Uiso 1 1 calc R . .
C435 C 0.2364(11) 0.2461(5) 0.6320(6) 0.096(6) Uani 1 1 d . . .
H43G H 0.1740 0.2559 0.6331 0.115 Uiso 1 1 calc R . .
C436 C 0.2958(11) 0.2555(4) 0.5888(5) 0.081(5) Uani 1 1 d . . .
H43H H 0.2700 0.2709 0.5613 0.097 Uiso 1 1 calc R . .
C437 C 0.2952(11) 0.2038(4) 0.4807(6) 0.086(5) Uani 1 1 d . . .
H43I H 0.2349 0.1980 0.4526 0.103 Uiso 1 1 calc R . .
H43J H 0.2731 0.2096 0.5164 0.103 Uiso 1 1 calc R . .
C438 C 0.3671(19) 0.1747(4) 0.4918(9) 0.157(10) Uani 1 1 d . . .
H43K H 0.3320 0.1570 0.5057 0.236 Uiso 1 1 calc R . .
H43L H 0.4263 0.1802 0.5201 0.236 Uiso 1 1 calc R . .
H43M H 0.3881 0.1686 0.4564 0.236 Uiso 1 1 calc R . .
C439 C 0.2746(9) 0.2232(3) 0.3549(5) 0.048(3) Uani 1 1 d . . .
H43N H 0.2201 0.2113 0.3676 0.058 Uiso 1 1 calc R . .
H43O H 0.2438 0.2387 0.3261 0.058 Uiso 1 1 calc R . .
C440 C 0.3397(14) 0.2012(4) 0.3297(7) 0.115(7) Uani 1 1 d . . .
H44A H 0.2993 0.1903 0.2974 0.173 Uiso 1 1 calc R . .
H44B H 0.3695 0.1858 0.3583 0.173 Uiso 1 1 calc R . .
H44C H 0.3930 0.2132 0.3168 0.173 Uiso 1 1 calc R . .
C441 C 0.3277(8) 0.2874(3) 0.3097(5) 0.047(3) Uani 1 1 d . . .
C442 C 0.2343(9) 0.2976(3) 0.3190(6) 0.064(4) Uani 1 1 d . . .
H44D H 0.2297 0.3054 0.3556 0.077 Uiso 1 1 calc R . .
C443 C 0.1537(16) 0.2971(5) 0.2805(11) 0.122(7) Uani 1 1 d . . .
H44E H 0.0922 0.3049 0.2886 0.146 Uiso 1 1 calc R . .
C444 C 0.1579(12) 0.2850(4) 0.2269(11) 0.110(8) Uani 1 1 d . . .
H44F H 0.0984 0.2837 0.1990 0.132 Uiso 1 1 calc R . .
C445 C 0.2507(16) 0.2746(4) 0.2138(6) 0.097(6) Uani 1 1 d . . .
H44G H 0.2544 0.2666 0.1774 0.116 Uiso 1 1 calc R . .
C446 C 0.3376(10) 0.2767(3) 0.2569(5) 0.057(4) Uani 1 1 d . . .
H44H H 0.4015 0.2708 0.2494 0.068 Uiso 1 1 calc R . .
C447 C 0.4207(8) 0.3532(2) 0.2923(4) 0.037(3) Uani 1 1 d . . .
H44I H 0.3727 0.3387 0.2691 0.044 Uiso 1 1 calc R . .
H44J H 0.4478 0.3676 0.2663 0.044 Uiso 1 1 calc R . .
C448 C 0.3668(9) 0.3723(3) 0.3310(5) 0.051(3) Uani 1 1 d . . .
H44K H 0.3118 0.3841 0.3082 0.076 Uiso 1 1 calc R . .
H44L H 0.4141 0.3870 0.3534 0.076 Uiso 1 1 calc R . .
H44M H 0.3399 0.3580 0.3566 0.076 Uiso 1 1 calc R . .
C449 C 0.6454(8) 0.3759(2) 0.3254(4) 0.040(3) Uani 1 1 d . . .
H44N H 0.7055 0.3726 0.3082 0.048 Uiso 1 1 calc R . .
H44O H 0.5950 0.3873 0.2975 0.048 Uiso 1 1 calc R . .
C450 C 0.6739(9) 0.3960(2) 0.3786(5) 0.051(3) Uani 1 1 d . . .
H45A H 0.7009 0.4162 0.3687 0.077 Uiso 1 1 calc R . .
H45B H 0.7248 0.3850 0.4060 0.077 Uiso 1 1 calc R . .
H45C H 0.6143 0.3997 0.3954 0.077 Uiso 1 1 calc R . .
C451 C 0.8338(7) 0.3335(2) 0.3621(4) 0.025(2) Uani 1 1 d . . .
C452 C 0.8328(8) 0.3272(3) 0.3046(5) 0.041(3) Uani 1 1 d . . .
H45D H 0.7846 0.3131 0.2842 0.049 Uiso 1 1 calc R . .
C453 C 0.9022(10) 0.3415(3) 0.2785(5) 0.055(3) Uani 1 1 d . . .
H45E H 0.9020 0.3373 0.2396 0.066 Uiso 1 1 calc R . .
C454 C 0.9729(10) 0.3620(3) 0.3076(7) 0.063(4) Uani 1 1 d . . .
H45F H 1.0224 0.3711 0.2893 0.075 Uiso 1 1 calc R . .
C455 C 0.9709(9) 0.3690(3) 0.3638(6) 0.045(3) Uani 1 1 d . . .
H45G H 1.0162 0.3841 0.3833 0.054 Uiso 1 1 calc R . .
C456 C 0.9047(7) 0.3544(2) 0.3909(5) 0.036(3) Uani 1 1 d . . .
H45H H 0.9066 0.3585 0.4299 0.043 Uiso 1 1 calc R . .
C457 C 0.9730(8) 0.2768(3) 0.4085(5) 0.047(3) Uani 1 1 d . . .
H45I H 0.9851 0.2971 0.3906 0.056 Uiso 1 1 calc R . .
H45J H 1.0381 0.2692 0.4299 0.056 Uiso 1 1 calc R . .
C458 C 0.9345(10) 0.2535(3) 0.3628(6) 0.074(4) Uani 1 1 d . . .
H45K H 0.9835 0.2510 0.3379 0.111 Uiso 1 1 calc R . .
H45L H 0.8708 0.2610 0.3407 0.111 Uiso 1 1 calc R . .
H45M H 0.9239 0.2331 0.3800 0.111 Uiso 1 1 calc R . .
C459 C 0.9983(10) 0.2509(3) 0.5296(5) 0.065(4) Uani 1 1 d . . .
H45N H 1.0140 0.2554 0.5708 0.079 Uiso 1 1 calc R . .
H45O H 1.0582 0.2562 0.5134 0.079 Uiso 1 1 calc R . .
C460 C 0.9749(15) 0.2156(4) 0.5207(8) 0.132(8) Uani 1 1 d . . .
H46A H 1.0331 0.2032 0.5387 0.198 Uiso 1 1 calc R . .
H46B H 0.9601 0.2110 0.4800 0.198 Uiso 1 1 calc R . .
H46C H 0.9168 0.2102 0.5376 0.198 Uiso 1 1 calc R . .
C461 C 0.6420(12) 0.2284(4) 0.3883(7) 0.086(5) Uani 1 1 d . . .
H46D H 0.6483 0.2455 0.3637 0.103 Uiso 1 1 calc R . .
C462 C 0.6420(14) 0.1986(5) 0.3680(7) 0.109(6) Uani 1 1 d . . .
H46E H 0.6467 0.1951 0.3294 0.130 Uiso 1 1 calc R . .
C463 C 0.6352(12) 0.1730(4) 0.4031(8) 0.086(5) Uani 1 1 d . . .
C464 C 0.6261(15) 0.1791(4) 0.4548(7) 0.112(6) Uani 1 1 d . . .
H46F H 0.6165 0.1625 0.4797 0.134 Uiso 1 1 calc R . .
C465 C 0.6307(14) 0.2111(3) 0.4743(6) 0.103(6) Uani 1 1 d . . .
H46G H 0.6315 0.2153 0.5133 0.124 Uiso 1 1 calc R . .
C466 C 0.6278(19) 0.1430(5) 0.3801(8) 0.143(9) Uani 1 1 d . . .
C471 C 0.6404(8) 0.3490(3) 0.5251(5) 0.043(3) Uani 1 1 d . . .
H47A H 0.7082 0.3421 0.5320 0.051 Uiso 1 1 calc R . .
C472 C 0.6214(8) 0.3783(3) 0.5454(5) 0.041(3) Uani 1 1 d . . .
H47B H 0.6743 0.3910 0.5650 0.049 Uiso 1 1 calc R . .
C473 C 0.5248(9) 0.3886(3) 0.5365(4) 0.040(3) Uani 1 1 d . . .
C474 C 0.4507(8) 0.3697(3) 0.5070(5) 0.049(3) Uani 1 1 d . . .
H47C H 0.3827 0.3764 0.4992 0.058 Uiso 1 1 calc R . .
C475 C 0.4781(8) 0.3410(3) 0.4890(5) 0.050(3) Uani 1 1 d . . .
H47D H 0.4259 0.3280 0.4695 0.060 Uiso 1 1 calc R . .
C476 C 0.5004(9) 0.4186(3) 0.5571(5) 0.048(3) Uani 1 1 d . . .
Cl1 Cl 0.08535(19) 0.88337(7) 0.44321(12) 0.0400(7) Uani 1 1 d D . .
O1 O 0.1072(6) 0.85202(15) 0.4616(3) 0.062(2) Uani 1 1 d D . .
O2 O 0.1505(6) 0.8939(2) 0.4068(4) 0.077(3) Uani 1 1 d D . .
O3 O -0.0145(5) 0.8850(2) 0.4142(4) 0.078(3) Uani 1 1 d D . .
O4 O 0.0958(7) 0.90326(18) 0.4928(3) 0.073(3) Uani 1 1 d D . .
Cl2 Cl 0.7782(3) -0.34824(9) -0.04637(14) 0.0652(9) Uani 1 1 d D . .
O5 O 0.8007(7) -0.3304(2) 0.0043(3) 0.080(3) Uani 1 1 d D . .
O6 O 0.8485(7) -0.3411(2) -0.0815(4) 0.076(3) Uani 1 1 d D . .
O7 O 0.6801(8) -0.3442(5) -0.0735(6) 0.211(9) Uani 1 1 d D . .
O8 O 0.7885(11) -0.3808(2) -0.0309(4) 0.147(6) Uani 1 1 d D . .
Cl3 Cl 0.58574(19) 0.43021(6) 0.02243(11) 0.0389(7) Uani 0.50 1 d PD C 1
O9 O 0.6293(18) 0.4467(4) -0.0183(9) 0.053(7) Uani 0.50 1 d PD C 1
O10 O 0.5395(12) 0.4011(3) 0.0009(7) 0.045(5) Uani 0.50 1 d PDU C 1
O11 O 0.5183(12) 0.4498(4) 0.0450(9) 0.062(7) Uani 0.50 1 d PD C 1
O12 O 0.6690(12) 0.4234(5) 0.0676(8) 0.049(6) Uani 0.50 1 d PD C 1
Cl3A Cl 0.58574(19) 0.43021(6) 0.02243(11) 0.0389(7) Uani 0.50 1 d PD D 2
O9A O 0.574(3) 0.4611(3) 0.0395(10) 0.168(19) Uani 0.50 1 d PD D 2
O10A O 0.626(2) 0.4113(5) 0.0696(8) 0.109(11) Uani 0.50 1 d PDU D 2
O11A O 0.4876(12) 0.4194(6) -0.0073(8) 0.095(7) Uani 0.50 1 d PDU D 2
O12A O 0.6465(17) 0.4271(8) -0.0203(9) 0.119(14) Uani 0.50 1 d PD D 2
Cl4 Cl 0.7182(7) 0.1510(2) 0.5938(4) 0.212(4) Uani 1 1 d D E 2
O13 O 0.733(3) 0.1315(6) 0.6432(9) 0.44(3) Uani 1 1 d D E 2
O14 O 0.778(3) 0.1775(6) 0.6027(14) 0.54(4) Uani 1 1 d D E 2
O15 O 0.729(2) 0.1314(6) 0.5461(8) 0.48(3) Uani 1 1 d D E 2
O16 O 0.6151(11) 0.1570(5) 0.5875(12) 0.272(13) Uani 1 1 d D E 2
C502 C 0.9628(9) -0.2809(3) -0.0202(9) 0.134(8) Uani 1 1 d D F 2
H50A H 0.9445 -0.2970 -0.0502 0.161 Uiso 1 1 calc R F 2
H50B H 0.9411 -0.2886 0.0145 0.161 Uiso 1 1 calc R F 2
Cl21 Cl 1.0911(3) -0.27559(11) -0.0068(2) 0.1160(17) Uani 1 1 d D F 2
Cl22 Cl 0.9033(5) -0.24662(16) -0.0412(4) 0.215(4) Uani 1 1 d D F 2
C501 C 0.151(2) 0.3420(11) 0.5295(12) 0.076(11) Uani 0.36 1 d PDU G 1
H50C H 0.1048 0.3587 0.5120 0.091 Uiso 0.36 1 calc PR G 1
H50D H 0.1104 0.3262 0.5454 0.091 Uiso 0.36 1 calc PR G 1
Cl11 Cl 0.2010(4) 0.32336(13) 0.4742(3) 0.148(2) Uani 0.36 1 d PD G 1
Cl12 Cl 0.2343(12) 0.3590(5) 0.5866(7) 0.185(9) Uani 0.36 1 d PD G 1
C50A C 0.1106(12) 0.3316(5) 0.5178(6) 0.052(6) Uani 0.64 1 d PDU H 2
H50E H 0.0858 0.3534 0.5118 0.063 Uiso 0.64 1 calc PR H 2
H50F H 0.0529 0.3170 0.5087 0.063 Uiso 0.64 1 calc PR H 2
Cl14 Cl 0.2010(4) 0.32336(13) 0.4742(3) 0.148(2) Uani 0.64 1 d PD H 2
Cl13 Cl 0.1710(7) 0.3263(2) 0.5864(4) 0.137(3) Uani 0.64 1 d PD H 2
C503 C 1.3151(12) 0.4799(4) 0.0052(7) 0.120(7) Uani 1 1 d D I 2
H50X H 1.3068 0.4981 -0.0211 0.144 Uiso 1 1 calc R I 2
H50Y H 1.3874 0.4747 0.0141 0.144 Uiso 1 1 calc R I 2
Cl31 Cl 1.2764(3) 0.49098(10) 0.0673(2) 0.1086(15) Uani 1 1 d D I 2
Cl32 Cl 1.2528(4) 0.44893(15) -0.0280(2) 0.137(2) Uani 1 1 d D I 2
C504 C 0.4273(16) 0.5869(6) 0.4975(16) 0.31(2) Uani 1 1 d DU J 2
H50G H 0.4125 0.5885 0.4557 0.369 Uiso 1 1 calc R J 2
H50H H 0.3914 0.6040 0.5135 0.369 Uiso 1 1 calc R J 2
Cl41 Cl 0.5556(7) 0.58944(16) 0.5228(4) 0.204(3) Uani 1 1 d D J 2
Cl42 Cl 0.3903(9) 0.5496(3) 0.5196(4) 0.269(5) Uani 1 1 d D J 2
C505 C 0.4400(17) -0.3797(8) 0.3406(13) 0.33(3) Uani 1 1 d D K 2
H50I H 0.3763 -0.3916 0.3320 0.392 Uiso 1 1 calc R K 2
H50J H 0.4334 -0.3626 0.3678 0.392 Uiso 1 1 calc R K 2
Cl52 Cl 0.5424(9) -0.4047(4) 0.3668(7) 0.439(12) Uani 1 1 d D K 2
Cl51 Cl 0.4737(16) -0.3652(3) 0.2804(8) 0.462(12) Uani 1 1 d D K 2
C506 C 0.663(3) -0.2961(8) -0.1501(14) 0.37(3) Uani 1 1 d DU L 2
H50K H 0.7317 -0.2929 -0.1575 0.442 Uiso 1 1 calc R L 2
H50L H 0.6634 -0.3146 -0.1251 0.442 Uiso 1 1 calc R L 2
Cl62 Cl 0.6228(9) -0.2619(3) -0.1173(5) 0.279(5) Uani 1 1 d D L 2
Cl61 Cl 0.5793(12) -0.3021(3) -0.2138(6) 0.344(7) Uani 1 1 d D L 2

loop_
_atom_site_aniso_label
_atom_site_aniso_U_11
_atom_site_aniso_U_22
_atom_site_aniso_U_33
_atom_site_aniso_U_23
_atom_site_aniso_U_13
_atom_site_aniso_U_12
Fe1 0.0326(9) 0.0228(8) 0.0326(9) -0.0004(7) 0.0082(7) -0.0012(7)
N11 0.032(5) 0.023(5) 0.036(5) 0.006(4) -0.001(4) 0.005(4)
N12 0.025(5) 0.031(5) 0.025(5) 0.001(4) 0.002(4) 0.000(4)
N13 0.025(5) 0.016(5) 0.035(5) -0.002(4) 0.008(4) -0.003(4)
N14 0.038(5) 0.024(5) 0.025(5) 0.000(4) 0.009(4) -0.011(4)
N15 0.043(6) 0.038(6) 0.039(6) 0.003(5) 0.011(5) -0.008(5)
N16 0.199(16) 0.068(10) 0.096(11) -0.026(8) 0.059(10) 0.035(10)
N17 0.022(5) 0.041(6) 0.027(5) 0.002(4) 0.004(4) -0.002(5)
N18 0.040(6) 0.049(7) 0.092(9) -0.010(6) 0.019(6) 0.013(5)
C101 0.037(7) 0.014(6) 0.027(6) 0.005(5) 0.009(5) 0.012(5)
C102 0.039(7) 0.023(6) 0.031(7) -0.004(5) 0.002(5) -0.006(5)
C103 0.052(8) 0.024(6) 0.029(7) -0.011(5) 0.021(6) -0.005(6)
C104 0.032(6) 0.021(6) 0.037(7) 0.004(5) 0.003(5) 0.003(5)
C105 0.029(7) 0.024(6) 0.061(8) -0.002(6) 0.006(6) 0.003(5)
C106 0.030(6) 0.023(6) 0.036(7) -0.006(5) 0.013(5) 0.001(5)
C107 0.038(7) 0.021(6) 0.039(7) 0.002(5) 0.008(6) 0.003(5)
C108 0.032(7) 0.023(6) 0.035(7) 0.001(5) 0.007(5) 0.002(5)
C109 0.033(7) 0.036(6) 0.017(6) 0.000(5) 0.000(5) -0.003(5)
C110 0.033(7) 0.040(7) 0.034(7) 0.001(5) 0.013(5) -0.009(5)
C111 0.039(7) 0.030(6) 0.027(7) -0.002(5) 0.003(6) -0.002(5)
C112 0.025(6) 0.029(6) 0.030(7) -0.005(5) 0.000(5) 0.003(5)
C113 0.029(6) 0.032(7) 0.045(8) -0.011(6) 0.005(6) -0.003(5)
C114 0.036(7) 0.065(9) 0.035(7) 0.002(6) 0.013(6) -0.016(6)
C115 0.040(7) 0.031(7) 0.037(7) 0.003(5) 0.009(5) -0.005(5)
C116 0.045(7) 0.024(6) 0.034(7) -0.001(5) 0.012(6) -0.011(5)
C117 0.042(7) 0.030(7) 0.055(8) 0.001(6) 0.017(6) -0.002(6)
C118 0.036(7) 0.026(7) 0.033(7) -0.004(5) 0.015(6) -0.001(5)
C119 0.043(7) 0.027(7) 0.023(6) -0.004(5) -0.002(5) -0.002(6)
C120 0.040(7) 0.027(7) 0.042(7) -0.007(6) 0.022(6) 0.006(6)
C121 0.037(7) 0.032(7) 0.034(7) -0.001(6) 0.009(5) -0.005(5)
C122 0.035(7) 0.036(7) 0.038(7) -0.008(6) 0.018(5) -0.006(5)
C123 0.055(8) 0.041(7) 0.031(7) 0.003(6) 0.019(6) 0.002(6)
C124 0.053(8) 0.038(8) 0.050(9) 0.004(6) 0.026(7) -0.004(6)
C125 0.046(7) 0.025(7) 0.076(10) 0.005(7) 0.023(7) -0.005(6)
C126 0.050(8) 0.051(8) 0.024(6) -0.002(6) 0.007(6) 0.000(6)
C127 0.049(7) 0.035(7) 0.065(8) 0.001(6) 0.029(6) 0.012(6)
C128 0.113(12) 0.042(8) 0.063(9) -0.016(7) 0.044(9) 0.009(8)
C129 0.025(6) 0.040(7) 0.055(8) -0.001(6) 0.001(5) 0.014(5)
C130 0.068(10) 0.035(8) 0.127(14) 0.014(8) -0.016(9) 0.020(7)
C131 0.025(6) 0.041(7) 0.031(7) 0.013(6) 0.002(5) 0.002(5)
C132 0.030(7) 0.048(8) 0.059(8) 0.004(6) 0.007(6) -0.003(6)
C133 0.045(8) 0.062(9) 0.069(10) 0.005(8) 0.001(7) -0.007(7)
C134 0.022(7) 0.114(13) 0.055(9) 0.014(9) -0.019(6) 0.002(8)
C135 0.046(8) 0.079(11) 0.067(10) 0.032(8) -0.033(7) -0.012(8)
C136 0.051(8) 0.051(8) 0.053(8) 0.012(7) 0.015(7) -0.010(6)
C137 0.044(7) 0.034(7) 0.021(6) -0.010(5) 0.008(5) -0.011(5)
C138 0.055(8) 0.067(10) 0.042(8) -0.017(7) -0.008(6) -0.005(7)
C139 0.031(6) 0.064(8) 0.040(7) -0.012(6) 0.010(5) 0.000(6)
C140 0.055(8) 0.059(8) 0.049(8) -0.009(6) 0.015(6) 0.018(7)
C141 0.042(7) 0.030(6) 0.022(6) 0.002(5) 0.003(5) -0.004(5)
C142 0.051(7) 0.052(8) 0.027(7) -0.010(6) 0.002(6) -0.010(6)
C143 0.046(8) 0.058(8) 0.047(8) 0.005(6) 0.010(6) 0.003(6)
C144 0.079(11) 0.062(9) 0.042(8) 0.006(7) 0.025(7) -0.031(8)
C145 0.030(7) 0.080(10) 0.049(8) -0.013(8) 0.006(6) -0.008(7)
C146 0.036(7) 0.039(7) 0.052(8) 0.012(6) 0.007(6) 0.001(6)
C147 0.092(10) 0.030(7) 0.046(8) -0.004(6) 0.007(7) -0.023(7)
C148 0.129(13) 0.029(8) 0.076(10) -0.006(7) 0.025(9) -0.006(8)
C149 0.068(9) 0.073(10) 0.042(8) 0.002(7) -0.008(7) -0.024(8)
C150 0.157(16) 0.067(11) 0.091(12) 0.000(9) 0.053(12) -0.008(11)
C151 0.041(8) 0.031(7) 0.038(7) -0.003(6) -0.009(6) -0.007(6)
C152 0.039(8) 0.074(10) 0.072(10) 0.026(8) -0.007(7) 0.000(7)
C153 0.057(10) 0.084(12) 0.108(14) 0.025(11) 0.003(10) -0.019(8)
C154 0.099(15) 0.100(14) 0.096(15) 0.045(12) -0.040(12) -0.050(12)
C155 0.105(14) 0.079(11) 0.058(10) 0.029(8) -0.021(10) -0.055(11)
C156 0.069(9) 0.036(8) 0.056(9) 0.003(7) -0.004(8) -0.023(6)
C157 0.030(6) 0.040(7) 0.041(7) -0.002(6) -0.002(5) 0.002(5)
C158 0.072(9) 0.052(8) 0.056(8) 0.004(7) 0.014(7) 0.020(7)
C159 0.054(7) 0.009(6) 0.046(7) 0.003(5) 0.013(6) -0.003(5)
C160 0.048(7) 0.036(7) 0.060(8) -0.001(6) 0.009(6) -0.005(6)
C161 0.093(10) 0.038(8) 0.046(8) -0.009(7) 0.026(7) -0.003(7)
C162 0.113(12) 0.029(8) 0.069(10) 0.011(7) 0.011(9) 0.020(7)
C163 0.100(10) 0.032(8) 0.039(8) -0.015(6) 0.023(7) 0.001(7)
C164 0.106(11) 0.039(8) 0.033(7) -0.005(7) 0.019(7) 0.016(7)
C165 0.099(11) 0.051(9) 0.039(8) 0.002(7) 0.021(7) 0.013(8)
C166 0.113(13) 0.086(13) 0.047(9) 0.015(9) 0.024(9) 0.007(10)
C171 0.051(9) 0.048(9) 0.050(8) -0.010(7) 0.006(7) -0.025(7)
C172 0.022(6) 0.044(8) 0.072(9) 0.001(7) 0.011(6) -0.001(6)
C173 0.039(7) 0.030(7) 0.030(6) -0.006(5) 0.015(5) 0.005(6)
C174 0.044(8) 0.048(9) 0.056(8) -0.010(7) 0.013(6) -0.013(6)
C175 0.028(7) 0.040(8) 0.050(8) -0.003(6) 0.006(6) 0.000(6)
C176 0.029(7) 0.046(8) 0.054(8) 0.016(7) 0.015(6) 0.017(6)
Fe2 0.0345(9) 0.0254(9) 0.0320(9) -0.0031(7) 0.0078(7) 0.0012(7)
N21 0.025(5) 0.033(5) 0.034(6) -0.007(4) 0.009(4) 0.000(4)
N22 0.044(5) 0.028(5) 0.035(5) -0.005(5) 0.019(4) -0.002(4)
N23 0.051(6) 0.017(5) 0.036(6) -0.008(4) 0.014(5) 0.003(4)
N24 0.038(5) 0.032(6) 0.024(5) 0.002(4) 0.012(4) 0.009(4)
N25 0.072(8) 0.054(7) 0.045(7) -0.006(5) 0.021(6) 0.009(6)
N26 0.121(13) 0.093(11) 0.133(14) -0.001(9) -0.062(10) -0.024(9)
N27 0.052(6) 0.028(6) 0.031(5) 0.001(4) 0.014(5) 0.010(5)
N28 0.041(7) 0.078(8) 0.050(7) -0.012(6) 0.005(5) -0.011(6)
C201 0.036(7) 0.041(7) 0.034(7) -0.016(6) 0.002(6) 0.006(6)
C202 0.028(6) 0.032(7) 0.025(7) -0.001(5) 0.007(5) -0.005(5)
C203 0.026(6) 0.033(7) 0.034(7) -0.008(6) 0.009(5) 0.001(5)
C204 0.035(7) 0.048(8) 0.030(7) -0.013(6) 0.017(5) -0.005(6)
C205 0.062(8) 0.021(6) 0.034(7) 0.003(5) 0.017(6) 0.000(6)
C206 0.044(7) 0.032(7) 0.022(6) -0.002(5) 0.016(5) -0.001(5)
C207 0.047(7) 0.022(6) 0.039(7) 0.006(5) 0.011(6) 0.001(5)
C208 0.052(7) 0.031(7) 0.035(7) 0.005(6) 0.004(6) 0.007(6)
C209 0.056(8) 0.030(7) 0.036(7) -0.002(5) 0.011(6) 0.005(6)
C210 0.049(7) 0.026(7) 0.042(7) 0.003(6) 0.001(6) 0.009(5)
C211 0.046(7) 0.023(7) 0.029(7) 0.002(5) 0.008(6) 0.008(5)
C212 0.047(7) 0.025(7) 0.034(7) -0.010(5) 0.001(6) 0.008(5)
C213 0.035(6) 0.038(7) 0.012(5) -0.005(5) 0.003(5) -0.009(6)
C214 0.045(7) 0.032(7) 0.031(7) -0.008(5) 0.006(6) -0.002(6)
C215 0.037(7) 0.029(7) 0.029(6) -0.013(5) 0.001(5) -0.013(6)
C216 0.034(6) 0.024(6) 0.026(6) -0.007(5) 0.011(5) -0.005(5)
C217 0.031(6) 0.033(7) 0.034(7) -0.008(5) 0.009(5) 0.007(5)
C218 0.022(6) 0.030(6) 0.029(7) 0.003(5) 0.006(5) 0.004(5)
C219 0.035(7) 0.030(7) 0.034(7) -0.001(5) 0.000(5) 0.001(5)
C220 0.036(7) 0.039(7) 0.030(7) -0.008(5) 0.005(6) 0.003(5)
C221 0.037(7) 0.034(7) 0.026(6) -0.007(5) 0.012(5) 0.002(5)
C222 0.042(7) 0.037(7) 0.042(7) 0.010(6) 0.023(6) 0.008(6)
C223 0.046(8) 0.055(8) 0.052(8) -0.011(7) 0.013(7) 0.002(6)
C224 0.055(8) 0.061(10) 0.041(8) 0.001(7) 0.028(6) 0.025(7)
C225 0.034(7) 0.064(10) 0.052(8) 0.009(7) 0.020(6) 0.021(6)
C226 0.047(8) 0.052(8) 0.045(7) -0.005(6) 0.014(6) -0.003(6)
C227 0.038(7) 0.055(8) 0.037(7) -0.018(6) 0.003(5) 0.004(6)
C228 0.088(10) 0.034(7) 0.036(7) -0.005(6) -0.013(7) -0.016(7)
C229 0.051(8) 0.043(7) 0.041(7) 0.004(6) 0.009(6) 0.011(6)
C230 0.045(8) 0.089(11) 0.050(8) -0.010(7) -0.006(6) 0.002(7)
C231 0.081(10) 0.024(7) 0.049(8) -0.002(6) 0.017(7) -0.003(7)
C232 0.094(11) 0.050(9) 0.060(9) -0.012(7) 0.032(8) -0.008(8)
C233 0.156(17) 0.032(9) 0.067(11) -0.003(8) 0.036(11) -0.014(10)
C234 0.165(19) 0.034(9) 0.063(11) 0.006(8) 0.013(12) -0.011(11)
C235 0.119(14) 0.038(9) 0.058(10) 0.008(7) 0.004(9) 0.012(9)
C236 0.087(11) 0.049(8) 0.045(8) 0.005(7) 0.006(7) 0.010(8)
C237 0.067(9) 0.036(7) 0.055(8) -0.004(6) 0.020(7) -0.008(6)
C238 0.086(11) 0.047(9) 0.101(12) 0.026(8) 0.026(9) -0.015(8)
C239 0.065(9) 0.030(7) 0.068(9) -0.010(6) 0.016(7) 0.006(6)
C240 0.097(11) 0.076(11) 0.062(9) -0.036(8) -0.005(8) -0.013(9)
C241 0.040(7) 0.028(6) 0.042(8) -0.006(5) 0.017(6) 0.007(5)
C242 0.050(8) 0.044(8) 0.070(9) -0.002(7) 0.023(7) 0.019(6)
C243 0.071(9) 0.037(7) 0.067(10) -0.005(7) 0.024(8) 0.003(6)
C244 0.155(16) 0.034(8) 0.083(12) -0.015(8) 0.073(12) -0.010(10)
C245 0.079(10) 0.030(7) 0.057(9) 0.005(7) 0.022(8) 0.008(7)
C246 0.067(8) 0.027(6) 0.033(7) -0.006(5) 0.024(6) 0.003(6)
C247 0.045(7) 0.018(6) 0.031(6) -0.002(5) 0.006(5) 0.002(5)
C248 0.025(6) 0.080(10) 0.073(9) -0.027(8) 0.004(6) 0.012(6)
C249 0.037(6) 0.039(7) 0.027(6) -0.004(5) 0.009(5) 0.018(6)
C250 0.038(7) 0.052(8) 0.065(9) -0.007(7) 0.017(6) -0.011(6)
C251 0.025(6) 0.035(8) 0.042(8) 0.003(6) 0.003(5) 0.000(5)
C252 0.050(8) 0.039(8) 0.050(9) -0.004(7) 0.004(6) -0.004(6)
C253 0.031(7) 0.061(9) 0.049(8) 0.008(7) 0.007(6) -0.007(6)
C254 0.043(7) 0.034(8) 0.054(9) 0.022(6) 0.007(6) -0.001(6)
C255 0.039(7) 0.041(8) 0.055(9) 0.000(7) 0.002(6) -0.002(6)
C256 0.032(7) 0.041(8) 0.045(7) -0.001(6) 0.014(6) 0.006(5)
C257 0.035(7) 0.044(8) 0.052(8) 0.003(6) 0.002(6) -0.001(6)
C258 0.055(8) 0.059(9) 0.054(8) -0.007(7) 0.006(7) 0.006(7)
C25A 0.025(7) 0.104(11) 0.052(8) 0.019(8) 0.019(6) 0.008(7)
C26A 0.036(7) 0.031(8) 0.049(8) -0.007(7) 0.003(7) 0.010(6)
C25B 0.025(7) 0.104(11) 0.052(8) 0.019(8) 0.019(6) 0.008(7)
C261 0.091(12) 0.068(10) 0.078(12) -0.020(9) 0.027(9) 0.001(9)
C262 0.068(10) 0.095(12) 0.045(9) -0.008(8) 0.000(8) -0.010(9)
C263 0.059(10) 0.068(10) 0.064(11) 0.005(8) -0.017(8) -0.016(8)
C264 0.072(11) 0.107(13) 0.083(12) -0.013(10) 0.027(9) -0.042(10)
C265 0.063(10) 0.111(13) 0.069(10) -0.010(9) 0.014(9) -0.024(9)
C266 0.097(13) 0.089(12) 0.062(10) 0.004(9) 0.026(10) 0.002(10)
C271 0.051(8) 0.041(8) 0.045(8) -0.012(6) 0.010(6) -0.003(6)
C272 0.056(9) 0.034(7) 0.066(9) -0.010(7) 0.011(7) 0.006(7)
C273 0.037(7) 0.044(8) 0.048(8) -0.010(6) 0.015(6) -0.009(6)
C274 0.031(7) 0.052(8) 0.070(9) -0.015(7) 0.003(7) 0.010(6)
C275 0.047(8) 0.041(8) 0.085(10) -0.014(7) 0.008(8) 0.006(7)
C276 0.029(7) 0.050(8) 0.051(8) -0.001(7) 0.027(7) -0.002(6)
Fe3 0.0321(9) 0.0221(8) 0.0305(9) 0.0022(7) 0.0052(7) -0.0017(7)
N31 0.035(5) 0.022(5) 0.021(5) 0.000(4) 0.004(4) -0.003(4)
N32 0.034(5) 0.027(5) 0.022(5) 0.001(4) -0.001(4) -0.007(4)
N33 0.024(5) 0.029(5) 0.025(5) -0.001(4) 0.003(4) 0.000(4)
N34 0.027(5) 0.020(5) 0.021(5) 0.001(4) 0.003(4) -0.002(4)
N35 0.037(5) 0.036(6) 0.037(6) 0.002(5) 0.008(5) -0.010(5)
N36 0.079(10) 0.097(11) 0.146(14) -0.007(9) -0.002(9) 0.017(9)
N37 0.034(6) 0.027(5) 0.035(5) -0.001(4) 0.007(4) -0.009(4)
N38 0.036(7) 0.090(9) 0.094(10) 0.035(8) 0.019(7) 0.008(6)
C301 0.043(7) 0.028(7) 0.032(7) -0.004(5) 0.011(5) -0.006(5)
C302 0.074(9) 0.037(8) 0.040(8) 0.003(6) 0.012(6) -0.020(6)
C303 0.061(8) 0.019(6) 0.040(8) 0.008(6) -0.004(6) -0.007(6)
C304 0.052(8) 0.024(7) 0.046(8) -0.006(6) 0.009(6) -0.006(5)
C305 0.039(7) 0.025(7) 0.038(7) 0.007(5) 0.005(5) -0.009(5)
C306 0.025(6) 0.028(7) 0.051(8) 0.012(6) -0.002(6) -0.003(5)
C307 0.033(6) 0.024(7) 0.032(7) 0.003(5) 0.001(5) 0.003(5)
C308 0.035(6) 0.036(7) 0.035(7) -0.004(5) 0.009(5) -0.005(6)
C309 0.034(7) 0.031(7) 0.031(6) 0.004(5) 0.003(5) -0.004(5)
C310 0.032(6) 0.029(7) 0.025(6) 0.001(5) 0.008(5) 0.001(5)
C311 0.021(6) 0.033(7) 0.019(6) 0.006(5) 0.001(5) 0.001(5)
C312 0.028(6) 0.028(6) 0.033(6) -0.004(5) 0.015(5) 0.002(5)
C313 0.026(6) 0.017(6) 0.040(7) 0.013(5) -0.005(5) -0.002(5)
C314 0.038(7) 0.028(7) 0.042(7) -0.001(6) 0.017(6) 0.001(5)
C315 0.026(6) 0.018(6) 0.051(8) 0.003(5) 0.006(6) 0.001(5)
C316 0.025(6) 0.016(6) 0.039(7) -0.003(5) 0.004(5) -0.006(5)
C317 0.037(7) 0.030(6) 0.036(7) 0.008(5) 0.015(6) -0.001(5)
C318 0.033(6) 0.032(7) 0.035(7) -0.005(6) 0.010(5) 0.010(5)
C319 0.028(6) 0.019(6) 0.042(7) 0.006(5) 0.007(5) -0.008(5)
C320 0.051(7) 0.038(7) 0.037(7) 0.009(6) 0.013(6) 0.008(6)
C321 0.106(13) 0.028(9) 0.044(8) -0.004(7) 0.005(10) -0.026(10)
C322 0.12(3) 0.04(2) 0.040(19) 0.024(14) -0.017(18) -0.01(2)
C323 0.127(15) 0.062(12) 0.074(12) -0.020(10) 0.006(12) -0.038(12)
C324 0.122(16) 0.050(13) 0.073(12) -0.022(10) 0.003(13) -0.046(13)
C325 0.20(4) 0.06(2) 0.06(2) 0.013(17) 0.07(3) -0.03(3)
C326 0.18(4) 0.05(2) 0.05(2) -0.012(16) 0.04(3) 0.03(2)
C32A 0.106(13) 0.028(9) 0.044(8) -0.004(7) 0.005(10) -0.026(10)
C32B 0.121(14) 0.030(12) 0.045(12) -0.015(9) 0.002(11) -0.019(11)
C32C 0.129(13) 0.048(12) 0.061(11) -0.025(8) 0.004(12) -0.041(12)
C32D 0.131(14) 0.064(12) 0.068(12) -0.011(10) -0.004(12) -0.043(12)
C32E 0.123(15) 0.063(15) 0.076(14) 0.011(12) 0.006(13) -0.040(14)
C32F 0.07(2) 0.06(3) 0.11(3) 0.00(2) -0.04(2) -0.04(2)
C327 0.106(12) 0.034(8) 0.060(9) -0.001(7) 0.017(8) -0.026(8)
C328 0.149(16) 0.051(10) 0.125(15) -0.011(9) 0.095(13) -0.008(10)
C329 0.062(9) 0.031(7) 0.055(8) 0.013(6) 0.027(7) 0.001(6)
C330 0.051(9) 0.072(10) 0.088(11) 0.032(8) 0.003(8) 0.014(7)
C331 0.036(7) 0.018(6) 0.048(8) 0.006(5) 0.006(6) 0.001(5)
C332 0.054(8) 0.022(6) 0.040(7) 0.003(5) 0.016(6) 0.002(6)
C333 0.039(7) 0.036(7) 0.054(9) -0.002(6) 0.010(6) -0.005(5)
C334 0.073(9) 0.031(7) 0.056(9) 0.011(6) 0.025(8) -0.023(7)
C335 0.064(9) 0.043(7) 0.026(7) 0.006(6) -0.004(6) 0.012(7)
C336 0.043(7) 0.040(7) 0.041(8) 0.004(6) 0.003(6) 0.005(6)
C337 0.036(6) 0.038(7) 0.031(6) 0.009(5) 0.005(5) 0.001(5)
C338 0.025(6) 0.069(9) 0.050(7) -0.006(7) 0.004(5) -0.013(6)
C339 0.035(7) 0.045(7) 0.037(7) -0.017(6) 0.009(5) -0.004(6)
C340 0.061(8) 0.034(7) 0.055(8) 0.010(6) 0.017(6) 0.013(6)
C341 0.039(7) 0.033(7) 0.036(7) -0.001(6) 0.015(5) -0.005(5)
C342 0.045(7) 0.050(8) 0.038(8) 0.005(6) 0.011(6) 0.006(6)
C343 0.045(7) 0.066(10) 0.028(7) -0.020(7) -0.003(6) -0.004(6)
C344 0.037(7) 0.037(8) 0.064(10) -0.019(7) 0.000(6) -0.005(6)
C345 0.050(8) 0.032(7) 0.048(9) -0.008(6) 0.007(6) 0.005(6)
C346 0.037(7) 0.025(7) 0.043(7) 0.000(6) -0.001(5) 0.003(5)
C347 0.032(7) 0.054(8) 0.042(7) -0.005(6) -0.002(6) -0.012(6)
C348 0.061(9) 0.049(8) 0.050(8) -0.008(7) -0.011(7) -0.001(7)
C349 0.031(6) 0.029(6) 0.044(7) -0.003(5) 0.010(5) -0.005(5)
C350 0.041(7) 0.042(8) 0.120(12) 0.025(8) 0.041(8) 0.014(6)
C351 0.044(7) 0.025(7) 0.042(7) 0.002(5) 0.017(6) 0.003(5)
C352 0.028(6) 0.045(8) 0.037(7) 0.005(6) 0.004(5) -0.003(5)
C353 0.039(7) 0.034(7) 0.054(8) 0.005(6) 0.013(6) -0.014(6)
C354 0.042(8) 0.056(10) 0.069(9) 0.010(7) 0.026(7) -0.012(7)
C355 0.037(7) 0.058(9) 0.060(9) -0.003(7) 0.028(6) -0.007(6)
C356 0.053(8) 0.057(8) 0.036(7) -0.012(6) 0.011(6) -0.005(7)
C357 0.055(8) 0.044(8) 0.024(7) 0.013(6) 0.004(6) -0.006(6)
C358 0.056(8) 0.043(8) 0.071(9) 0.030(7) 0.014(7) 0.009(7)
C35A 0.066(9) 0.050(8) 0.035(7) -0.008(6) 0.010(7) -0.007(6)
C36A 0.030(16) 0.08(2) 0.026(16) -0.014(15) 0.000(12) -0.019(15)
C35B 0.066(9) 0.050(8) 0.035(7) -0.008(6) 0.010(7) -0.007(6)
C36B 0.053(13) 0.102(18) 0.031(12) 0.011(12) -0.006(10) -0.017(12)
C361 0.044(8) 0.041(7) 0.038(8) -0.013(6) -0.009(6) -0.001(6)
C362 0.038(8) 0.064(9) 0.055(8) -0.008(7) -0.008(6) 0.003(7)
C363 0.049(8) 0.040(8) 0.053(9) -0.013(6) 0.001(7) 0.003(6)
C364 0.060(9) 0.047(8) 0.048(9) 0.013(6) 0.012(7) 0.006(7)
C365 0.043(8) 0.046(8) 0.055(8) -0.003(7) 0.006(6) 0.010(6)
C366 0.052(9) 0.055(9) 0.112(13) -0.003(8) 0.007(9) 0.026(8)
C371 0.040(8) 0.037(7) 0.060(8) 0.008(6) 0.024(6) -0.008(6)
C372 0.023(6) 0.035(7) 0.070(9) 0.025(6) 0.004(6) 0.002(5)
C373 0.035(7) 0.033(7) 0.049(8) 0.005(6) 0.009(6) 0.002(6)
C374 0.023(7) 0.043(7) 0.060(8) 0.007(6) 0.016(6) -0.002(6)
C375 0.032(7) 0.033(7) 0.036(7) 0.000(6) -0.001(6) -0.007(5)
C376 0.030(8) 0.047(8) 0.067(10) 0.006(7) 0.010(7) -0.008(6)
Fe4 0.0388(9) 0.0317(10) 0.0302(9) 0.0004(7) 0.0026(7) -0.0052(7)
N41 0.030(5) 0.029(5) 0.023(5) 0.005(4) 0.004(4) 0.000(4)
N42 0.059(6) 0.026(5) 0.026(5) -0.003(4) 0.002(5) -0.008(5)
N43 0.030(5) 0.029(5) 0.032(5) 0.003(4) -0.002(4) -0.003(4)
N44 0.034(5) 0.034(6) 0.033(5) 0.001(4) 0.003(4) -0.007(5)
N45 0.068(7) 0.049(7) 0.034(6) 0.013(6) -0.008(5) -0.005(5)
N46 0.36(3) 0.070(12) 0.135(16) -0.016(11) 0.010(17) 0.056(16)
N47 0.028(6) 0.054(6) 0.033(6) -0.002(5) 0.001(4) -0.014(5)
N48 0.064(8) 0.067(9) 0.096(10) -0.017(7) 0.029(7) -0.017(7)
C401 0.045(7) 0.029(6) 0.031(7) 0.010(5) 0.001(6) 0.004(5)
C402 0.031(7) 0.024(6) 0.037(7) 0.005(5) 0.003(5) 0.001(5)
C403 0.055(8) 0.022(6) 0.031(7) 0.006(5) -0.001(6) -0.004(5)
C404 0.046(7) 0.041(7) 0.025(6) 0.005(5) 0.001(5) -0.006(6)
C405 0.050(8) 0.054(8) 0.024(7) 0.006(6) 0.003(6) -0.003(6)
C406 0.053(8) 0.045(7) 0.018(7) 0.008(5) 0.011(6) -0.002(6)
C407 0.044(8) 0.062(9) 0.041(8) 0.011(6) 0.013(6) -0.015(6)
C408 0.052(8) 0.060(8) 0.031(7) 0.006(6) -0.001(6) -0.035(7)
C409 0.082(10) 0.051(8) 0.042(8) 0.002(7) 0.002(7) -0.034(8)
C410 0.052(8) 0.042(8) 0.044(8) 0.006(6) 0.003(6) -0.011(6)
C411 0.047(7) 0.039(7) 0.043(8) -0.008(6) 0.000(6) -0.020(6)
C412 0.045(7) 0.028(7) 0.035(7) -0.004(6) 0.007(6) -0.012(6)
C413 0.048(7) 0.028(7) 0.017(6) -0.002(5) -0.002(5) 0.003(6)
C414 0.028(7) 0.034(7) 0.031(6) -0.013(5) 0.006(5) -0.003(5)
C415 0.055(8) 0.030(7) 0.023(6) -0.003(5) 0.004(6) 0.005(6)
C416 0.036(7) 0.035(7) 0.028(6) -0.001(5) 0.006(5) -0.013(6)
C417 0.031(7) 0.033(7) 0.031(7) -0.018(5) 0.009(5) 0.001(5)
C418 0.023(6) 0.036(7) 0.048(7) 0.002(6) -0.005(5) 0.001(5)
C419 0.032(7) 0.039(7) 0.040(7) 0.000(6) 0.006(5) -0.001(5)
C420 0.039(7) 0.030(7) 0.033(7) -0.005(6) -0.004(5) 0.005(5)
C421 0.051(8) 0.049(8) 0.037(7) 0.011(6) 0.000(6) 0.000(6)
C422 0.054(8) 0.063(9) 0.032(7) -0.003(6) 0.006(6) -0.001(7)
C423 0.074(10) 0.097(12) 0.039(8) -0.005(9) 0.002(7) -0.023(9)
C424 0.055(10) 0.161(17) 0.031(8) 0.026(10) -0.010(7) -0.003(11)
C425 0.070(11) 0.120(14) 0.053(10) 0.044(9) -0.002(8) 0.021(10)
C426 0.047(8) 0.071(10) 0.062(9) 0.020(8) 0.006(7) 0.006(7)
C427 0.053(8) 0.061(9) 0.029(7) 0.000(6) 0.001(6) -0.011(7)
C428 0.078(10) 0.036(8) 0.057(9) -0.013(6) -0.007(7) -0.015(7)
C429 0.063(8) 0.068(9) 0.030(7) 0.008(7) 0.000(6) -0.003(7)
C430 0.062(9) 0.076(10) 0.057(9) -0.012(8) 0.001(7) 0.013(8)
C431 0.029(8) 0.096(11) 0.049(9) 0.001(8) 0.002(6) -0.022(7)
C432 0.087(11) 0.079(11) 0.044(9) 0.015(8) -0.001(8) -0.045(9)
C433 0.097(14) 0.099(13) 0.062(11) 0.022(9) -0.005(10) -0.049(12)
C434 0.097(14) 0.117(15) 0.037(9) 0.025(9) 0.005(9) -0.053(12)
C435 0.053(10) 0.182(19) 0.054(10) -0.023(12) 0.013(8) -0.059(11)
C436 0.053(10) 0.136(14) 0.051(9) 0.020(9) 0.003(7) -0.050(10)
C437 0.093(12) 0.113(14) 0.054(9) -0.008(9) 0.020(8) -0.069(11)
C438 0.28(3) 0.047(11) 0.146(19) 0.033(12) 0.056(19) -0.018(15)
C439 0.065(8) 0.044(8) 0.032(7) -0.015(6) -0.001(6) -0.028(6)
C440 0.159(18) 0.093(14) 0.083(13) -0.037(11) -0.004(12) -0.055(13)
C441 0.044(8) 0.042(8) 0.041(8) 0.001(6) -0.023(6) -0.015(6)
C442 0.015(7) 0.092(11) 0.079(10) 0.007(8) -0.005(7) -0.015(7)
C443 0.099(17) 0.126(18) 0.141(19) 0.013(16) 0.023(16) -0.029(13)
C444 0.039(10) 0.090(14) 0.18(2) 0.069(15) -0.029(12) -0.027(10)
C445 0.145(17) 0.079(12) 0.054(10) 0.005(8) -0.013(11) -0.065(12)
C446 0.076(9) 0.052(8) 0.033(8) 0.005(6) -0.011(7) -0.025(7)
C447 0.051(7) 0.025(6) 0.032(7) 0.000(5) 0.005(6) 0.012(6)
C448 0.058(8) 0.048(8) 0.049(8) 0.001(6) 0.019(6) 0.011(6)
C449 0.036(7) 0.044(8) 0.037(7) 0.014(6) 0.002(5) 0.005(6)
C450 0.059(8) 0.024(7) 0.067(9) -0.011(6) 0.002(7) 0.009(6)
C451 0.016(5) 0.031(6) 0.025(6) -0.008(5) -0.005(5) 0.007(5)
C452 0.029(7) 0.052(8) 0.042(8) -0.010(6) 0.005(6) -0.007(6)
C453 0.064(9) 0.067(9) 0.037(8) 0.013(7) 0.017(7) 0.000(8)
C454 0.059(9) 0.034(8) 0.098(12) 0.029(8) 0.020(9) 0.001(7)
C455 0.041(8) 0.031(7) 0.061(9) -0.010(6) 0.005(7) -0.002(6)
C456 0.026(6) 0.027(7) 0.056(8) -0.008(6) 0.010(6) 0.006(5)
C457 0.058(8) 0.033(7) 0.053(8) 0.002(6) 0.019(6) -0.002(6)
C458 0.073(10) 0.080(11) 0.073(10) -0.021(9) 0.024(8) 0.001(8)
C459 0.078(10) 0.065(10) 0.048(9) 0.001(7) -0.004(7) 0.027(8)
C460 0.183(19) 0.054(11) 0.138(17) 0.002(11) -0.023(14) 0.055(12)
C461 0.130(14) 0.060(11) 0.073(12) 0.009(9) 0.035(10) 0.011(9)
C462 0.160(17) 0.092(14) 0.071(12) -0.036(12) 0.010(11) 0.055(13)
C463 0.122(14) 0.049(10) 0.084(13) -0.005(10) 0.011(11) 0.014(9)
C464 0.18(2) 0.084(14) 0.060(12) 0.003(10) 0.005(12) 0.002(13)
C465 0.22(2) 0.038(9) 0.041(9) -0.003(8) 0.005(11) -0.007(11)
C466 0.25(3) 0.063(13) 0.099(15) -0.014(12) -0.004(15) 0.057(15)
C471 0.030(7) 0.050(8) 0.045(8) 0.004(6) 0.001(6) 0.000(6)
C472 0.027(7) 0.045(8) 0.048(8) -0.005(6) 0.000(5) -0.006(6)
C473 0.044(8) 0.051(8) 0.027(7) 0.007(6) 0.009(6) -0.012(7)
C474 0.025(7) 0.063(9) 0.058(8) -0.024(7) 0.009(6) -0.015(6)
C475 0.022(7) 0.067(10) 0.060(9) 0.002(7) 0.003(6) -0.011(6)
C476 0.043(8) 0.046(9) 0.056(9) -0.007(7) 0.009(6) -0.003(7)
Cl1 0.0334(17) 0.0466(19) 0.0402(17) 0.0065(15) 0.0074(14) 0.0004(14)
O1 0.094(7) 0.021(5) 0.068(6) 0.007(4) 0.006(5) 0.012(4)
O2 0.052(5) 0.122(8) 0.065(6) 0.031(6) 0.033(5) 0.014(5)
O3 0.031(5) 0.122(8) 0.083(7) 0.033(6) 0.012(5) 0.001(5)
O4 0.124(8) 0.044(5) 0.053(6) -0.013(5) 0.024(5) -0.020(5)
Cl2 0.061(2) 0.079(3) 0.057(2) -0.013(2) 0.0134(18) -0.0035(19)
O5 0.125(8) 0.069(6) 0.055(6) -0.026(5) 0.042(6) -0.016(6)
O6 0.092(7) 0.061(6) 0.084(7) 0.001(5) 0.042(6) -0.007(5)
O7 0.067(9) 0.42(3) 0.136(12) -0.022(15) -0.011(8) 0.074(13)
O8 0.304(18) 0.058(7) 0.083(8) -0.014(6) 0.049(10) -0.072(9)
Cl3 0.0377(17) 0.0371(18) 0.0428(18) 0.0030(15) 0.0095(15) 0.0004(14)
O9 0.051(14) 0.059(13) 0.046(14) 0.029(11) -0.003(9) -0.041(11)
O10 0.057(12) 0.003(8) 0.077(12) -0.010(8) 0.020(10) -0.011(7)
O11 0.042(10) 0.057(15) 0.090(16) -0.006(13) 0.023(10) 0.032(10)
O12 0.045(11) 0.051(14) 0.043(12) 0.030(9) -0.013(9) -0.002(9)
Cl3A 0.0377(17) 0.0371(18) 0.0428(18) 0.0030(15) 0.0095(15) 0.0004(14)
O9A 0.44(6) 0.007(12) 0.036(14) -0.007(10) -0.02(3) 0.02(2)
O10A 0.20(3) 0.068(19) 0.064(16) 0.035(13) 0.045(18) 0.091(19)
O11A 0.051(13) 0.18(2) 0.052(11) -0.017(15) 0.000(10) -0.080(13)
O12A 0.032(13) 0.29(4) 0.042(15) -0.02(2) 0.014(11) -0.05(2)
Cl4 0.232(9) 0.181(8) 0.181(8) 0.017(7) -0.068(7) -0.060(7)
O13 0.73(7) 0.33(4) 0.25(3) 0.19(3) 0.08(4) 0.12(4)
O14 0.92(10) 0.26(3) 0.43(5) 0.00(3) 0.09(5) -0.33(5)
O15 0.81(8) 0.28(3) 0.23(3) -0.13(3) -0.22(4) 0.06(4)
O16 0.090(12) 0.26(2) 0.49(4) 0.05(2) 0.121(18) 0.018(14)
C502 0.082(12) 0.079(12) 0.26(3) 0.062(14) 0.081(14) 0.007(10)
Cl21 0.105(3) 0.099(3) 0.125(4) 0.032(3) -0.029(3) -0.045(3)
Cl22 0.108(5) 0.131(5) 0.407(12) 0.045(6) 0.048(6) 0.010(4)
C501 0.08(2) 0.07(2) 0.056(17) -0.026(16) -0.048(17) 0.017(17)
Cl11 0.104(4) 0.101(4) 0.231(7) 0.001(4) 0.015(4) 0.001(3)
Cl12 0.121(13) 0.25(2) 0.200(19) 0.082(17) 0.064(13) 0.090(15)
C50A 0.046(11) 0.048(12) 0.051(11) -0.026(9) -0.022(10) 0.022(10)
Cl14 0.104(4) 0.101(4) 0.231(7) 0.001(4) 0.015(4) 0.001(3)
Cl13 0.129(7) 0.135(7) 0.149(8) 0.024(6) 0.028(6) 0.041(6)
C503 0.122(15) 0.098(14) 0.165(19) 0.023(14) 0.092(14) 0.018(12)
Cl31 0.088(3) 0.079(3) 0.160(4) 0.033(3) 0.027(3) -0.017(2)
Cl32 0.133(4) 0.146(5) 0.136(5) 0.022(4) 0.031(4) 0.065(4)
C504 0.36(4) 0.28(4) 0.27(3) 0.12(3) 0.02(3) -0.03(3)
Cl41 0.273(9) 0.111(5) 0.246(9) 0.010(5) 0.092(7) 0.016(5)
Cl42 0.332(13) 0.239(10) 0.228(10) 0.012(8) 0.032(9) 0.019(9)
C505 0.10(2) 0.33(5) 0.53(8) 0.12(5) 0.01(3) 0.00(3)
Cl52 0.211(11) 0.46(2) 0.58(3) -0.19(2) -0.096(13) 0.100(13)
Cl51 0.66(3) 0.165(10) 0.52(3) 0.044(13) 0.01(2) -0.087(14)
C506 0.38(4) 0.37(4) 0.30(4) -0.22(3) -0.09(3) 0.10(3)
Cl62 0.353(14) 0.244(11) 0.266(11) 0.010(9) 0.127(10) 0.007(9)
Cl61 0.445(19) 0.269(13) 0.319(14) -0.048(11) 0.070(13) 0.147(13)

loop_
_atom_type_symbol
_atom_type_description
_atom_type_scat_dispersion_real
_atom_type_scat_dispersion_imag
_atom_type_scat_source
C C 0.0033 0.0016 'International Tables Vol C Tables 4.2.6.8 and 6.1.1.4'
H H 0.0000 0.0000 'International Tables Vol C Tables 4.2.6.8 and 6.1.1.4'
N N 0.0061 0.0033 'International Tables Vol C Tables 4.2.6.8 and 6.1.1.4'
O O 0.0106 0.0060 'International Tables Vol C Tables 4.2.6.8 and 6.1.1.4'
Cl Cl 0.1484 0.1585 'International Tables Vol C Tables 4.2.6.8 and 6.1.1.4'
Fe Fe 0.3463 0.8444 'International Tables Vol C Tables 4.2.6.8 and 6.1.1.4'

loop_
_geom_angle_atom_site_label_1
_geom_angle_atom_site_label_2
_geom_angle_atom_site_label_3
_geom_angle
_geom_angle_site_symmetry_1
_geom_angle_site_symmetry_3
_geom_angle_publ_flag
N13 Fe1 N11 175.9(3) . . ?
N13 Fe1 N12 90.3(3) . . ?
N11 Fe1 N12 89.7(3) . . ?
N13 Fe1 N14 90.0(3) . . ?
N11 Fe1 N14 90.3(3) . . ?
N12 Fe1 N14 175.6(3) . . ?
N13 Fe1 N17 88.1(3) . . ?
N11 Fe1 N17 87.8(3) . . ?
N12 Fe1 N17 92.4(3) . . ?
N14 Fe1 N17 92.0(3) . . ?
N13 Fe1 N15 94.3(3) . . ?
N11 Fe1 N15 89.8(3) . . ?
N12 Fe1 N15 87.4(3) . . ?
N14 Fe1 N15 88.2(3) . . ?
N17 Fe1 N15 177.5(3) . . ?
C118 N11 C101 105.9(8) . . ?
C118 N11 Fe1 123.4(6) . . ?
C101 N11 Fe1 123.3(6) . . ?
C103 N12 C106 104.9(8) . . ?
C103 N12 Fe1 123.6(7) . . ?
C106 N12 Fe1 122.8(6) . . ?
C111 N13 C108 106.1(8) . . ?
C111 N13 Fe1 122.6(7) . . ?
C108 N13 Fe1 122.3(6) . . ?
C113 N14 C116 106.6(8) . . ?
C113 N14 Fe1 122.5(7) . . ?
C116 N14 Fe1 122.4(6) . . ?
C161 N15 C165 116.8(10) . . ?
C161 N15 Fe1 121.9(7) . . ?
C165 N15 Fe1 121.3(8) . . ?
C171 N17 C175 115.7(9) . . ?
C171 N17 Fe1 122.8(7) . . ?
C175 N17 Fe1 121.4(7) . . ?
C102 C101 N11 121.2(9) . . ?
C102 C101 C120 129.5(9) . . ?
N11 C101 C120 109.2(9) . . ?
C101 C102 C103 122.5(9) . . ?
C101 C102 C121 120.2(9) . . ?
C103 C102 C121 117.2(9) . . ?
N12 C103 C102 119.4(9) . . ?
N12 C103 C104 111.5(9) . . ?
C102 C103 C104 128.7(9) . . ?
C105 C104 C103 106.2(9) . . ?
C105 C104 C127 124.7(9) . . ?
C103 C104 C127 128.3(9) . . ?
C104 C105 C106 108.7(9) . . ?
C104 C105 C129 126.5(10) . . ?
C106 C105 C129 124.3(10) . . ?
C107 C106 N12 119.6(8) . . ?
C107 C106 C105 131.6(10) . . ?
N12 C106 C105 108.2(9) . . ?
C108 C107 C106 121.4(9) . . ?
C108 C107 C131 120.7(9) . . ?
C106 C107 C131 117.9(9) . . ?
C107 C108 N13 122.4(9) . . ?
C107 C108 C109 128.3(9) . . ?
N13 C108 C109 109.0(8) . . ?
C110 C109 C108 108.3(8) . . ?
C110 C109 C137 125.0(9) . . ?
C108 C109 C137 125.5(9) . . ?
C109 C110 C111 104.9(8) . . ?
C109 C110 C139 127.6(10) . . ?
C111 C110 C139 126.7(9) . . ?
N13 C111 C112 121.7(9) . . ?
N13 C111 C110 111.1(9) . . ?
C112 C111 C110 126.8(9) . . ?
C111 C112 C113 119.4(9) . . ?
C111 C112 C141 118.0(9) . . ?
C113 C112 C141 122.5(9) . . ?
N14 C113 C112 123.1(9) . . ?
N14 C113 C114 109.3(9) . . ?
C112 C113 C114 127.5(10) . . ?
C115 C114 C113 106.3(10) . . ?
C115 C114 C147 126.7(10) . . ?
C113 C114 C147 125.8(10) . . ?
C114 C115 C116 108.9(10) . . ?
C114 C115 C149 124.9(10) . . ?
C116 C115 C149 125.6(10) . . ?
C117 C116 N14 120.7(9) . . ?
C117 C116 C115 131.2(10) . . ?
N14 C116 C115 108.0(9) . . ?
C116 C117 C118 122.7(10) . . ?
C116 C117 C151 117.2(9) . . ?
C118 C117 C151 120.1(10) . . ?
N11 C118 C117 121.1(9) . . ?
N11 C118 C119 109.1(9) . . ?
C117 C118 C119 129.6(10) . . ?
C120 C119 C118 108.0(9) . . ?
C120 C119 C157 124.7(10) . . ?
C118 C119 C157 126.7(10) . . ?
C119 C120 C101 107.0(9) . . ?
C119 C120 C159 128.4(10) . . ?
C101 C120 C159 123.6(10) . . ?
C122 C121 C126 119.0(9) . . ?
C122 C121 C102 121.2(9) . . ?
C126 C121 C102 119.5(9) . . ?
C121 C122 C123 121.6(10) . . ?
C121 C122 H12A 119.2 . . ?
C123 C122 H12A 119.2 . . ?
C124 C123 C122 119.1(10) . . ?
C124 C123 H12B 120.5 . . ?
C122 C123 H12B 120.5 . . ?
C125 C124 C123 120.8(11) . . ?
C125 C124 H12C 119.6 . . ?
C123 C124 H12C 119.6 . . ?
C124 C125 C126 121.6(11) . . ?
C124 C125 H12D 119.2 . . ?
C126 C125 H12D 119.2 . . ?
C121 C126 C125 117.7(10) . . ?
C121 C126 H12E 121.1 . . ?
C125 C126 H12E 121.1 . . ?
C104 C127 C128 111.6(9) . . ?
C104 C127 H12F 109.3 . . ?
C128 C127 H12F 109.3 . . ?
C104 C127 H12G 109.3 . . ?
C128 C127 H12G 109.3 . . ?
H12F C127 H12G 108.0 . . ?
C127 C128 H12H 109.5 . . ?
C127 C128 H12I 109.5 . . ?
H12H C128 H12I 109.5 . . ?
C127 C128 H12J 109.5 . . ?
H12H C128 H12J 109.5 . . ?
H12I C128 H12J 109.5 . . ?
C105 C129 C130 112.4(9) . . ?
C105 C129 H12K 109.1 . . ?
C130 C129 H12K 109.1 . . ?
C105 C129 H12L 109.1 . . ?
C130 C129 H12L 109.1 . . ?
H12K C129 H12L 107.9 . . ?
C129 C130 H13A 109.5 . . ?
C129 C130 H13B 109.5 . . ?
H13A C130 H13B 109.5 . . ?
C129 C130 H13C 109.5 . . ?
H13A C130 H13C 109.5 . . ?
H13B C130 H13C 109.5 . . ?
C136 C131 C132 119.8(10) . . ?
C136 C131 C107 120.8(10) . . ?
C132 C131 C107 119.4(9) . . ?
C133 C132 C131 118.7(11) . . ?
C133 C132 H13D 120.6 . . ?
C131 C132 H13D 120.6 . . ?
C134 C133 C132 121.7(12) . . ?
C134 C133 H13E 119.2 . . ?
C132 C133 H13E 119.2 . . ?
C133 C134 C135 120.8(11) . . ?
C133 C134 H13F 119.6 . . ?
C135 C134 H13F 119.6 . . ?
C134 C135 C136 119.6(12) . . ?
C134 C135 H13G 120.2 . . ?
C136 C135 H13G 120.2 . . ?
C131 C136 C135 119.3(11) . . ?
C131 C136 H13H 120.4 . . ?
C135 C136 H13H 120.4 . . ?
C138 C137 C109 111.9(9) . . ?
C138 C137 H13I 109.2 . . ?
C109 C137 H13I 109.2 . . ?
C138 C137 H13J 109.2 . . ?
C109 C137 H13J 109.2 . . ?
H13I C137 H13J 107.9 . . ?
C137 C138 H13K 109.5 . . ?
C137 C138 H13L 109.5 . . ?
H13K C138 H13L 109.5 . . ?
C137 C138 H13M 109.5 . . ?
H13K C138 H13M 109.5 . . ?
H13L C138 H13M 109.5 . . ?
C110 C139 C140 110.4(9) . . ?
C110 C139 H13N 109.6 . . ?
C140 C139 H13N 109.6 . . ?
C110 C139 H13O 109.6 . . ?
C140 C139 H13O 109.6 . . ?
H13N C139 H13O 108.1 . . ?
C139 C140 H14A 109.5 . . ?
C139 C140 H14B 109.5 . . ?
H14A C140 H14B 109.5 . . ?
C139 C140 H14C 109.5 . . ?
H14A C140 H14C 109.5 . . ?
H14B C140 H14C 109.5 . . ?
C142 C141 C146 118.6(10) . . ?
C142 C141 C112 120.0(10) . . ?
C146 C141 C112 121.4(10) . . ?
C141 C142 C143 120.7(11) . . ?
C141 C142 H14D 119.7 . . ?
C143 C142 H14D 119.7 . . ?
C144 C143 C142 118.5(11) . . ?
C144 C143 H14E 120.8 . . ?
C142 C143 H14E 120.8 . . ?
C143 C144 C145 121.8(11) . . ?
C143 C144 H14F 119.1 . . ?
C145 C144 H14F 119.1 . . ?
C146 C145 C144 118.4(11) . . ?
C146 C145 H14G 120.8 . . ?
C144 C145 H14G 120.8 . . ?
C145 C146 C141 122.0(11) . . ?
C145 C146 H14H 119.0 . . ?
C141 C146 H14H 119.0 . . ?
C148 C147 C114 113.8(11) . . ?
C148 C147 H14I 108.8 . . ?
C114 C147 H14I 108.8 . . ?
C148 C147 H14J 108.8 . . ?
C114 C147 H14J 108.8 . . ?
H14I C147 H14J 107.7 . . ?
C147 C148 H14K 109.5 . . ?
C147 C148 H14L 109.5 . . ?
H14K C148 H14L 109.5 . . ?
C147 C148 H14M 109.5 . . ?
H14K C148 H14M 109.5 . . ?
H14L C148 H14M 109.5 . . ?
C150 C149 C115 109.6(11) . . ?
C150 C149 H14N 109.7 . . ?
C115 C149 H14N 109.7 . . ?
C150 C149 H14O 109.7 . . ?
C115 C149 H14O 109.7 . . ?
H14N C149 H14O 108.2 . . ?
C149 C150 H15A 109.5 . . ?
C149 C150 H15B 109.5 . . ?
H15A C150 H15B 109.5 . . ?
C149 C150 H15C 109.5 . . ?
H15A C150 H15C 109.5 . . ?
H15B C150 H15C 109.5 . . ?
C152 C151 C156 119.8(11) . . ?
C152 C151 C117 122.3(11) . . ?
C156 C151 C117 117.8(10) . . ?
C151 C152 C153 121.5(14) . . ?
C151 C152 H15D 119.2 . . ?
C153 C152 H15D 119.2 . . ?
C152 C153 C154 118.2(15) . . ?
C152 C153 H15E 120.9 . . ?
C154 C153 H15E 120.9 . . ?
C155 C154 C153 121.2(15) . . ?
C155 C154 H15F 119.4 . . ?
C153 C154 H15F 119.4 . . ?
C154 C155 C156 118.9(16) . . ?
C154 C155 H15G 120.5 . . ?
C156 C155 H15G 120.5 . . ?
C155 C156 C151 120.2(14) . . ?
C155 C156 H15H 119.9 . . ?
C151 C156 H15H 119.9 . . ?
C119 C157 C158 112.0(8) . . ?
C119 C157 H15I 109.2 . . ?
C158 C157 H15I 109.2 . . ?
C119 C157 H15J 109.2 . . ?
C158 C157 H15J 109.2 . . ?
H15I C157 H15J 107.9 . . ?
C157 C158 H15K 109.5 . . ?
C157 C158 H15L 109.5 . . ?
H15K C158 H15L 109.5 . . ?
C157 C158 H15M 109.5 . . ?
H15K C158 H15M 109.5 . . ?
H15L C158 H15M 109.5 . . ?
C120 C159 C160 111.9(9) . . ?
C120 C159 H15N 109.2 . . ?
C160 C159 H15N 109.2 . . ?
C120 C159 H15O 109.2 . . ?
C160 C159 H15O 109.2 . . ?
H15N C159 H15O 107.9 . . ?
C159 C160 H16A 109.5 . . ?
C159 C160 H16B 109.5 . . ?
H16A C160 H16B 109.5 . . ?
C159 C160 H16C 109.5 . . ?
H16A C160 H16C 109.5 . . ?
H16B C160 H16C 109.5 . . ?
N15 C161 C162 124.6(11) . . ?
N15 C161 H16D 117.7 . . ?
C162 C161 H16D 117.7 . . ?
C163 C162 C161 116.1(11) . . ?
C163 C162 H16E 122.0 . . ?
C161 C162 H16E 122.0 . . ?
C164 C163 C162 120.7(11) . . ?
C164 C163 C166 121.9(11) . . ?
C162 C163 C166 117.4(11) . . ?
C163 C164 C165 120.1(11) . . ?
C163 C164 H16F 120.0 . . ?
C165 C164 H16F 120.0 . . ?
N15 C165 C164 121.7(11) . . ?
N15 C165 H16G 119.1 . . ?
C164 C165 H16G 119.1 . . ?
N16 C166 C163 176.3(16) . . ?
N17 C171 C172 124.8(10) . . ?
N17 C171 H17A 117.6 . . ?
C172 C171 H17A 117.6 . . ?
C173 C172 C171 117.5(10) . . ?
C173 C172 H17B 121.3 . . ?
C171 C172 H17B 121.3 . . ?
C172 C173 C174 120.0(10) . . ?
C172 C173 C176 121.9(10) . . ?
C174 C173 C176 118.1(10) . . ?
C175 C174 C173 116.1(10) . . ?
C175 C174 H17C 121.9 . . ?
C173 C174 H17C 121.9 . . ?
N17 C175 C174 125.7(10) . . ?
N17 C175 H17E 117.1 . . ?
C174 C175 H17E 117.1 . . ?
N18 C176 C173 177.8(12) . . ?
N24 Fe2 N22 176.8(4) . . ?
N24 Fe2 N21 90.4(3) . . ?
N22 Fe2 N21 89.3(3) . . ?
N24 Fe2 N23 90.1(3) . . ?
N22 Fe2 N23 90.4(3) . . ?
N21 Fe2 N23 174.4(3) . . ?
N24 Fe2 N27 89.8(3) . . ?
N22 Fe2 N27 87.1(3) . . ?
N21 Fe2 N27 93.4(3) . . ?
N23 Fe2 N27 92.2(3) . . ?
N24 Fe2 N25 89.9(4) . . ?
N22 Fe2 N25 93.3(4) . . ?
N21 Fe2 N25 87.1(3) . . ?
N23 Fe2 N25 87.3(4) . . ?
N27 Fe2 N25 179.4(4) . . ?
C201 N21 C218 105.9(8) . . ?
C201 N21 Fe2 124.4(7) . . ?
C218 N21 Fe2 121.8(6) . . ?
C203 N22 C206 104.4(8) . . ?
C203 N22 Fe2 123.9(7) . . ?
C206 N22 Fe2 122.9(6) . . ?
C211 N23 C208 106.1(8) . . ?
C211 N23 Fe2 122.1(7) . . ?
C208 N23 Fe2 122.5(6) . . ?
C213 N24 C216 104.9(8) . . ?
C213 N24 Fe2 123.6(6) . . ?
C216 N24 Fe2 122.8(6) . . ?
C265 N25 C261 115.9(13) . . ?
C265 N25 Fe2 122.3(9) . . ?
C261 N25 Fe2 121.6(10) . . ?
C271 N27 C275 115.8(10) . . ?
C271 N27 Fe2 121.0(8) . . ?
C275 N27 Fe2 123.0(8) . . ?
N21 C201 C202 120.6(9) . . ?
N21 C201 C220 110.6(9) . . ?
C202 C201 C220 128.8(9) . . ?
C203 C202 C201 122.4(9) . . ?
C203 C202 C221 117.8(9) . . ?
C201 C202 C221 119.7(9) . . ?
N22 C203 C202 120.2(9) . . ?
N22 C203 C204 111.2(9) . . ?
C202 C203 C204 128.4(9) . . ?
C205 C204 C203 106.9(9) . . ?
C205 C204 C227 126.0(10) . . ?
C203 C204 C227 126.7(10) . . ?
C204 C205 C206 105.4(9) . . ?
C204 C205 C229 125.7(10) . . ?
C206 C205 C229 127.2(10) . . ?
N22 C206 C207 118.2(9) . . ?
N22 C206 C205 111.5(9) . . ?
C207 C206 C205 129.8(10) . . ?
C208 C207 C206 124.8(9) . . ?
C208 C207 C231 118.4(9) . . ?
C206 C207 C231 116.8(9) . . ?
C207 C208 N23 119.8(9) . . ?
C207 C208 C209 129.8(10) . . ?
N23 C208 C209 110.2(9) . . ?
C210 C209 C208 105.6(9) . . ?
C210 C209 C237 127.7(10) . . ?
C208 C209 C237 126.5(10) . . ?
C209 C210 C211 109.0(9) . . ?
C209 C210 C239 124.4(10) . . ?
C211 C210 C239 125.4(10) . . ?
N23 C211 C212 120.7(9) . . ?
N23 C211 C210 108.6(9) . . ?
C212 C211 C210 129.8(10) . . ?
C213 C212 C211 121.0(9) . . ?
C213 C212 C241 118.9(10) . . ?
C211 C212 C241 119.7(9) . . ?
N24 C213 C212 121.4(9) . . ?
N24 C213 C214 111.2(9) . . ?
C212 C213 C214 127.2(10) . . ?
C215 C214 C213 105.9(9) . . ?
C215 C214 C247 127.0(10) . . ?
C213 C214 C247 126.5(10) . . ?
C214 C215 C216 108.0(9) . . ?
C214 C215 C249 127.0(9) . . ?
C216 C215 C249 124.0(9) . . ?
N24 C216 C217 120.7(9) . . ?
N24 C216 C215 109.4(9) . . ?
C217 C216 C215 129.4(10) . . ?
C218 C217 C216 121.4(9) . . ?
C218 C217 C251 118.1(9) . . ?
C216 C217 C251 120.5(9) . . ?
C217 C218 N21 120.9(9) . . ?
C217 C218 C219 130.0(10) . . ?
N21 C218 C219 108.5(8) . . ?
C220 C219 C218 108.7(9) . . ?
C220 C219 C257 124.1(10) . . ?
C218 C219 C257 126.2(9) . . ?
C219 C220 C201 105.5(9) . . ?
C219 C220 C25A 124.5(10) . . ?
C201 C220 C25A 129.9(10) . . ?
C222 C221 C226 119.2(10) . . ?
C222 C221 C202 121.9(9) . . ?
C226 C221 C202 118.8(10) . . ?
C221 C222 C223 120.5(10) . . ?
C221 C222 H22A 119.8 . . ?
C223 C222 H22A 119.8 . . ?
C224 C223 C222 119.9(11) . . ?
C224 C223 H22B 120.0 . . ?
C222 C223 H22B 120.0 . . ?
C223 C224 C225 120.5(11) . . ?
C223 C224 H22C 119.7 . . ?
C225 C224 H22C 119.7 . . ?
C224 C225 C226 120.1(11) . . ?
C224 C225 H22D 120.0 . . ?
C226 C225 H22D 120.0 . . ?
C225 C226 C221 119.8(11) . . ?
C225 C226 H22E 120.1 . . ?
C221 C226 H22E 120.1 . . ?
C204 C227 C228 111.8(9) . . ?
C204 C227 H22F 109.3 . . ?
C228 C227 H22F 109.3 . . ?
C204 C227 H22G 109.3 . . ?
C228 C227 H22G 109.3 . . ?
H22F C227 H22G 107.9 . . ?
C227 C228 H22H 109.5 . . ?
C227 C228 H22I 109.5 . . ?
H22H C228 H22I 109.5 . . ?
C227 C228 H22J 109.5 . . ?
H22H C228 H22J 109.5 . . ?
H22I C228 H22J 109.5 . . ?
C205 C229 C230 112.8(9) . . ?
C205 C229 H22K 109.0 . . ?
C230 C229 H22K 109.0 . . ?
C205 C229 H22L 109.0 . . ?
C230 C229 H22L 109.0 . . ?
H22K C229 H22L 107.8 . . ?
C229 C230 H23A 109.5 . . ?
C229 C230 H23B 109.5 . . ?
H23A C230 H23B 109.5 . . ?
C229 C230 H23C 109.5 . . ?
H23A C230 H23C 109.5 . . ?
H23B C230 H23C 109.5 . . ?
C232 C231 C236 122.0(12) . . ?
C232 C231 C207 118.7(12) . . ?
C236 C231 C207 118.9(11) . . ?
C231 C232 C233 117.6(14) . . ?
C231 C232 H23D 121.2 . . ?
C233 C232 H23D 121.2 . . ?
C234 C233 C232 118.8(16) . . ?
C234 C233 H23E 120.6 . . ?
C232 C233 H23E 120.6 . . ?
C235 C234 C233 121.8(16) . . ?
C235 C234 H23F 119.1 . . ?
C233 C234 H23F 119.1 . . ?
C234 C235 C236 122.3(16) . . ?
C234 C235 H23G 118.9 . . ?
C236 C235 H23G 118.9 . . ?
C231 C236 C235 117.4(14) . . ?
C231 C236 H23H 121.3 . . ?
C235 C236 H23H 121.3 . . ?
C209 C237 C238 110.2(10) . . ?
C209 C237 H23I 109.6 . . ?
C238 C237 H23I 109.6 . . ?
C209 C237 H23J 109.6 . . ?
C238 C237 H23J 109.6 . . ?
H23I C237 H23J 108.1 . . ?
C237 C238 H23K 109.5 . . ?
C237 C238 H23L 109.5 . . ?
H23K C238 H23L 109.5 . . ?
C237 C238 H23M 109.5 . . ?
H23K C238 H23M 109.5 . . ?
H23L C238 H23M 109.5 . . ?
C210 C239 C240 115.3(10) . . ?
C210 C239 H23N 108.5 . . ?
C240 C239 H23N 108.5 . . ?
C210 C239 H23O 108.5 . . ?
C240 C239 H23O 108.5 . . ?
H23N C239 H23O 107.5 . . ?
C239 C240 H24A 109.5 . . ?
C239 C240 H24B 109.5 . . ?
H24A C240 H24B 109.5 . . ?
C239 C240 H24C 109.5 . . ?
H24A C240 H24C 109.5 . . ?
H24B C240 H24C 109.5 . . ?
C246 C241 C242 121.4(10) . . ?
C246 C241 C212 120.5(10) . . ?
C242 C241 C212 118.0(10) . . ?
C243 C242 C241 117.7(12) . . ?
C243 C242 H24D 121.1 . . ?
C241 C242 H24D 121.1 . . ?
C242 C243 C244 119.0(13) . . ?
C242 C243 H24E 120.5 . . ?
C244 C243 H24E 120.5 . . ?
C245 C244 C243 120.3(12) . . ?
C245 C244 H24F 119.8 . . ?
C243 C244 H24F 119.8 . . ?
C246 C245 C244 122.3(13) . . ?
C246 C245 H24G 118.8 . . ?
C244 C245 H24G 118.8 . . ?
C245 C246 C241 119.2(11) . . ?
C245 C246 H24H 120.4 . . ?
C241 C246 H24H 120.4 . . ?
C214 C247 C248 114.0(8) . . ?
C214 C247 H24I 108.7 . . ?
C248 C247 H24I 108.7 . . ?
C214 C247 H24J 108.7 . . ?
C248 C247 H24J 108.7 . . ?
H24I C247 H24J 107.6 . . ?
C247 C248 H24K 109.5 . . ?
C247 C248 H24L 109.5 . . ?
H24K C248 H24L 109.5 . . ?
C247 C248 H24M 109.5 . . ?
H24K C248 H24M 109.5 . . ?
H24L C248 H24M 109.5 . . ?
C215 C249 C250 111.8(8) . . ?
C215 C249 H24N 109.3 . . ?
C250 C249 H24N 109.3 . . ?
C215 C249 H24O 109.3 . . ?
C250 C249 H24O 109.3 . . ?
H24N C249 H24O 107.9 . . ?
C249 C250 H25A 109.5 . . ?
C249 C250 H25B 109.5 . . ?
H25A C250 H25B 109.5 . . ?
C249 C250 H25C 109.5 . . ?
H25A C250 H25C 109.5 . . ?
H25B C250 H25C 109.5 . . ?
C256 C251 C252 119.1(10) . . ?
C256 C251 C217 121.0(10) . . ?
C252 C251 C217 119.9(10) . . ?
C253 C252 C251 121.8(11) . . ?
C253 C252 H25D 119.1 . . ?
C251 C252 H25D 119.1 . . ?
C252 C253 C254 118.8(11) . . ?
C252 C253 H25E 120.6 . . ?
C254 C253 H25E 120.6 . . ?
C255 C254 C253 120.7(11) . . ?
C255 C254 H25F 119.7 . . ?
C253 C254 H25F 119.7 . . ?
C256 C255 C254 118.9(11) . . ?
C256 C255 H25G 120.5 . . ?
C254 C255 H25G 120.5 . . ?
C251 C256 C255 120.7(11) . . ?
C251 C256 H25H 119.6 . . ?
C255 C256 H25H 119.6 . . ?
C219 C257 C258 113.1(9) . . ?
C219 C257 H25I 109.0 . . ?
C258 C257 H25I 109.0 . . ?
C219 C257 H25J 109.0 . . ?
C258 C257 H25J 109.0 . . ?
H25I C257 H25J 107.8 . . ?
C257 C258 H25K 109.5 . . ?
C257 C258 H25L 109.5 . . ?
H25K C258 H25L 109.5 . . ?
C257 C258 H25M 109.5 . . ?
H25K C258 H25M 109.5 . . ?
H25L C258 H25M 109.5 . . ?
C220 C25A C26A 108.5(9) . . ?
C220 C25A H25N 110.0 . . ?
C26A C25A H25N 110.0 . . ?
C220 C25A H25O 110.0 . . ?
C26A C25A H25O 110.0 . . ?
H25N C25A H25O 108.4 . . ?
C25A C26A H26A 109.5 . . ?
C25A C26A H26B 109.5 . . ?
H26A C26A H26B 109.5 . . ?
C25A C26A H26C 109.5 . . ?
H26A C26A H26C 109.5 . . ?
H26B C26A H26C 109.5 . . ?
H26X C26B H26Y 109.5 . . ?
H26X C26B H26Z 109.5 . . ?
H26Y C26B H26Z 109.5 . . ?
N25 C261 C262 122.9(14) . . ?
N25 C261 H26D 118.6 . . ?
C262 C261 H26D 118.6 . . ?
C263 C262 C261 117.5(14) . . ?
C263 C262 H26E 121.2 . . ?
C261 C262 H26E 121.2 . . ?
C262 C263 C264 122.3(13) . . ?
C262 C263 C266 116.3(15) . . ?
C264 C263 C266 121.4(14) . . ?
C265 C264 C263 114.1(13) . . ?
C265 C264 H26F 122.9 . . ?
C263 C264 H26F 122.9 . . ?
N25 C265 C264 127.0(14) . . ?
N25 C265 H26G 116.5 . . ?
C264 C265 H26G 116.5 . . ?
N26 C266 C263 177.2(17) . . ?
N27 C271 C272 123.2(11) . . ?
N27 C271 H27A 118.4 . . ?
C272 C271 H27A 118.4 . . ?
C271 C272 C273 119.0(11) . . ?
C271 C272 H27B 120.5 . . ?
C273 C272 H27B 120.5 . . ?
C272 C273 C274 118.2(11) . . ?
C272 C273 C276 120.8(10) . . ?
C274 C273 C276 120.8(11) . . ?
C275 C274 C273 119.2(11) . . ?
C275 C274 H27C 120.4 . . ?
C273 C274 H27C 120.4 . . ?
C274 C275 N27 124.5(11) . . ?
C274 C275 H27D 117.8 . . ?
N27 C275 H27D 117.8 . . ?
N28 C276 C273 177.0(12) . . ?
N34 Fe3 N31 91.1(3) . . ?
N34 Fe3 N32 176.3(3) . . ?
N31 Fe3 N32 90.1(3) . . ?
N34 Fe3 N33 88.9(3) . . ?
N31 Fe3 N33 176.9(3) . . ?
N32 Fe3 N33 90.1(3) . . ?
N34 Fe3 N37 92.9(3) . . ?
N31 Fe3 N37 86.7(3) . . ?
N32 Fe3 N37 90.7(3) . . ?
N33 Fe3 N37 90.2(3) . . ?
N34 Fe3 N35 89.0(3) . . ?
N31 Fe3 N35 89.9(3) . . ?
N32 Fe3 N35 87.6(3) . . ?
N33 Fe3 N35 93.2(3) . . ?
N37 Fe3 N35 176.2(3) . . ?
C318 N31 C301 106.4(8) . . ?
C318 N31 Fe3 122.9(6) . . ?
C301 N31 Fe3 122.3(6) . . ?
C303 N32 C306 105.0(8) . . ?
C303 N32 Fe3 125.1(7) . . ?
C306 N32 Fe3 122.0(7) . . ?
C308 N33 C311 105.8(8) . . ?
C308 N33 Fe3 122.4(6) . . ?
C311 N33 Fe3 120.0(6) . . ?
C316 N34 C313 104.6(8) . . ?
C316 N34 Fe3 121.3(6) . . ?
C313 N34 Fe3 125.0(6) . . ?
C365 N35 C361 119.8(10) . . ?
C365 N35 Fe3 118.4(7) . . ?
C361 N35 Fe3 121.7(7) . . ?
C375 N37 C371 115.5(9) . . ?
C375 N37 Fe3 121.5(7) . . ?
C371 N37 Fe3 121.2(7) . . ?
C302 C301 N31 120.5(9) . . ?
C302 C301 C320 131.1(10) . . ?
N31 C301 C320 108.0(9) . . ?
C301 C302 C303 123.4(10) . . ?
C301 C302 C32A 119.5(16) . . ?
C303 C302 C32A 115.9(16) . . ?
C301 C302 C321 117.8(15) . . ?
C303 C302 C321 117.6(15) . . ?
C32A C302 C321 23.3(14) . . ?
N32 C303 C302 121.1(9) . . ?
N32 C303 C304 110.8(9) . . ?
C302 C303 C304 128.1(10) . . ?
C305 C304 C303 105.6(9) . . ?
C305 C304 C327 127.3(10) . . ?
C303 C304 C327 126.5(10) . . ?
C304 C305 C306 107.0(9) . . ?
C304 C305 C329 122.4(10) . . ?
C306 C305 C329 129.6(10) . . ?
N32 C306 C307 120.1(9) . . ?
N32 C306 C305 110.9(10) . . ?
C307 C306 C305 128.4(10) . . ?
C308 C307 C306 122.3(9) . . ?
C308 C307 C331 117.5(9) . . ?
C306 C307 C331 120.2(9) . . ?
C307 C308 N33 119.5(9) . . ?
C307 C308 C309 131.1(9) . . ?
N33 C308 C309 109.3(9) . . ?
C310 C309 C308 106.9(9) . . ?
C310 C309 C337 127.7(10) . . ?
C308 C309 C337 124.2(9) . . ?
C309 C310 C311 108.1(9) . . ?
C309 C310 C339 125.9(9) . . ?
C311 C310 C339 125.0(9) . . ?
C312 C311 N33 120.2(8) . . ?
C312 C311 C310 129.3(9) . . ?
N33 C311 C310 109.5(8) . . ?
C313 C312 C311 119.7(9) . . ?
C313 C312 C341 120.1(9) . . ?
C311 C312 C341 120.1(8) . . ?
N34 C313 C312 121.3(9) . . ?
N34 C313 C314 111.1(9) . . ?
C312 C313 C314 127.6(10) . . ?
C315 C314 C313 105.6(9) . . ?
C315 C314 C347 126.3(9) . . ?
C313 C314 C347 127.7(9) . . ?
C314 C315 C316 106.2(9) . . ?
C314 C315 C349 126.3(10) . . ?
C316 C315 C349 126.7(10) . . ?
N34 C316 C315 112.0(9) . . ?
N34 C316 C317 120.1(8) . . ?
C315 C316 C317 127.2(9) . . ?
C318 C317 C316 120.9(9) . . ?
C318 C317 C351 121.2(10) . . ?
C316 C317 C351 117.6(9) . . ?
C317 C318 N31 121.8(9) . . ?
C317 C318 C319 127.9(10) . . ?
N31 C318 C319 110.0(9) . . ?
C320 C319 C318 106.8(9) . . ?
C320 C319 C357 125.5(10) . . ?
C318 C319 C357 126.7(9) . . ?
C319 C320 C301 108.6(9) . . ?
C319 C320 C35A 125.0(10) . . ?
C301 C320 C35A 125.9(10) . . ?
C322 C321 C326 120.0 . . ?
C322 C321 C302 113.1(15) . . ?
C326 C321 C302 126.6(15) . . ?
C321 C322 C323 120.0 . . ?
C321 C322 H32A 120.0 . . ?
C323 C322 H32A 120.0 . . ?
C324 C323 C322 120.0 . . ?
C324 C323 H32B 120.0 . . ?
C322 C323 H32B 120.0 . . ?
C323 C324 C325 120.0 . . ?
C323 C324 H32C 120.0 . . ?
C325 C324 H32C 120.0 . . ?
C326 C325 C324 120.0 . . ?
C326 C325 H32D 120.0 . . ?
C324 C325 H32D 120.0 . . ?
C325 C326 C321 120.0 . . ?
C325 C326 H32E 120.0 . . ?
C321 C326 H32E 120.0 . . ?
C32B C32A C32F 120.0 . . ?
C32B C32A C302 113.3(15) . . ?
C32F C32A C302 126.7(15) . . ?
C32A C32B C32C 120.0 . . ?
C32A C32B H32F 120.0 . . ?
C32C C32B H32F 120.0 . . ?
C32B C32C C32D 120.0 . . ?
C32B C32C H32G 120.0 . . ?
C32D C32C H32G 120.0 . . ?
C32C C32D C32E 120.0 . . ?
C32C C32D H32H 120.0 . . ?
C32E C32D H32H 120.0 . . ?
C32F C32E C32D 120.0 . . ?
C32F C32E H32I 120.0 . . ?
C32D C32E H32I 120.0 . . ?
C32E C32F C32A 120.0 . . ?
C32E C32F H32J 120.0 . . ?
C32A C32F H32J 120.0 . . ?
C328 C327 C304 111.6(11) . . ?
C328 C327 H32K 109.3 . . ?
C304 C327 H32K 109.3 . . ?
C328 C327 H32L 109.3 . . ?
C304 C327 H32L 109.3 . . ?
H32K C327 H32L 108.0 . . ?
C327 C328 H32M 109.5 . . ?
C327 C328 H32N 109.5 . . ?
H32M C328 H32N 109.5 . . ?
C327 C328 H32O 109.5 . . ?
H32M C328 H32O 109.5 . . ?
H32N C328 H32O 109.5 . . ?
C305 C329 C330 112.1(9) . . ?
C305 C329 H32P 109.2 . . ?
C330 C329 H32P 109.2 . . ?
C305 C329 H32Q 109.2 . . ?
C330 C329 H32Q 109.2 . . ?
H32P C329 H32Q 107.9 . . ?
C329 C330 H33A 109.5 . . ?
C329 C330 H33B 109.5 . . ?
H33A C330 H33B 109.5 . . ?
C329 C330 H33C 109.5 . . ?
H33A C330 H33C 109.5 . . ?
H33B C330 H33C 109.5 . . ?
C336 C331 C332 120.3(10) . . ?
C336 C331 C307 119.2(10) . . ?
C332 C331 C307 120.5(10) . . ?
C331 C332 C333 118.0(10) . . ?
C331 C332 H33D 121.0 . . ?
C333 C332 H33D 121.0 . . ?
C334 C333 C332 121.6(10) . . ?
C334 C333 H33E 119.2 . . ?
C332 C333 H33E 119.2 . . ?
C333 C334 C335 119.7(10) . . ?
C333 C334 H33F 120.2 . . ?
C335 C334 H33F 120.2 . . ?
C334 C335 C336 120.7(11) . . ?
C334 C335 H33G 119.7 . . ?
C336 C335 H33G 119.7 . . ?
C331 C336 C335 119.8(11) . . ?
C331 C336 H33H 120.1 . . ?
C335 C336 H33H 120.1 . . ?
C309 C337 C338 111.8(8) . . ?
C309 C337 H33I 109.2 . . ?
C338 C337 H33I 109.2 . . ?
C309 C337 H33J 109.2 . . ?
C338 C337 H33J 109.2 . . ?
H33I C337 H33J 107.9 . . ?
C337 C338 H33K 109.5 . . ?
C337 C338 H33L 109.5 . . ?
H33K C338 H33L 109.5 . . ?
C337 C338 H33M 109.5 . . ?
H33K C338 H33M 109.5 . . ?
H33L C338 H33M 109.5 . . ?
C310 C339 C340 111.8(8) . . ?
C310 C339 H33N 109.3 . . ?
C340 C339 H33N 109.3 . . ?
C310 C339 H33O 109.3 . . ?
C340 C339 H33O 109.3 . . ?
H33N C339 H33O 107.9 . . ?
C339 C340 H34A 109.5 . . ?
C339 C340 H34B 109.5 . . ?
H34A C340 H34B 109.5 . . ?
C339 C340 H34C 109.5 . . ?
H34A C340 H34C 109.5 . . ?
H34B C340 H34C 109.5 . . ?
C342 C341 C346 118.2(10) . . ?
C342 C341 C312 120.3(10) . . ?
C346 C341 C312 121.5(10) . . ?
C341 C342 C343 122.4(11) . . ?
C341 C342 H34D 118.8 . . ?
C343 C342 H34D 118.8 . . ?
C344 C343 C342 118.1(11) . . ?
C344 C343 H34E 120.9 . . ?
C342 C343 H34E 120.9 . . ?
C343 C344 C345 120.8(11) . . ?
C343 C344 H34F 119.6 . . ?
C345 C344 H34F 119.6 . . ?
C344 C345 C346 120.3(11) . . ?
C344 C345 H34G 119.8 . . ?
C346 C345 H34G 119.8 . . ?
C341 C346 C345 120.1(11) . . ?
C341 C346 H34H 119.9 . . ?
C345 C346 H34H 119.9 . . ?
C314 C347 C348 112.2(9) . . ?
C314 C347 H34I 109.2 . . ?
C348 C347 H34I 109.2 . . ?
C314 C347 H34J 109.2 . . ?
C348 C347 H34J 109.2 . . ?
H34I C347 H34J 107.9 . . ?
C347 C348 H34K 109.5 . . ?
C347 C348 H34L 109.5 . . ?
H34K C348 H34L 109.5 . . ?
C347 C348 H34M 109.5 . . ?
H34K C348 H34M 109.5 . . ?
H34L C348 H34M 109.5 . . ?
C315 C349 C350 109.3(8) . . ?
C315 C349 H34N 109.8 . . ?
C350 C349 H34N 109.8 . . ?
C315 C349 H34O 109.8 . . ?
C350 C349 H34O 109.8 . . ?
H34N C349 H34O 108.3 . . ?
C349 C350 H35A 109.5 . . ?
C349 C350 H35B 109.5 . . ?
H35A C350 H35B 109.5 . . ?
C349 C350 H35C 109.5 . . ?
H35A C350 H35C 109.5 . . ?
H35B C350 H35C 109.5 . . ?
C356 C351 C352 119.4(10) . . ?
C356 C351 C317 121.0(10) . . ?
C352 C351 C317 119.6(9) . . ?
C353 C352 C351 119.1(10) . . ?
C353 C352 H35D 120.4 . . ?
C351 C352 H35D 120.4 . . ?
C354 C353 C352 120.2(11) . . ?
C354 C353 H35E 119.9 . . ?
C352 C353 H35E 119.9 . . ?
C355 C354 C353 121.0(10) . . ?
C355 C354 H35F 119.5 . . ?
C353 C354 H35F 119.5 . . ?
C354 C355 C356 120.0(11) . . ?
C354 C355 H35G 120.0 . . ?
C356 C355 H35G 120.0 . . ?
C355 C356 C351 120.4(11) . . ?
C355 C356 H35H 119.8 . . ?
C351 C356 H35H 119.8 . . ?
C319 C357 C358 110.6(9) . . ?
C319 C357 H35I 109.5 . . ?
C358 C357 H35I 109.5 . . ?
C319 C357 H35J 109.5 . . ?
C358 C357 H35J 109.5 . . ?
H35I C357 H35J 108.1 . . ?
C357 C358 H35K 109.5 . . ?
C357 C358 H35L 109.5 . . ?
H35K C358 H35L 109.5 . . ?
C357 C358 H35M 109.5 . . ?
H35K C358 H35M 109.5 . . ?
H35L C358 H35M 109.5 . . ?
C36A C35A C320 109.4(12) . . ?
C36A C35A H35N 109.8 . . ?
C320 C35A H35N 109.8 . . ?
C36A C35A H35O 109.8 . . ?
C320 C35A H35O 109.8 . . ?
H35N C35A H35O 108.2 . . ?
C35A C36A H36A 109.5 . . ?
C35A C36A H36B 109.5 . . ?
H36A C36A H36B 109.5 . . ?
C35A C36A H36C 109.5 . . ?
H36A C36A H36C 109.5 . . ?
H36B C36A H36C 109.5 . . ?
H36D C36B H36E 109.5 . . ?
H36D C36B H36F 109.5 . . ?
H36E C36B H36F 109.5 . . ?
N35 C361 C362 121.0(11) . . ?
N35 C361 H36G 119.5 . . ?
C362 C361 H36G 119.5 . . ?
C361 C362 C363 118.0(11) . . ?
C361 C362 H36H 121.0 . . ?
C363 C362 H36H 121.0 . . ?
C364 C363 C362 120.3(11) . . ?
C364 C363 C366 122.8(12) . . ?
C362 C363 C366 116.9(11) . . ?
C363 C364 C365 119.3(12) . . ?
C363 C364 H36I 120.3 . . ?
C365 C364 H36I 120.3 . . ?
N35 C365 C364 121.4(11) . . ?
N35 C365 H36J 119.3 . . ?
C364 C365 H36J 119.3 . . ?
N36 C366 C363 175.1(17) . . ?
N37 C371 C372 124.8(10) . . ?
N37 C371 H37A 117.6 . . ?
C372 C371 H37A 117.6 . . ?
C371 C372 C373 116.6(10) . . ?
C371 C372 H37B 121.7 . . ?
C373 C372 H37B 121.7 . . ?
C374 C373 C372 119.2(10) . . ?
C374 C373 C376 121.9(10) . . ?
C372 C373 C376 118.8(10) . . ?
C375 C374 C373 118.5(11) . . ?
C375 C374 H37C 120.8 . . ?
C373 C374 H37C 120.8 . . ?
N37 C375 C374 125.2(10) . . ?
N37 C375 H37D 117.4 . . ?
C374 C375 H37D 117.4 . . ?
N38 C376 C373 175.2(13) . . ?
N41 Fe4 N42 88.7(4) . . ?
N41 Fe4 N44 90.9(3) . . ?
N42 Fe4 N44 175.1(4) . . ?
N41 Fe4 N43 175.1(3) . . ?
N42 Fe4 N43 90.7(4) . . ?
N44 Fe4 N43 90.1(3) . . ?
N41 Fe4 N47 94.2(3) . . ?
N42 Fe4 N47 87.3(3) . . ?
N44 Fe4 N47 87.9(3) . . ?
N43 Fe4 N47 90.6(3) . . ?
N41 Fe4 N45 89.6(3) . . ?
N42 Fe4 N45 93.3(4) . . ?
N44 Fe4 N45 91.6(4) . . ?
N43 Fe4 N45 85.6(3) . . ?
N47 Fe4 N45 176.2(4) . . ?
C401 N41 C418 104.8(8) . . ?
C401 N41 Fe4 125.4(7) . . ?
C418 N41 Fe4 122.9(6) . . ?
C406 N42 C403 104.9(8) . . ?
C406 N42 Fe4 123.3(7) . . ?
C403 N42 Fe4 123.8(7) . . ?
C411 N43 C408 105.5(8) . . ?
C411 N43 Fe4 123.1(7) . . ?
C408 N43 Fe4 123.4(7) . . ?
C416 N44 C413 107.1(8) . . ?
C416 N44 Fe4 120.9(7) . . ?
C413 N44 Fe4 123.1(7) . . ?
C465 N45 C461 118.9(12) . . ?
C465 N45 Fe4 118.6(10) . . ?
C461 N45 Fe4 122.2(9) . . ?
C475 N47 C471 113.0(10) . . ?
C475 N47 Fe4 123.9(8) . . ?
C471 N47 Fe4 123.0(8) . . ?
N41 C401 C402 120.4(9) . . ?
N41 C401 C420 110.5(9) . . ?
C402 C401 C420 128.6(10) . . ?
C401 C402 C403 121.7(9) . . ?
C401 C402 C421 121.9(10) . . ?
C403 C402 C421 116.3(9) . . ?
C402 C403 N42 120.5(10) . . ?
C402 C403 C404 129.9(10) . . ?
N42 C403 C404 109.6(9) . . ?
C405 C404 C403 107.1(9) . . ?
C405 C404 C427 125.6(10) . . ?
C403 C404 C427 126.7(10) . . ?
C404 C405 C406 108.0(10) . . ?
C404 C405 C429 127.0(10) . . ?
C406 C405 C429 124.5(10) . . ?
N42 C406 C407 120.0(9) . . ?
N42 C406 C405 109.3(9) . . ?
C407 C406 C405 130.7(10) . . ?
C408 C407 C406 123.4(10) . . ?
C408 C407 C431 119.4(10) . . ?
C406 C407 C431 117.1(10) . . ?
C407 C408 N43 119.8(9) . . ?
C407 C408 C409 130.1(10) . . ?
N43 C408 C409 109.7(9) . . ?
C410 C409 C408 107.0(10) . . ?
C410 C409 C437 126.2(11) . . ?
C408 C409 C437 126.2(11) . . ?
C409 C410 C411 108.4(10) . . ?
C409 C410 C439 124.9(10) . . ?
C411 C410 C439 126.3(10) . . ?
N43 C411 C412 120.8(9) . . ?
N43 C411 C410 109.0(10) . . ?
C412 C411 C410 129.2(10) . . ?
C411 C412 C413 119.8(9) . . ?
C411 C412 C441 118.0(9) . . ?
C413 C412 C441 122.2(9) . . ?
N44 C413 C412 123.7(9) . . ?
N44 C413 C414 110.2(9) . . ?
C412 C413 C414 126.1(9) . . ?
C415 C414 C447 125.9(10) . . ?
C415 C414 C413 105.0(9) . . ?
C447 C414 C413 128.8(9) . . ?
C414 C415 C416 108.5(9) . . ?
C414 C415 C449 126.3(10) . . ?
C416 C415 C449 124.0(10) . . ?
N44 C416 C417 121.6(10) . . ?
N44 C416 C415 108.7(9) . . ?
C417 C416 C415 129.2(10) . . ?
C416 C417 C418 122.2(9) . . ?
C416 C417 C451 121.2(9) . . ?
C418 C417 C451 116.7(9) . . ?
C417 C418 N41 119.4(9) . . ?
C417 C418 C419 129.8(10) . . ?
N41 C418 C419 110.2(9) . . ?
C420 C419 C418 106.2(9) . . ?
C420 C419 C457 126.3(10) . . ?
C418 C419 C457 126.5(10) . . ?
C419 C420 C401 107.8(9) . . ?
C419 C420 C459 123.8(11) . . ?
C401 C420 C459 127.8(10) . . ?
C422 C421 C426 114.5(11) . . ?
C422 C421 C402 121.5(10) . . ?
C426 C421 C402 124.0(11) . . ?
C421 C422 C423 123.3(12) . . ?
C421 C422 H42A 118.4 . . ?
C423 C422 H42A 118.4 . . ?
C424 C423 C422 117.5(13) . . ?
C424 C423 H42B 121.3 . . ?
C422 C423 H42B 121.3 . . ?
C423 C424 C425 121.9(13) . . ?
C423 C424 H42C 119.1 . . ?
C425 C424 H42C 119.1 . . ?
C426 C425 C424 118.5(14) . . ?
C426 C425 H42D 120.8 . . ?
C424 C425 H42D 120.8 . . ?
C425 C426 C421 124.1(14) . . ?
C425 C426 H42E 117.9 . . ?
C421 C426 H42E 117.9 . . ?
C404 C427 C428 109.7(9) . . ?
C404 C427 H42F 109.7 . . ?
C428 C427 H42F 109.7 . . ?
C404 C427 H42G 109.7 . . ?
C428 C427 H42G 109.7 . . ?
H42F C427 H42G 108.2 . . ?
C427 C428 H42H 109.5 . . ?
C427 C428 H42I 109.5 . . ?
H42H C428 H42I 109.5 . . ?
C427 C428 H42J 109.5 . . ?
H42H C428 H42J 109.5 . . ?
H42I C428 H42J 109.5 . . ?
C405 C429 C430 109.9(9) . . ?
C405 C429 H42K 109.7 . . ?
C430 C429 H42K 109.7 . . ?
C405 C429 H42L 109.7 . . ?
C430 C429 H42L 109.7 . . ?
H42K C429 H42L 108.2 . . ?
C429 C430 H43A 109.5 . . ?
C429 C430 H43B 109.5 . . ?
H43A C430 H43B 109.5 . . ?
C429 C430 H43C 109.5 . . ?
H43A C430 H43C 109.5 . . ?
H43B C430 H43C 109.5 . . ?
C436 C431 C432 117.0(13) . . ?
C436 C431 C407 121.8(13) . . ?
C432 C431 C407 120.8(12) . . ?
C433 C432 C431 122.2(16) . . ?
C433 C432 H43D 118.9 . . ?
C431 C432 H43D 118.9 . . ?
C432 C433 C434 120.3(16) . . ?
C432 C433 H43E 119.9 . . ?
C434 C433 H43E 119.9 . . ?
C435 C434 C433 120.4(15) . . ?
C435 C434 H43F 119.8 . . ?
C433 C434 H43F 119.8 . . ?
C434 C435 C436 119.2(17) . . ?
C434 C435 H43G 120.4 . . ?
C436 C435 H43G 120.4 . . ?
C431 C436 C435 120.7(15) . . ?
C431 C436 H43H 119.6 . . ?
C435 C436 H43H 119.6 . . ?
C409 C437 C438 111.7(13) . . ?
C409 C437 H43I 109.3 . . ?
C438 C437 H43I 109.3 . . ?
C409 C437 H43J 109.3 . . ?
C438 C437 H43J 109.3 . . ?
H43I C437 H43J 107.9 . . ?
C437 C438 H43K 109.5 . . ?
C437 C438 H43L 109.5 . . ?
H43K C438 H43L 109.5 . . ?
C437 C438 H43M 109.5 . . ?
H43K C438 H43M 109.5 . . ?
H43L C438 H43M 109.5 . . ?
C440 C439 C410 109.5(11) . . ?
C440 C439 H43N 109.8 . . ?
C410 C439 H43N 109.8 . . ?
C440 C439 H43O 109.8 . . ?
C410 C439 H43O 109.8 . . ?
H43N C439 H43O 108.2 . . ?
C439 C440 H44A 109.5 . . ?
C439 C440 H44B 109.5 . . ?
H44A C440 H44B 109.5 . . ?
C439 C440 H44C 109.5 . . ?
H44A C440 H44C 109.5 . . ?
H44B C440 H44C 109.5 . . ?
C446 C441 C442 119.8(11) . . ?
C446 C441 C412 121.2(11) . . ?
C442 C441 C412 119.0(11) . . ?
C443 C442 C441 123.5(16) . . ?
C443 C442 H44D 118.3 . . ?
C441 C442 H44D 118.3 . . ?
C442 C443 C444 119(2) . . ?
C442 C443 H44E 120.3 . . ?
C444 C443 H44E 120.3 . . ?
C443 C444 C445 120.4(17) . . ?
C443 C444 H44F 119.8 . . ?
C445 C444 H44F 119.8 . . ?
C446 C445 C444 118.0(16) . . ?
C446 C445 H44G 121.0 . . ?
C444 C445 H44G 121.0 . . ?
C441 C446 C445 118.8(14) . . ?
C441 C446 H44H 120.6 . . ?
C445 C446 H44H 120.6 . . ?
C414 C447 C448 110.0(9) . . ?
C414 C447 H44I 109.7 . . ?
C448 C447 H44I 109.7 . . ?
C414 C447 H44J 109.7 . . ?
C448 C447 H44J 109.7 . . ?
H44I C447 H44J 108.2 . . ?
C447 C448 H44K 109.5 . . ?
C447 C448 H44L 109.5 . . ?
H44K C448 H44L 109.5 . . ?
C447 C448 H44M 109.5 . . ?
H44K C448 H44M 109.5 . . ?
H44L C448 H44M 109.5 . . ?
C450 C449 C415 111.8(9) . . ?
C450 C449 H44N 109.3 . . ?
C415 C449 H44N 109.3 . . ?
C450 C449 H44O 109.3 . . ?
C415 C449 H44O 109.3 . . ?
H44N C449 H44O 107.9 . . ?
C449 C450 H45A 109.5 . . ?
C449 C450 H45B 109.5 . . ?
H45A C450 H45B 109.5 . . ?
C449 C450 H45C 109.5 . . ?
H45A C450 H45C 109.5 . . ?
H45B C450 H45C 109.5 . . ?
C456 C451 C452 119.2(10) . . ?
C456 C451 C417 121.2(9) . . ?
C452 C451 C417 119.5(9) . . ?
C453 C452 C451 118.9(10) . . ?
C453 C452 H45D 120.6 . . ?
C451 C452 H45D 120.6 . . ?
C452 C453 C454 121.3(12) . . ?
C452 C453 H45E 119.3 . . ?
C454 C453 H45E 119.3 . . ?
C453 C454 C455 119.3(12) . . ?
C453 C454 H45F 120.3 . . ?
C455 C454 H45F 120.3 . . ?
C456 C455 C454 120.2(11) . . ?
C456 C455 H45G 119.9 . . ?
C454 C455 H45G 119.9 . . ?
C455 C456 C451 120.8(11) . . ?
C455 C456 H45H 119.6 . . ?
C451 C456 H45H 119.6 . . ?
C458 C457 C419 114.2(10) . . ?
C458 C457 H45I 108.7 . . ?
C419 C457 H45I 108.7 . . ?
C458 C457 H45J 108.7 . . ?
C419 C457 H45J 108.7 . . ?
H45I C457 H45J 107.6 . . ?
C457 C458 H45K 109.5 . . ?
C457 C458 H45L 109.5 . . ?
H45K C458 H45L 109.5 . . ?
C457 C458 H45M 109.5 . . ?
H45K C458 H45M 109.5 . . ?
H45L C458 H45M 109.5 . . ?
C420 C459 C460 111.9(12) . . ?
C420 C459 H45N 109.2 . . ?
C460 C459 H45N 109.2 . . ?
C420 C459 H45O 109.2 . . ?
C460 C459 H45O 109.2 . . ?
H45N C459 H45O 107.9 . . ?
C459 C460 H46A 109.5 . . ?
C459 C460 H46B 109.5 . . ?
H46A C460 H46B 109.5 . . ?
C459 C460 H46C 109.5 . . ?
H46A C460 H46C 109.5 . . ?
H46B C460 H46C 109.5 . . ?
N45 C461 C462 122.2(15) . . ?
N45 C461 H46D 118.9 . . ?
C462 C461 H46D 118.9 . . ?
C461 C462 C463 120.5(15) . . ?
C461 C462 H46E 119.8 . . ?
C463 C462 H46E 119.8 . . ?
C464 C463 C466 123.6(18) . . ?
C464 C463 C462 117.0(15) . . ?
C466 C463 C462 119.1(17) . . ?
C463 C464 C465 119.8(16) . . ?
C463 C464 H46F 120.1 . . ?
C465 C464 H46F 120.1 . . ?
N45 C465 C464 121.3(14) . . ?
N45 C465 H46G 119.3 . . ?
C464 C465 H46G 119.3 . . ?
N46 C466 C463 172(2) . . ?
N47 C471 C472 125.6(10) . . ?
N47 C471 H47A 117.2 . . ?
C472 C471 H47A 117.2 . . ?
C473 C472 C471 118.3(10) . . ?
C473 C472 H47B 120.8 . . ?
C471 C472 H47B 120.8 . . ?
C472 C473 C474 118.9(11) . . ?
C472 C473 C476 120.8(11) . . ?
C474 C473 C476 120.3(11) . . ?
C475 C474 C473 117.8(11) . . ?
C475 C474 H47C 121.1 . . ?
C473 C474 H47C 121.1 . . ?
N47 C475 C474 126.3(11) . . ?
N47 C475 H47D 116.8 . . ?
C474 C475 H47D 116.8 . . ?
N48 C476 C473 176.1(13) . . ?
O3 Cl1 O1 109.1(5) . . ?
O3 Cl1 O2 109.3(5) . . ?
O1 Cl1 O2 111.6(5) . . ?
O3 Cl1 O4 108.5(6) . . ?
O1 Cl1 O4 108.0(5) . . ?
O2 Cl1 O4 110.1(5) . . ?
O7 Cl2 O5 112.0(8) . . ?
O7 Cl2 O6 112.9(8) . . ?
O5 Cl2 O6 109.6(5) . . ?
O7 Cl2 O8 106.3(10) . . ?
O5 Cl2 O8 107.3(6) . . ?
O6 Cl2 O8 108.4(7) . . ?
O11 Cl3 O9 110.8(11) . . ?
O11 Cl3 O10 111.9(10) . . ?
O9 Cl3 O10 112.7(11) . . ?
O11 Cl3 O12 107.5(13) . . ?
O9 Cl3 O12 104.4(12) . . ?
O10 Cl3 O12 109.0(10) . . ?
O14 Cl4 O16 114.7(18) . . ?
O14 Cl4 O13 110.7(17) . . ?
O16 Cl4 O13 100.5(15) . . ?
O14 Cl4 O15 116.5(18) . . ?
O16 Cl4 O15 105.3(14) . . ?
O13 Cl4 O15 107.7(15) . . ?
Cl22 C502 Cl21 110.6(8) . . ?
Cl22 C502 H50A 109.5 . . ?
Cl21 C502 H50A 109.5 . . ?
Cl22 C502 H50B 109.5 . . ?
Cl21 C502 H50B 109.5 . . ?
H50A C502 H50B 108.1 . . ?
Cl12 C501 Cl11 119.0(16) . . ?
Cl12 C501 H50C 107.6 . . ?
Cl11 C501 H50C 107.6 . . ?
Cl12 C501 H50D 107.6 . . ?
Cl11 C501 H50D 107.6 . . ?
H50C C501 H50D 107.0 . . ?
Cl13 C50A H50E 110.5 . . ?
Cl13 C50A H50F 110.5 . . ?
H50E C50A H50F 108.7 . . ?
Cl32 C503 Cl31 114.4(8) . . ?
Cl32 C503 H50X 108.7 . . ?
Cl31 C503 H50X 108.7 . . ?
Cl32 C503 H50Y 108.7 . . ?
Cl31 C503 H50Y 108.7 . . ?
H50X C503 H50Y 107.6 . . ?
Cl41 C504 Cl42 105.8(12) . . ?
Cl41 C504 H50G 110.6 . . ?
Cl42 C504 H50G 110.6 . . ?
Cl41 C504 H50H 110.6 . . ?
Cl42 C504 H50H 110.6 . . ?
H50G C504 H50H 108.7 . . ?
Cl51 C505 Cl52 101.6(13) . . ?
Cl51 C505 H50I 111.5 . . ?
Cl52 C505 H50I 111.5 . . ?
Cl51 C505 H50J 111.5 . . ?
Cl52 C505 H50J 111.5 . . ?
H50I C505 H50J 109.3 . . ?
Cl61 C506 Cl62 107.7(13) . . ?
Cl61 C506 H50K 110.2 . . ?
Cl62 C506 H50K 110.2 . . ?
Cl61 C506 H50L 110.2 . . ?
Cl62 C506 H50L 110.2 . . ?
H50K C506 H50L 108.5 . . ?

loop_
_geom_bond_atom_site_label_1
_geom_bond_atom_site_label_2
_geom_bond_distance
_geom_bond_site_symmetry_2
_geom_bond_publ_flag
Fe1 N13 1.964(8) . ?
Fe1 N11 1.965(8) . ?
Fe1 N12 1.967(7) . ?
Fe1 N14 1.968(8) . ?
Fe1 N17 2.191(9) . ?
Fe1 N15 2.199(9) . ?
N11 C118 1.376(12) . ?
N11 C101 1.396(12) . ?
N12 C103 1.390(12) . ?
N12 C106 1.424(12) . ?
N13 C111 1.368(12) . ?
N13 C108 1.397(12) . ?
N14 C113 1.363(12) . ?
N14 C116 1.393(12) . ?
N15 C161 1.341(14) . ?
N15 C165 1.347(13) . ?
N16 C166 1.135(17) . ?
N17 C171 1.333(14) . ?
N17 C175 1.355(13) . ?
N18 C176 1.139(14) . ?
C101 C102 1.383(13) . ?
C101 C120 1.446(13) . ?
C102 C103 1.412(14) . ?
C102 C121 1.485(14) . ?
C103 C104 1.429(14) . ?
C104 C105 1.369(14) . ?
C104 C127 1.486(13) . ?
C105 C106 1.442(13) . ?
C105 C129 1.525(14) . ?
C106 C107 1.401(13) . ?
C107 C108 1.396(13) . ?
C107 C131 1.492(14) . ?
C108 C109 1.458(13) . ?
C109 C110 1.371(13) . ?
C109 C137 1.518(13) . ?
C110 C111 1.472(14) . ?
C110 C139 1.485(13) . ?
C111 C112 1.403(13) . ?
C112 C113 1.414(14) . ?
C112 C141 1.471(14) . ?
C113 C114 1.460(15) . ?
C114 C115 1.334(14) . ?
C114 C147 1.538(15) . ?
C115 C116 1.433(14) . ?
C115 C149 1.529(15) . ?
C116 C117 1.390(14) . ?
C117 C118 1.399(14) . ?
C117 C151 1.527(15) . ?
C118 C119 1.451(14) . ?
C119 C120 1.342(14) . ?
C119 C157 1.516(14) . ?
C120 C159 1.504(14) . ?
C121 C122 1.372(13) . ?
C121 C126 1.416(14) . ?
C122 C123 1.394(13) . ?
C122 H12A 0.9500 . ?
C123 C124 1.376(15) . ?
C123 H12B 0.9500 . ?
C124 C125 1.338(15) . ?
C124 H12C 0.9500 . ?
C125 C126 1.416(15) . ?
C125 H12D 0.9500 . ?
C126 H12E 0.9500 . ?
C127 C128 1.569(15) . ?
C127 H12F 0.9900 . ?
C127 H12G 0.9900 . ?
C128 H12H 0.9800 . ?
C128 H12I 0.9800 . ?
C128 H12J 0.9800 . ?
C129 C130 1.526(16) . ?
C129 H12K 0.9900 . ?
C129 H12L 0.9900 . ?
C130 H13A 0.9800 . ?
C130 H13B 0.9800 . ?
C130 H13C 0.9800 . ?
C131 C136 1.376(14) . ?
C131 C132 1.412(15) . ?
C132 C133 1.355(16) . ?
C132 H13D 0.9500 . ?
C133 C134 1.350(17) . ?
C133 H13E 0.9500 . ?
C134 C135 1.366(17) . ?
C134 H13F 0.9500 . ?
C135 C136 1.396(16) . ?
C135 H13G 0.9500 . ?
C136 H13H 0.9500 . ?
C137 C138 1.507(15) . ?
C137 H13I 0.9900 . ?
C137 H13J 0.9900 . ?
C138 H13K 0.9800 . ?
C138 H13L 0.9800 . ?
C138 H13M 0.9800 . ?
C139 C140 1.525(15) . ?
C139 H13N 0.9900 . ?
C139 H13O 0.9900 . ?
C140 H14A 0.9800 . ?
C140 H14B 0.9800 . ?
C140 H14C 0.9800 . ?
C141 C142 1.374(14) . ?
C141 C146 1.401(14) . ?
C142 C143 1.436(15) . ?
C142 H14D 0.9500 . ?
C143 C144 1.362(16) . ?
C143 H14E 0.9500 . ?
C144 C145 1.406(17) . ?
C144 H14F 0.9500 . ?
C145 C146 1.374(15) . ?
C145 H14G 0.9500 . ?
C146 H14H 0.9500 . ?
C147 C148 1.520(17) . ?
C147 H14I 0.9900 . ?
C147 H14J 0.9900 . ?
C148 H14K 0.9800 . ?
C148 H14L 0.9800 . ?
C148 H14M 0.9800 . ?
C149 C150 1.520(18) . ?
C149 H14N 0.9900 . ?
C149 H14O 0.9900 . ?
C150 H15A 0.9800 . ?
C150 H15B 0.9800 . ?
C150 H15C 0.9800 . ?
C151 C152 1.351(15) . ?
C151 C156 1.418(16) . ?
C152 C153 1.368(19) . ?
C152 H15D 0.9500 . ?
C153 C154 1.43(2) . ?
C153 H15E 0.9500 . ?
C154 C155 1.36(2) . ?
C154 H15F 0.9500 . ?
C155 C156 1.377(17) . ?
C155 H15G 0.9500 . ?
C156 H15H 0.9500 . ?
C157 C158 1.616(13) . ?
C157 H15I 0.9900 . ?
C157 H15J 0.9900 . ?
C158 H15K 0.9800 . ?
C158 H15L 0.9800 . ?
C158 H15M 0.9800 . ?
C159 C160 1.520(14) . ?
C159 H15N 0.9900 . ?
C159 H15O 0.9900 . ?
C160 H16A 0.9800 . ?
C160 H16B 0.9800 . ?
C160 H16C 0.9800 . ?
C161 C162 1.423(16) . ?
C161 H16D 0.9500 . ?
C162 C163 1.386(16) . ?
C162 H16E 0.9500 . ?
C163 C164 1.336(15) . ?
C163 C166 1.47(2) . ?
C164 C165 1.420(16) . ?
C164 H16F 0.9500 . ?
C165 H16G 0.9500 . ?
C171 C172 1.400(15) . ?
C171 H17A 0.9500 . ?
C172 C173 1.376(14) . ?
C172 H17B 0.9500 . ?
C173 C174 1.428(14) . ?
C173 C176 1.435(17) . ?
C174 C175 1.374(15) . ?
C174 H17C 0.9500 . ?
C175 H17E 0.9500 . ?
Fe2 N24 1.946(8) . ?
Fe2 N22 1.962(8) . ?
Fe2 N21 1.978(8) . ?
Fe2 N23 1.980(8) . ?
Fe2 N27 2.167(9) . ?
Fe2 N25 2.214(11) . ?
N21 C201 1.378(12) . ?
N21 C218 1.401(12) . ?
N22 C203 1.377(12) . ?
N22 C206 1.407(12) . ?
N23 C211 1.389(12) . ?
N23 C208 1.402(13) . ?
N24 C213 1.378(12) . ?
N24 C216 1.397(12) . ?
N25 C265 1.298(15) . ?
N25 C261 1.347(16) . ?
N26 C266 1.186(18) . ?
N27 C271 1.347(13) . ?
N27 C275 1.357(14) . ?
N28 C276 1.125(13) . ?
C201 C202 1.411(14) . ?
C201 C220 1.443(14) . ?
C202 C203 1.401(14) . ?
C202 C221 1.492(13) . ?
C203 C204 1.425(14) . ?
C204 C205 1.409(14) . ?
C204 C227 1.485(14) . ?
C205 C206 1.419(13) . ?
C205 C229 1.489(14) . ?
C206 C207 1.410(14) . ?
C207 C208 1.376(14) . ?
C207 C231 1.534(15) . ?
C208 C209 1.466(15) . ?
C209 C210 1.355(14) . ?
C209 C237 1.488(15) . ?
C210 C211 1.467(14) . ?
C210 C239 1.519(15) . ?
C211 C212 1.409(14) . ?
C212 C213 1.406(14) . ?
C212 C241 1.499(14) . ?
C213 C214 1.445(14) . ?
C214 C215 1.358(14) . ?
C214 C247 1.504(14) . ?
C215 C216 1.443(13) . ?
C215 C249 1.512(14) . ?
C216 C217 1.405(13) . ?
C217 C218 1.395(13) . ?
C217 C251 1.484(14) . ?
C218 C219 1.432(13) . ?
C219 C220 1.371(14) . ?
C219 C257 1.503(14) . ?
C220 C25A 1.507(14) . ?
C221 C222 1.371(14) . ?
C221 C226 1.393(14) . ?
C222 C223 1.399(14) . ?
C222 H22A 0.9500 . ?
C223 C224 1.357(15) . ?
C223 H22B 0.9500 . ?
C224 C225 1.376(16) . ?
C224 H22C 0.9500 . ?
C225 C226 1.390(15) . ?
C225 H22D 0.9500 . ?
C226 H22E 0.9500 . ?
C227 C228 1.497(15) . ?
C227 H22F 0.9900 . ?
C227 H22G 0.9900 . ?
C228 H22H 0.9800 . ?
C228 H22I 0.9800 . ?
C228 H22J 0.9800 . ?
C229 C230 1.507(15) . ?
C229 H22K 0.9900 . ?
C229 H22L 0.9900 . ?
C230 H23A 0.9800 . ?
C230 H23B 0.9800 . ?
C230 H23C 0.9800 . ?
C231 C232 1.391(16) . ?
C231 C236 1.394(16) . ?
C232 C233 1.446(18) . ?
C232 H23D 0.9500 . ?
C233 C234 1.38(2) . ?
C233 H23E 0.9500 . ?
C234 C235 1.32(2) . ?
C234 H23F 0.9500 . ?
C235 C236 1.405(17) . ?
C235 H23G 0.9500 . ?
C236 H23H 0.9500 . ?
C237 C238 1.502(16) . ?
C237 H23I 0.9900 . ?
C237 H23J 0.9900 . ?
C238 H23K 0.9800 . ?
C238 H23L 0.9800 . ?
C238 H23M 0.9800 . ?
C239 C240 1.536(16) . ?
C239 H23N 0.9900 . ?
C239 H23O 0.9900 . ?
C240 H24A 0.9800 . ?
C240 H24B 0.9800 . ?
C240 H24C 0.9800 . ?
C241 C246 1.400(14) . ?
C241 C242 1.414(15) . ?
C242 C243 1.409(15) . ?
C242 H24D 0.9500 . ?
C243 C244 1.411(18) . ?
C243 H24E 0.9500 . ?
C244 C245 1.374(19) . ?
C244 H24F 0.9500 . ?
C245 C246 1.330(15) . ?
C245 H24G 0.9500 . ?
C246 H24H 0.9500 . ?
C247 C248 1.504(14) . ?
C247 H24I 0.9900 . ?
C247 H24J 0.9900 . ?
C248 H24K 0.9800 . ?
C248 H24L 0.9800 . ?
C248 H24M 0.9800 . ?
C249 C250 1.532(14) . ?
C249 H24N 0.9900 . ?
C249 H24O 0.9900 . ?
C250 H25A 0.9800 . ?
C250 H25B 0.9800 . ?
C250 H25C 0.9800 . ?
C251 C256 1.383(14) . ?
C251 C252 1.400(15) . ?
C252 C253 1.355(15) . ?
C252 H25D 0.9500 . ?
C253 C254 1.410(16) . ?
C253 H25E 0.9500 . ?
C254 C255 1.394(15) . ?
C254 H25F 0.9500 . ?
C255 C256 1.391(15) . ?
C255 H25G 0.9500 . ?
C256 H25H 0.9500 . ?
C257 C258 1.538(15) . ?
C257 H25I 0.9900 . ?
C257 H25J 0.9900 . ?
C258 H25K 0.9800 . ?
C258 H25L 0.9800 . ?
C258 H25M 0.9800 . ?
C25A C26A 1.691(15) . ?
C25A H25N 0.9900 . ?
C25A H25O 0.9900 . ?
C26A H26A 0.9800 . ?
C26A H26B 0.9800 . ?
C26A H26C 0.9800 . ?
C26B H26X 0.9800 . ?
C26B H26Y 0.9800 . ?
C26B H26Z 0.9800 . ?
C261 C262 1.355(18) . ?
C261 H26D 0.9500 . ?
C262 C263 1.341(18) . ?
C262 H26E 0.9500 . ?
C263 C264 1.377(19) . ?
C263 C266 1.50(2) . ?
C264 C265 1.353(18) . ?
C264 H26F 0.9500 . ?
C265 H26G 0.9500 . ?
C271 C272 1.371(15) . ?
C271 H27A 0.9500 . ?
C272 C273 1.375(15) . ?
C272 H27B 0.9500 . ?
C273 C274 1.393(15) . ?
C273 C276 1.479(17) . ?
C274 C275 1.331(15) . ?
C274 H27C 0.9500 . ?
C275 H27D 0.9500 . ?
Fe3 N34 1.951(8) . ?
Fe3 N31 1.963(7) . ?
Fe3 N32 1.965(8) . ?
Fe3 N33 1.966(8) . ?
Fe3 N37 2.228(8) . ?
Fe3 N35 2.240(9) . ?
N31 C318 1.385(12) . ?
N31 C301 1.426(12) . ?
N32 C303 1.367(13) . ?
N32 C306 1.387(12) . ?
N33 C308 1.406(12) . ?
N33 C311 1.413(12) . ?
N34 C316 1.379(11) . ?
N34 C313 1.380(12) . ?
N35 C365 1.334(13) . ?
N35 C361 1.343(12) . ?
N36 C366 1.147(15) . ?
N37 C375 1.328(12) . ?
N37 C371 1.358(12) . ?
N38 C376 1.154(14) . ?
C301 C302 1.368(14) . ?
C301 C320 1.455(14) . ?
C302 C303 1.417(15) . ?
C302 C32A 1.50(2) . ?
C302 C321 1.55(2) . ?
C303 C304 1.453(14) . ?
C304 C305 1.375(14) . ?
C304 C327 1.543(16) . ?
C305 C306 1.417(14) . ?
C305 C329 1.529(14) . ?
C306 C307 1.404(14) . ?
C307 C308 1.390(14) . ?
C307 C331 1.505(14) . ?
C308 C309 1.464(14) . ?
C309 C310 1.374(13) . ?
C309 C337 1.492(13) . ?
C310 C311 1.441(13) . ?
C310 C339 1.504(14) . ?
C311 C312 1.401(13) . ?
C312 C313 1.395(13) . ?
C312 C341 1.484(14) . ?
C313 C314 1.463(13) . ?
C314 C315 1.390(14) . ?
C314 C347 1.481(14) . ?
C315 C316 1.436(13) . ?
C315 C349 1.498(13) . ?
C316 C317 1.450(14) . ?
C317 C318 1.381(14) . ?
C317 C351 1.485(14) . ?
C318 C319 1.462(14) . ?
C319 C320 1.364(13) . ?
C319 C357 1.488(14) . ?
C320 C35A 1.509(15) . ?
C321 C322 1.3900 . ?
C321 C326 1.3900 . ?
C322 C323 1.3900 . ?
C322 H32A 0.9500 . ?
C323 C324 1.3900 . ?
C323 H32B 0.9500 . ?
C324 C325 1.3900 . ?
C324 H32C 0.9500 . ?
C325 C326 1.3900 . ?
C325 H32D 0.9500 . ?
C326 H32E 0.9500 . ?
C32A C32B 1.3900 . ?
C32A C32F 1.3900 . ?
C32B C32C 1.3900 . ?
C32B H32F 0.9500 . ?
C32C C32D 1.3900 . ?
C32C H32G 0.9500 . ?
C32D C32E 1.3900 . ?
C32D H32H 0.9500 . ?
C32E C32F 1.3900 . ?
C32E H32I 0.9500 . ?
C32F H32J 0.9500 . ?
C327 C328 1.474(18) . ?
C327 H32K 0.9900 . ?
C327 H32L 0.9900 . ?
C328 H32M 0.9800 . ?
C328 H32N 0.9800 . ?
C328 H32O 0.9800 . ?
C329 C330 1.533(16) . ?
C329 H32P 0.9900 . ?
C329 H32Q 0.9900 . ?
C330 H33A 0.9800 . ?
C330 H33B 0.9800 . ?
C330 H33C 0.9800 . ?
C331 C336 1.371(14) . ?
C331 C332 1.398(14) . ?
C332 C333 1.411(14) . ?
C332 H33D 0.9500 . ?
C333 C334 1.353(15) . ?
C333 H33E 0.9500 . ?
C334 C335 1.370(15) . ?
C334 H33F 0.9500 . ?
C335 C336 1.398(15) . ?
C335 H33G 0.9500 . ?
C336 H33H 0.9500 . ?
C337 C338 1.570(13) . ?
C337 H33I 0.9900 . ?
C337 H33J 0.9900 . ?
C338 H33K 0.9800 . ?
C338 H33L 0.9800 . ?
C338 H33M 0.9800 . ?
C339 C340 1.547(14) . ?
C339 H33N 0.9900 . ?
C339 H33O 0.9900 . ?
C340 H34A 0.9800 . ?
C340 H34B 0.9800 . ?
C340 H34C 0.9800 . ?
C341 C342 1.371(14) . ?
C341 C346 1.401(14) . ?
C342 C343 1.419(15) . ?
C342 H34D 0.9500 . ?
C343 C344 1.377(16) . ?
C343 H34E 0.9500 . ?
C344 C345 1.379(15) . ?
C344 H34F 0.9500 . ?
C345 C346 1.402(14) . ?
C345 H34G 0.9500 . ?
C346 H34H 0.9500 . ?
C347 C348 1.538(15) . ?
C347 H34I 0.9900 . ?
C347 H34J 0.9900 . ?
C348 H34K 0.9800 . ?
C348 H34L 0.9800 . ?
C348 H34M 0.9800 . ?
C349 C350 1.575(14) . ?
C349 H34N 0.9900 . ?
C349 H34O 0.9900 . ?
C350 H35A 0.9800 . ?
C350 H35B 0.9800 . ?
C350 H35C 0.9800 . ?
C351 C356 1.394(14) . ?
C351 C352 1.407(14) . ?
C352 C353 1.393(14) . ?
C352 H35D 0.9500 . ?
C353 C354 1.388(15) . ?
C353 H35E 0.9500 . ?
C354 C355 1.359(16) . ?
C354 H35F 0.9500 . ?
C355 C356 1.390(15) . ?
C355 H35G 0.9500 . ?
C356 H35H 0.9500 . ?
C357 C358 1.551(15) . ?
C357 H35I 0.9900 . ?
C357 H35J 0.9900 . ?
C358 H35K 0.9800 . ?
C358 H35L 0.9800 . ?
C358 H35M 0.9800 . ?
C35A C36A 1.51(3) . ?
C35A H35N 0.9900 . ?
C35A H35O 0.9900 . ?
C36A H36A 0.9800 . ?
C36A H36B 0.9800 . ?
C36A H36C 0.9800 . ?
C36B H36D 0.9800 . ?
C36B H36E 0.9800 . ?
C36B H36F 0.9800 . ?
C361 C362 1.364(15) . ?
C361 H36G 0.9500 . ?
C362 C363 1.412(15) . ?
C362 H36H 0.9500 . ?
C363 C364 1.322(15) . ?
C363 C366 1.487(18) . ?
C364 C365 1.377(15) . ?
C364 H36I 0.9500 . ?
C365 H36J 0.9500 . ?
C371 C372 1.368(14) . ?
C371 H37A 0.9500 . ?
C372 C373 1.411(14) . ?
C372 H37B 0.9500 . ?
C373 C374 1.376(14) . ?
C373 C376 1.451(17) . ?
C374 C375 1.356(14) . ?
C374 H37C 0.9500 . ?
C375 H37D 0.9500 . ?
Fe4 N41 1.946(8) . ?
Fe4 N42 1.954(8) . ?
Fe4 N44 1.961(8) . ?
Fe4 N43 1.969(8) . ?
Fe4 N47 2.175(9) . ?
Fe4 N45 2.214(10) . ?
N41 C401 1.369(12) . ?
N41 C418 1.409(12) . ?
N42 C406 1.392(13) . ?
N42 C403 1.400(13) . ?
N43 C411 1.402(13) . ?
N43 C408 1.405(12) . ?
N44 C416 1.385(12) . ?
N44 C413 1.389(12) . ?
N45 C465 1.292(16) . ?
N45 C461 1.292(16) . ?
N46 C466 1.10(2) . ?
N47 C475 1.338(13) . ?
N47 C471 1.346(13) . ?
N48 C476 1.177(15) . ?
C401 C402 1.388(14) . ?
C401 C420 1.455(14) . ?
C402 C403 1.393(14) . ?
C402 C421 1.469(15) . ?
C403 C404 1.448(14) . ?
C404 C405 1.342(14) . ?
C404 C427 1.504(14) . ?
C405 C406 1.443(14) . ?
C405 C429 1.508(15) . ?
C406 C407 1.419(15) . ?
C407 C408 1.395(15) . ?
C407 C431 1.468(16) . ?
C408 C409 1.459(15) . ?
C409 C410 1.348(15) . ?
C409 C437 1.492(17) . ?
C410 C411 1.457(15) . ?
C410 C439 1.513(15) . ?
C411 C412 1.407(14) . ?
C412 C413 1.411(14) . ?
C412 C441 1.460(14) . ?
C413 C414 1.479(14) . ?
C414 C415 1.382(14) . ?
C414 C447 1.472(14) . ?
C415 C416 1.468(14) . ?
C415 C449 1.529(15) . ?
C416 C417 1.387(14) . ?
C417 C418 1.398(14) . ?
C417 C451 1.520(14) . ?
C418 C419 1.457(14) . ?
C419 C420 1.351(14) . ?
C419 C457 1.512(14) . ?
C420 C459 1.477(15) . ?
C421 C422 1.394(15) . ?
C421 C426 1.413(16) . ?
C422 C423 1.407(16) . ?
C422 H42A 0.9500 . ?
C423 C424 1.375(19) . ?
C423 H42B 0.9500 . ?
C424 C425 1.38(2) . ?
C424 H42C 0.9500 . ?
C425 C426 1.355(17) . ?
C425 H42D 0.9500 . ?
C426 H42E 0.9500 . ?
C427 C428 1.521(16) . ?
C427 H42F 0.9900 . ?
C427 H42G 0.9900 . ?
C428 H42H 0.9800 . ?
C428 H42I 0.9800 . ?
C428 H42J 0.9800 . ?
C429 C430 1.535(16) . ?
C429 H42K 0.9900 . ?
C429 H42L 0.9900 . ?
C430 H43A 0.9800 . ?
C430 H43B 0.9800 . ?
C430 H43C 0.9800 . ?
C431 C436 1.332(18) . ?
C431 C432 1.416(18) . ?
C432 C433 1.366(19) . ?
C432 H43D 0.9500 . ?
C433 C434 1.37(2) . ?
C433 H43E 0.9500 . ?
C434 C435 1.33(2) . ?
C434 H43F 0.9500 . ?
C435 C436 1.480(18) . ?
C435 H43G 0.9500 . ?
C436 H43H 0.9500 . ?
C437 C438 1.57(2) . ?
C437 H43I 0.9900 . ?
C437 H43J 0.9900 . ?
C438 H43K 0.9800 . ?
C438 H43L 0.9800 . ?
C438 H43M 0.9800 . ?
C439 C440 1.49(2) . ?
C439 H43N 0.9900 . ?
C439 H43O 0.9900 . ?
C440 H44A 0.9800 . ?
C440 H44B 0.9800 . ?
C440 H44C 0.9800 . ?
C441 C446 1.377(16) . ?
C441 C442 1.396(16) . ?
C442 C443 1.30(2) . ?
C442 H44D 0.9500 . ?
C443 C444 1.40(3) . ?
C443 H44E 0.9500 . ?
C444 C445 1.42(2) . ?
C444 H44F 0.9500 . ?
C445 C446 1.419(19) . ?
C445 H44G 0.9500 . ?
C446 H44H 0.9500 . ?
C447 C448 1.518(14) . ?
C447 H44I 0.9900 . ?
C447 H44J 0.9900 . ?
C448 H44K 0.9800 . ?
C448 H44L 0.9800 . ?
C448 H44M 0.9800 . ?
C449 C450 1.526(15) . ?
C449 H44N 0.9900 . ?
C449 H44O 0.9900 . ?
C450 H45A 0.9800 . ?
C450 H45B 0.9800 . ?
C450 H45C 0.9800 . ?
C451 C456 1.395(13) . ?
C451 C452 1.405(13) . ?
C452 C453 1.367(15) . ?
C452 H45D 0.9500 . ?
C453 C454 1.384(17) . ?
C453 H45E 0.9500 . ?
C454 C455 1.386(17) . ?
C454 H45F 0.9500 . ?
C455 C456 1.352(15) . ?
C455 H45G 0.9500 . ?
C456 H45H 0.9500 . ?
C457 C458 1.498(16) . ?
C457 H45I 0.9900 . ?
C457 H45J 0.9900 . ?
C458 H45K 0.9800 . ?
C458 H45L 0.9800 . ?
C458 H45M 0.9800 . ?
C459 C460 1.54(2) . ?
C459 H45N 0.9900 . ?
C459 H45O 0.9900 . ?
C460 H46A 0.9800 . ?
C460 H46B 0.9800 . ?
C460 H46C 0.9800 . ?
C461 C462 1.36(2) . ?
C461 H46D 0.9500 . ?
C462 C463 1.39(2) . ?
C462 H46E 0.9500 . ?
C463 C464 1.30(2) . ?
C463 C466 1.39(2) . ?
C464 C465 1.43(2) . ?
C464 H46F 0.9500 . ?
C465 H46G 0.9500 . ?
C471 C472 1.377(15) . ?
C471 H47A 0.9500 . ?
C472 C473 1.360(14) . ?
C472 H47B 0.9500 . ?
C473 C474 1.377(15) . ?
C473 C476 1.427(17) . ?
C474 C475 1.369(16) . ?
C474 H47C 0.9500 . ?
C475 H47D 0.9500 . ?
Cl1 O3 1.405(7) . ?
Cl1 O1 1.417(7) . ?
Cl1 O2 1.426(7) . ?
Cl1 O4 1.444(7) . ?
Cl2 O7 1.379(9) . ?
Cl2 O5 1.417(7) . ?
Cl2 O6 1.420(7) . ?
Cl2 O8 1.434(9) . ?
Cl3 O11 1.417(12) . ?
Cl3 O9 1.417(12) . ?
Cl3 O10 1.439(11) . ?
Cl3 O12 1.443(12) . ?
Cl4 O14 1.384(14) . ?
Cl4 O16 1.402(12) . ?
Cl4 O13 1.429(13) . ?
Cl4 O15 1.446(14) . ?
C502 Cl22 1.696(13) . ?
C502 Cl21 1.725(12) . ?
C502 H50A 0.9900 . ?
C502 H50B 0.9900 . ?
C501 Cl12 1.761(17) . ?
C501 Cl11 1.783(17) . ?
C501 H50C 0.9900 . ?
C501 H50D 0.9900 . ?
C50A Cl13 1.713(15) . ?
C50A H50E 0.9900 . ?
C50A H50F 0.9900 . ?
C503 Cl32 1.681(14) . ?
C503 Cl31 1.736(12) . ?
C503 H50X 0.9900 . ?
C503 H50Y 0.9900 . ?
C504 Cl41 1.738(17) . ?
C504 Cl42 1.773(17) . ?
C504 H50G 0.9900 . ?
C504 H50H 0.9900 . ?
C505 Cl51 1.710(18) . ?
C505 Cl52 1.769(16) . ?
C505 H50I 0.9900 . ?
C505 H50J 0.9900 . ?
C506 Cl61 1.745(17) . ?
C506 Cl62 1.782(16) . ?
C506 H50K 0.9900 . ?
C506 H50L 0.9900 . ?

loop_
_geom_torsion_atom_site_label_1
_geom_torsion_atom_site_label_2
_geom_torsion_atom_site_label_3
_geom_torsion_atom_site_label_4
_geom_torsion
_geom_torsion_site_symmetry_1
_geom_torsion_site_symmetry_2
_geom_torsion_site_symmetry_3
_geom_torsion_site_symmetry_4
_geom_torsion_publ_flag
N13 Fe1 N11 C118 78(5) . . . . ?
N12 Fe1 N11 C118 167.4(8) . . . . ?
N14 Fe1 N11 C118 -17.0(8) . . . . ?
N17 Fe1 N11 C118 75.0(8) . . . . ?
N15 Fe1 N11 C118 -105.1(8) . . . . ?
N13 Fe1 N11 C101 -68(5) . . . . ?
N12 Fe1 N11 C101 21.6(7) . . . . ?
N14 Fe1 N11 C101 -162.8(7) . . . . ?
N17 Fe1 N11 C101 -70.8(7) . . . . ?
N15 Fe1 N11 C101 109.1(7) . . . . ?
N13 Fe1 N12 C103 -164.9(8) . . . . ?
N11 Fe1 N12 C103 19.2(8) . . . . ?
N14 Fe1 N12 C103 -71(5) . . . . ?
N17 Fe1 N12 C103 107.0(8) . . . . ?
N15 Fe1 N12 C103 -70.6(8) . . . . ?
N13 Fe1 N12 C106 -22.2(7) . . . . ?
N11 Fe1 N12 C106 161.9(7) . . . . ?
N14 Fe1 N12 C106 72(5) . . . . ?
N17 Fe1 N12 C106 -110.4(7) . . . . ?
N15 Fe1 N12 C106 72.1(7) . . . . ?
N11 Fe1 N13 C111 -72(5) . . . . ?
N12 Fe1 N13 C111 -161.4(8) . . . . ?
N14 Fe1 N13 C111 23.0(8) . . . . ?
N17 Fe1 N13 C111 -69.0(7) . . . . ?
N15 Fe1 N13 C111 111.1(7) . . . . ?
N11 Fe1 N13 C108 70(5) . . . . ?
N12 Fe1 N13 C108 -18.9(7) . . . . ?
N14 Fe1 N13 C108 165.5(7) . . . . ?
N17 Fe1 N13 C108 73.5(7) . . . . ?
N15 Fe1 N13 C108 -106.3(7) . . . . ?
N13 Fe1 N14 C113 17.6(8) . . . . ?
N11 Fe1 N14 C113 -166.5(8) . . . . ?
N12 Fe1 N14 C113 -76(5) . . . . ?
N17 Fe1 N14 C113 105.7(8) . . . . ?
N15 Fe1 N14 C113 -76.7(8) . . . . ?
N13 Fe1 N14 C116 161.3(8) . . . . ?
N11 Fe1 N14 C116 -22.8(8) . . . . ?
N12 Fe1 N14 C116 67(5) . . . . ?
N17 Fe1 N14 C116 -110.6(8) . . . . ?
N15 Fe1 N14 C116 67.0(8) . . . . ?
N13 Fe1 N15 C161 -4.6(9) . . . . ?
N11 Fe1 N15 C161 175.7(9) . . . . ?
N12 Fe1 N15 C161 -94.6(9) . . . . ?
N14 Fe1 N15 C161 85.3(9) . . . . ?
N17 Fe1 N15 C161 180(100) . . . . ?
N13 Fe1 N15 C165 173.5(9) . . . . ?
N11 Fe1 N15 C165 -6.2(9) . . . . ?
N12 Fe1 N15 C165 83.4(9) . . . . ?
N14 Fe1 N15 C165 -96.6(9) . . . . ?
N17 Fe1 N15 C165 -2(8) . . . . ?
N13 Fe1 N17 C171 104.2(8) . . . . ?
N11 Fe1 N17 C171 -76.0(8) . . . . ?
N12 Fe1 N17 C171 -165.6(8) . . . . ?
N14 Fe1 N17 C171 14.2(8) . . . . ?
N15 Fe1 N17 C171 -80(8) . . . . ?
N13 Fe1 N17 C175 -73.0(8) . . . . ?
N11 Fe1 N17 C175 106.8(8) . . . . ?
N12 Fe1 N17 C175 17.2(8) . . . . ?
N14 Fe1 N17 C175 -163.0(8) . . . . ?
N15 Fe1 N17 C175 103(7) . . . . ?
C118 N11 C101 C102 167.1(9) . . . . ?
Fe1 N11 C101 C102 -42.1(12) . . . . ?
C118 N11 C101 C120 -9.2(10) . . . . ?
Fe1 N11 C101 C120 141.6(7) . . . . ?
N11 C101 C102 C103 17.3(15) . . . . ?
C120 C101 C102 C103 -167.3(10) . . . . ?
N11 C101 C102 C121 -158.1(9) . . . . ?
C120 C101 C102 C121 17.4(16) . . . . ?
C106 N12 C103 C102 166.9(9) . . . . ?
Fe1 N12 C103 C102 -44.9(12) . . . . ?
C106 N12 C103 C104 -6.7(10) . . . . ?
Fe1 N12 C103 C104 141.5(7) . . . . ?
C101 C102 C103 N12 27.5(14) . . . . ?
C121 C102 C103 N12 -157.0(9) . . . . ?
C101 C102 C103 C104 -160.2(10) . . . . ?
C121 C102 C103 C104 15.3(15) . . . . ?
N12 C103 C104 C105 3.9(11) . . . . ?
C102 C103 C104 C105 -169.0(10) . . . . ?
N12 C103 C104 C127 -166.0(9) . . . . ?
C102 C103 C104 C127 21.2(17) . . . . ?
C103 C104 C105 C106 0.7(11) . . . . ?
C127 C104 C105 C106 170.9(9) . . . . ?
C103 C104 C105 C129 -171.2(10) . . . . ?
C127 C104 C105 C129 -0.9(17) . . . . ?
C103 N12 C106 C107 -165.8(9) . . . . ?
Fe1 N12 C106 C107 45.7(12) . . . . ?
C103 N12 C106 C105 6.8(10) . . . . ?
Fe1 N12 C106 C105 -141.7(7) . . . . ?
C104 C105 C106 C107 166.7(10) . . . . ?
C129 C105 C106 C107 -21.2(17) . . . . ?
C104 C105 C106 N12 -4.8(11) . . . . ?
C129 C105 C106 N12 167.3(9) . . . . ?
N12 C106 C107 C108 -23.4(14) . . . . ?
C105 C106 C107 C108 166.0(10) . . . . ?
N12 C106 C107 C131 159.3(9) . . . . ?
C105 C106 C107 C131 -11.3(16) . . . . ?
C106 C107 C108 N13 -23.0(15) . . . . ?
C131 C107 C108 N13 154.2(9) . . . . ?
C106 C107 C108 C109 163.8(10) . . . . ?
C131 C107 C108 C109 -19.0(16) . . . . ?
C111 N13 C108 C107 -168.3(9) . . . . ?
Fe1 N13 C108 C107 43.9(12) . . . . ?
C111 N13 C108 C109 6.0(10) . . . . ?
Fe1 N13 C108 C109 -141.8(7) . . . . ?
C107 C108 C109 C110 172.0(10) . . . . ?
N13 C108 C109 C110 -1.9(11) . . . . ?
C107 C108 C109 C137 -19.9(17) . . . . ?
N13 C108 C109 C137 166.2(9) . . . . ?
C108 C109 C110 C111 -2.8(11) . . . . ?
C137 C109 C110 C111 -171.0(9) . . . . ?
C108 C109 C110 C139 167.6(10) . . . . ?
C137 C109 C110 C139 -0.6(18) . . . . ?
C108 N13 C111 C112 166.0(9) . . . . ?
Fe1 N13 C111 C112 -46.3(12) . . . . ?
C108 N13 C111 C110 -7.9(11) . . . . ?
Fe1 N13 C111 C110 139.7(7) . . . . ?
C109 C110 C111 N13 6.8(12) . . . . ?
C139 C110 C111 N13 -163.6(10) . . . . ?
C109 C110 C111 C112 -166.7(10) . . . . ?
C139 C110 C111 C112 22.8(17) . . . . ?
N13 C111 C112 C113 23.9(15) . . . . ?
C110 C111 C112 C113 -163.2(10) . . . . ?
N13 C111 C112 C141 -155.8(9) . . . . ?
C110 C111 C112 C141 17.1(16) . . . . ?
C116 N14 C113 C112 169.3(9) . . . . ?
Fe1 N14 C113 C112 -42.2(13) . . . . ?
C116 N14 C113 C114 -8.0(11) . . . . ?
Fe1 N14 C113 C114 140.6(7) . . . . ?
C111 C112 C113 N14 22.7(15) . . . . ?
C141 C112 C113 N14 -157.6(10) . . . . ?
C111 C112 C113 C114 -160.5(10) . . . . ?
C141 C112 C113 C114 19.1(16) . . . . ?
N14 C113 C114 C115 3.4(12) . . . . ?
C112 C113 C114 C115 -173.7(10) . . . . ?
N14 C113 C114 C147 -164.7(10) . . . . ?
C112 C113 C114 C147 18.2(18) . . . . ?
C113 C114 C115 C116 2.6(12) . . . . ?
C147 C114 C115 C116 170.5(11) . . . . ?
C113 C114 C115 C149 -169.1(11) . . . . ?
C147 C114 C115 C149 -1.1(19) . . . . ?
C113 N14 C116 C117 -167.5(9) . . . . ?
Fe1 N14 C116 C117 43.9(13) . . . . ?
C113 N14 C116 C115 9.5(11) . . . . ?
Fe1 N14 C116 C115 -139.1(7) . . . . ?
C114 C115 C116 C117 168.9(11) . . . . ?
C149 C115 C116 C117 -19.5(19) . . . . ?
C114 C115 C116 N14 -7.6(12) . . . . ?
C149 C115 C116 N14 164.0(10) . . . . ?
N14 C116 C117 C118 -20.9(16) . . . . ?
C115 C116 C117 C118 162.9(11) . . . . ?
N14 C116 C117 C151 157.6(9) . . . . ?
C115 C116 C117 C151 -18.5(17) . . . . ?
C101 N11 C118 C117 -167.9(9) . . . . ?
Fe1 N11 C118 C117 41.3(12) . . . . ?
C101 N11 C118 C119 7.3(10) . . . . ?
Fe1 N11 C118 C119 -143.4(7) . . . . ?
C116 C117 C118 N11 -23.7(15) . . . . ?
C151 C117 C118 N11 157.8(9) . . . . ?
C116 C117 C118 C119 162.2(10) . . . . ?
C151 C117 C118 C119 -16.3(16) . . . . ?
N11 C118 C119 C120 -2.8(11) . . . . ?
C117 C118 C119 C120 171.9(10) . . . . ?
N11 C118 C119 C157 169.1(9) . . . . ?
C117 C118 C119 C157 -16.2(17) . . . . ?
C118 C119 C120 C101 -2.9(11) . . . . ?
C157 C119 C120 C101 -175.0(9) . . . . ?
C118 C119 C120 C159 166.0(10) . . . . ?
C157 C119 C120 C159 -6.1(17) . . . . ?
C102 C101 C120 C119 -168.3(10) . . . . ?
N11 C101 C120 C119 7.6(11) . . . . ?
C102 C101 C120 C159 22.1(16) . . . . ?
N11 C101 C120 C159 -161.9(9) . . . . ?
C101 C102 C121 C122 61.3(14) . . . . ?
C103 C102 C121 C122 -114.3(11) . . . . ?
C101 C102 C121 C126 -125.4(11) . . . . ?
C103 C102 C121 C126 59.0(13) . . . . ?
C126 C121 C122 C123 0.4(16) . . . . ?
C102 C121 C122 C123 173.7(10) . . . . ?
C121 C122 C123 C124 -1.0(16) . . . . ?
C122 C123 C124 C125 4.3(17) . . . . ?
C123 C124 C125 C126 -7.2(18) . . . . ?
C122 C121 C126 C125 -3.0(15) . . . . ?
C102 C121 C126 C125 -176.4(9) . . . . ?
C124 C125 C126 C121 6.5(16) . . . . ?
C105 C104 C127 C128 -99.1(13) . . . . ?
C103 C104 C127 C128 69.0(14) . . . . ?
C104 C105 C129 C130 92.0(14) . . . . ?
C106 C105 C129 C130 -78.7(14) . . . . ?
C108 C107 C131 C136 -61.9(14) . . . . ?
C106 C107 C131 C136 115.4(11) . . . . ?
C108 C107 C131 C132 116.2(11) . . . . ?
C106 C107 C131 C132 -66.5(13) . . . . ?
C136 C131 C132 C133 1.8(16) . . . . ?
C107 C131 C132 C133 -176.3(10) . . . . ?
C131 C132 C133 C134 -1.8(18) . . . . ?
C132 C133 C134 C135 -1(2) . . . . ?
C133 C134 C135 C136 3(2) . . . . ?
C132 C131 C136 C135 0.5(17) . . . . ?
C107 C131 C136 C135 178.7(11) . . . . ?
C134 C135 C136 C131 -3(2) . . . . ?
C110 C109 C137 C138 91.6(12) . . . . ?
C108 C109 C137 C138 -74.6(13) . . . . ?
C109 C110 C139 C140 -106.6(13) . . . . ?
C111 C110 C139 C140 61.7(14) . . . . ?
C111 C112 C141 C142 59.5(13) . . . . ?
C113 C112 C141 C142 -120.1(11) . . . . ?
C111 C112 C141 C146 -120.8(11) . . . . ?
C113 C112 C141 C146 59.6(14) . . . . ?
C146 C141 C142 C143 1.0(16) . . . . ?
C112 C141 C142 C143 -179.3(10) . . . . ?
C141 C142 C143 C144 -1.9(16) . . . . ?
C142 C143 C144 C145 2.3(18) . . . . ?
C143 C144 C145 C146 -1.7(18) . . . . ?
C144 C145 C146 C141 0.8(17) . . . . ?
C142 C141 C146 C145 -0.4(17) . . . . ?
C112 C141 C146 C145 179.9(10) . . . . ?
C115 C114 C147 C148 -104.1(14) . . . . ?
C113 C114 C147 C148 61.6(15) . . . . ?
C114 C115 C149 C150 103.7(14) . . . . ?
C116 C115 C149 C150 -66.6(15) . . . . ?
C116 C117 C151 C152 -62.4(15) . . . . ?
C118 C117 C151 C152 116.2(13) . . . . ?
C116 C117 C151 C156 115.0(11) . . . . ?
C118 C117 C151 C156 -66.4(13) . . . . ?
C156 C151 C152 C153 0.4(19) . . . . ?
C117 C151 C152 C153 177.8(11) . . . . ?
C151 C152 C153 C154 -2(2) . . . . ?
C152 C153 C154 C155 4(2) . . . . ?
C153 C154 C155 C156 -3(2) . . . . ?
C154 C155 C156 C151 1.6(19) . . . . ?
C152 C151 C156 C155 0.0(17) . . . . ?
C117 C151 C156 C155 -177.5(10) . . . . ?
C120 C119 C157 C158 98.6(12) . . . . ?
C118 C119 C157 C158 -71.9(13) . . . . ?
C119 C120 C159 C160 -104.0(13) . . . . ?
C101 C120 C159 C160 63.2(13) . . . . ?
C165 N15 C161 C162 0.6(18) . . . . ?
Fe1 N15 C161 C162 178.7(10) . . . . ?
N15 C161 C162 C163 -1(2) . . . . ?
C161 C162 C163 C164 1(2) . . . . ?
C161 C162 C163 C166 -179.1(12) . . . . ?
C162 C163 C164 C165 -2(2) . . . . ?
C166 C163 C164 C165 178.6(13) . . . . ?
C161 N15 C165 C164 -1.0(18) . . . . ?
Fe1 N15 C165 C164 -179.2(10) . . . . ?
C163 C164 C165 N15 2(2) . . . . ?
C164 C163 C166 N16 25(28) . . . . ?
C162 C163 C166 N16 -155(27) . . . . ?
C175 N17 C171 C172 -1.4(16) . . . . ?
Fe1 N17 C171 C172 -178.8(9) . . . . ?
N17 C171 C172 C173 2.3(18) . . . . ?
C171 C172 C173 C174 -1.3(16) . . . . ?
C171 C172 C173 C176 177.2(10) . . . . ?
C172 C173 C174 C175 -0.2(16) . . . . ?
C176 C173 C174 C175 -178.7(10) . . . . ?
C171 N17 C175 C174 -0.3(16) . . . . ?
Fe1 N17 C175 C174 177.1(9) . . . . ?
C173 C174 C175 N17 1.1(17) . . . . ?
C172 C173 C176 N18 146(35) . . . . ?
C174 C173 C176 N18 -35(36) . . . . ?
N24 Fe2 N21 C201 -164.5(8) . . . . ?
N22 Fe2 N21 C201 18.7(8) . . . . ?
N23 Fe2 N21 C201 -69(4) . . . . ?
N27 Fe2 N21 C201 105.7(8) . . . . ?
N25 Fe2 N21 C201 -74.7(8) . . . . ?
N24 Fe2 N21 C218 -19.9(7) . . . . ?
N22 Fe2 N21 C218 163.3(7) . . . . ?
N23 Fe2 N21 C218 76(4) . . . . ?
N27 Fe2 N21 C218 -109.7(7) . . . . ?
N25 Fe2 N21 C218 70.0(7) . . . . ?
N24 Fe2 N22 C203 -64(7) . . . . ?
N21 Fe2 N22 C203 21.7(8) . . . . ?
N23 Fe2 N22 C203 -163.9(8) . . . . ?
N27 Fe2 N22 C203 -71.7(8) . . . . ?
N25 Fe2 N22 C203 108.7(8) . . . . ?
N24 Fe2 N22 C206 78(7) . . . . ?
N21 Fe2 N22 C206 164.0(8) . . . . ?
N23 Fe2 N22 C206 -21.6(8) . . . . ?
N27 Fe2 N22 C206 70.6(8) . . . . ?
N25 Fe2 N22 C206 -108.9(8) . . . . ?
N24 Fe2 N23 C211 20.7(8) . . . . ?
N22 Fe2 N23 C211 -162.4(8) . . . . ?
N21 Fe2 N23 C211 -75(4) . . . . ?
N27 Fe2 N23 C211 110.6(8) . . . . ?
N25 Fe2 N23 C211 -69.1(8) . . . . ?
N24 Fe2 N23 C208 162.7(8) . . . . ?
N22 Fe2 N23 C208 -20.4(8) . . . . ?
N21 Fe2 N23 C208 67(4) . . . . ?
N27 Fe2 N23 C208 -107.5(8) . . . . ?
N25 Fe2 N23 C208 72.8(8) . . . . ?
N22 Fe2 N24 C213 -79(7) . . . . ?
N21 Fe2 N24 C213 -164.7(8) . . . . ?
N23 Fe2 N24 C213 20.8(8) . . . . ?
N27 Fe2 N24 C213 -71.4(8) . . . . ?
N25 Fe2 N24 C213 108.2(8) . . . . ?
N22 Fe2 N24 C216 64(7) . . . . ?
N21 Fe2 N24 C216 -21.9(8) . . . . ?
N23 Fe2 N24 C216 163.6(8) . . . . ?
N27 Fe2 N24 C216 71.4(8) . . . . ?
N25 Fe2 N24 C216 -109.0(8) . . . . ?
N24 Fe2 N25 C265 168.8(11) . . . . ?
N22 Fe2 N25 C265 -10.8(11) . . . . ?
N21 Fe2 N25 C265 78.4(11) . . . . ?
N23 Fe2 N25 C265 -101.0(11) . . . . ?
N27 Fe2 N25 C265 -139(60) . . . . ?
N24 Fe2 N25 C261 -15.9(10) . . . . ?
N22 Fe2 N25 C261 164.5(10) . . . . ?
N21 Fe2 N25 C261 -106.4(10) . . . . ?
N23 Fe2 N25 C261 74.2(10) . . . . ?
N27 Fe2 N25 C261 36(45) . . . . ?
N24 Fe2 N27 C271 -102.2(8) . . . . ?
N22 Fe2 N27 C271 77.4(8) . . . . ?
N21 Fe2 N27 C271 -11.8(8) . . . . ?
N23 Fe2 N27 C271 167.7(8) . . . . ?
N25 Fe2 N27 C271 -154(91) . . . . ?
N24 Fe2 N27 C275 83.9(9) . . . . ?
N22 Fe2 N27 C275 -96.6(9) . . . . ?
N21 Fe2 N27 C275 174.3(9) . . . . ?
N23 Fe2 N27 C275 -6.3(9) . . . . ?
N25 Fe2 N27 C275 32(45) . . . . ?
C218 N21 C201 C202 170.8(9) . . . . ?
Fe2 N21 C201 C202 -40.0(13) . . . . ?
C218 N21 C201 C220 -8.1(11) . . . . ?
Fe2 N21 C201 C220 141.1(8) . . . . ?
N21 C201 C202 C203 18.9(15) . . . . ?
C220 C201 C202 C203 -162.5(10) . . . . ?
N21 C201 C202 C221 -161.5(9) . . . . ?
C220 C201 C202 C221 17.2(17) . . . . ?
C206 N22 C203 C202 166.9(9) . . . . ?
Fe2 N22 C203 C202 -45.0(12) . . . . ?
C206 N22 C203 C204 -8.1(11) . . . . ?
Fe2 N22 C203 C204 140.0(8) . . . . ?
C201 C202 C203 N22 24.8(15) . . . . ?
C221 C202 C203 N22 -154.9(9) . . . . ?
C201 C202 C203 C204 -161.2(10) . . . . ?
C221 C202 C203 C204 19.1(16) . . . . ?
N22 C203 C204 C205 6.4(12) . . . . ?
C202 C203 C204 C205 -168.1(10) . . . . ?
N22 C203 C204 C227 -166.2(9) . . . . ?
C202 C203 C204 C227 19.3(17) . . . . ?
C203 C204 C205 C206 -1.8(11) . . . . ?
C227 C204 C205 C206 170.9(10) . . . . ?
C203 C204 C205 C229 -167.8(10) . . . . ?
C227 C204 C205 C229 4.8(17) . . . . ?
C203 N22 C206 C207 -166.4(9) . . . . ?
Fe2 N22 C206 C207 45.2(12) . . . . ?
C203 N22 C206 C205 7.0(11) . . . . ?
Fe2 N22 C206 C205 -141.4(7) . . . . ?
C204 C205 C206 N22 -3.3(12) . . . . ?
C229 C205 C206 N22 162.5(10) . . . . ?
C204 C205 C206 C207 169.1(10) . . . . ?
C229 C205 C206 C207 -25.1(18) . . . . ?
N22 C206 C207 C208 -24.3(15) . . . . ?
C205 C206 C207 C208 163.8(11) . . . . ?
N22 C206 C207 C231 157.1(10) . . . . ?
C205 C206 C207 C231 -14.9(17) . . . . ?
C206 C207 C208 N23 -21.7(16) . . . . ?
C231 C207 C208 N23 156.9(10) . . . . ?
C206 C207 C208 C209 164.0(11) . . . . ?
C231 C207 C208 C209 -17.4(18) . . . . ?
C211 N23 C208 C207 -169.4(10) . . . . ?
Fe2 N23 C208 C207 43.5(13) . . . . ?
C211 N23 C208 C209 5.9(11) . . . . ?
Fe2 N23 C208 C209 -141.1(8) . . . . ?
C207 C208 C209 C210 167.4(11) . . . . ?
N23 C208 C209 C210 -7.3(12) . . . . ?
C207 C208 C209 C237 -16.8(19) . . . . ?
N23 C208 C209 C237 168.5(10) . . . . ?
C208 C209 C210 C211 5.5(12) . . . . ?
C237 C209 C210 C211 -170.2(11) . . . . ?
C208 C209 C210 C239 173.4(10) . . . . ?
C237 C209 C210 C239 -2.3(19) . . . . ?
C208 N23 C211 C212 167.3(10) . . . . ?
Fe2 N23 C211 C212 -45.5(13) . . . . ?
C208 N23 C211 C210 -2.4(11) . . . . ?
Fe2 N23 C211 C210 144.8(7) . . . . ?
C209 C210 C211 N23 -2.2(12) . . . . ?
C239 C210 C211 N23 -169.9(10) . . . . ?
C209 C210 C211 C212 -170.6(11) . . . . ?
C239 C210 C211 C212 21.7(18) . . . . ?
N23 C211 C212 C213 25.5(15) . . . . ?
C210 C211 C212 C213 -167.3(10) . . . . ?
N23 C211 C212 C241 -162.0(9) . . . . ?
C210 C211 C212 C241 5.2(17) . . . . ?
C216 N24 C213 C212 167.8(9) . . . . ?
Fe2 N24 C213 C212 -43.9(12) . . . . ?
C216 N24 C213 C214 -7.0(10) . . . . ?
Fe2 N24 C213 C214 141.3(7) . . . . ?
C211 C212 C213 N24 21.1(15) . . . . ?
C241 C212 C213 N24 -151.5(9) . . . . ?
C211 C212 C213 C214 -165.1(10) . . . . ?
C241 C212 C213 C214 22.3(16) . . . . ?
N24 C213 C214 C215 4.3(11) . . . . ?
C212 C213 C214 C215 -170.1(10) . . . . ?
N24 C213 C214 C247 -166.8(9) . . . . ?
C212 C213 C214 C247 18.9(16) . . . . ?
C213 C214 C215 C216 0.3(11) . . . . ?
C247 C214 C215 C216 171.3(9) . . . . ?
C213 C214 C215 C249 -168.8(9) . . . . ?
C247 C214 C215 C249 2.2(17) . . . . ?
C213 N24 C216 C217 -166.0(9) . . . . ?
Fe2 N24 C216 C217 45.4(12) . . . . ?
C213 N24 C216 C215 7.0(10) . . . . ?
Fe2 N24 C216 C215 -141.6(7) . . . . ?
C214 C215 C216 N24 -4.6(11) . . . . ?
C249 C215 C216 N24 164.9(9) . . . . ?
C214 C215 C216 C217 167.6(10) . . . . ?
C249 C215 C216 C217 -22.9(16) . . . . ?
N24 C216 C217 C218 -22.0(15) . . . . ?
C215 C216 C217 C218 166.5(10) . . . . ?
N24 C216 C217 C251 156.4(9) . . . . ?
C215 C216 C217 C251 -15.1(16) . . . . ?
C216 C217 C218 N21 -25.2(15) . . . . ?
C251 C217 C218 N21 156.4(9) . . . . ?
C216 C217 C218 C219 164.3(10) . . . . ?
C251 C217 C218 C219 -14.2(16) . . . . ?
C201 N21 C218 C217 -164.5(9) . . . . ?
Fe2 N21 C218 C217 45.3(12) . . . . ?
C201 N21 C218 C219 7.9(11) . . . . ?
Fe2 N21 C218 C219 -142.3(7) . . . . ?
C217 C218 C219 C220 166.5(11) . . . . ?
N21 C218 C219 C220 -4.9(11) . . . . ?
C217 C218 C219 C257 -24.5(18) . . . . ?
N21 C218 C219 C257 164.0(10) . . . . ?
C218 C219 C220 C201 0.0(11) . . . . ?
C257 C219 C220 C201 -169.3(10) . . . . ?
C218 C219 C220 C25A 177.0(10) . . . . ?
C257 C219 C220 C25A 7.8(17) . . . . ?
N21 C201 C220 C219 5.1(12) . . . . ?
C202 C201 C220 C219 -173.6(10) . . . . ?
N21 C201 C220 C25A -171.7(10) . . . . ?
C202 C201 C220 C25A 9.5(19) . . . . ?
C203 C202 C221 C222 -117.5(11) . . . . ?
C201 C202 C221 C222 62.8(14) . . . . ?
C203 C202 C221 C226 58.9(13) . . . . ?
C201 C202 C221 C226 -120.8(11) . . . . ?
C226 C221 C222 C223 0.9(16) . . . . ?
C202 C221 C222 C223 177.3(10) . . . . ?
C221 C222 C223 C224 -0.9(17) . . . . ?
C222 C223 C224 C225 0.7(18) . . . . ?
C223 C224 C225 C226 -0.5(18) . . . . ?
C224 C225 C226 C221 0.6(17) . . . . ?
C222 C221 C226 C225 -0.8(16) . . . . ?
C202 C221 C226 C225 -177.2(10) . . . . ?
C205 C204 C227 C228 -99.2(13) . . . . ?
C203 C204 C227 C228 72.0(14) . . . . ?
C204 C205 C229 C230 99.9(13) . . . . ?
C206 C205 C229 C230 -63.1(15) . . . . ?
C208 C207 C231 C232 121.1(12) . . . . ?
C206 C207 C231 C232 -60.1(14) . . . . ?
C208 C207 C231 C236 -65.3(15) . . . . ?
C206 C207 C231 C236 113.4(12) . . . . ?
C236 C231 C232 C233 4.0(18) . . . . ?
C207 C231 C232 C233 177.4(10) . . . . ?
C231 C232 C233 C234 -4.2(19) . . . . ?
C232 C233 C234 C235 3(2) . . . . ?
C233 C234 C235 C236 -1(2) . . . . ?
C232 C231 C236 C235 -2.1(18) . . . . ?
C207 C231 C236 C235 -175.4(10) . . . . ?
C234 C235 C236 C231 0(2) . . . . ?
C210 C209 C237 C238 103.2(14) . . . . ?
C208 C209 C237 C238 -71.7(15) . . . . ?
C209 C210 C239 C240 -91.9(14) . . . . ?
C211 C210 C239 C240 74.1(15) . . . . ?
C213 C212 C241 C246 64.7(14) . . . . ?
C211 C212 C241 C246 -108.0(12) . . . . ?
C213 C212 C241 C242 -116.0(11) . . . . ?
C211 C212 C241 C242 71.3(13) . . . . ?
C246 C241 C242 C243 0.3(16) . . . . ?
C212 C241 C242 C243 -179.0(10) . . . . ?
C241 C242 C243 C244 1.4(17) . . . . ?
C242 C243 C244 C245 -2.6(19) . . . . ?
C243 C244 C245 C246 2.1(19) . . . . ?
C244 C245 C246 C241 -0.3(18) . . . . ?
C242 C241 C246 C245 -0.9(16) . . . . ?
C212 C241 C246 C245 178.4(10) . . . . ?
C215 C214 C247 C248 -97.9(13) . . . . ?
C213 C214 C247 C248 71.4(13) . . . . ?
C214 C215 C249 C250 102.9(12) . . . . ?
C216 C215 C249 C250 -64.5(13) . . . . ?
C218 C217 C251 C256 -60.6(13) . . . . ?
C216 C217 C251 C256 120.9(11) . . . . ?
C218 C217 C251 C252 116.3(11) . . . . ?
C216 C217 C251 C252 -62.1(13) . . . . ?
C256 C251 C252 C253 -0.9(16) . . . . ?
C217 C251 C252 C253 -178.0(10) . . . . ?
C251 C252 C253 C254 0.3(16) . . . . ?
C252 C253 C254 C255 0.5(16) . . . . ?
C253 C254 C255 C256 -0.6(16) . . . . ?
C252 C251 C256 C255 0.8(15) . . . . ?
C217 C251 C256 C255 177.8(9) . . . . ?
C254 C255 C256 C251 0.0(15) . . . . ?
C220 C219 C257 C258 102.2(12) . . . . ?
C218 C219 C257 C258 -65.2(14) . . . . ?
C219 C220 C25A C26A 72.1(14) . . . . ?
C201 C220 C25A C26A -111.6(13) . . . . ?
C265 N25 C261 C262 3(2) . . . . ?
Fe2 N25 C261 C262 -172.1(11) . . . . ?
N25 C261 C262 C263 0(2) . . . . ?
C261 C262 C263 C264 -4(2) . . . . ?
C261 C262 C263 C266 175.0(13) . . . . ?
C262 C263 C264 C265 5(2) . . . . ?
C266 C263 C264 C265 -173.9(14) . . . . ?
C261 N25 C265 C264 -2(2) . . . . ?
Fe2 N25 C265 C264 173.4(13) . . . . ?
C263 C264 C265 N25 -2(3) . . . . ?
C262 C263 C266 N26 -93(37) . . . . ?
C264 C263 C266 N26 86(37) . . . . ?
C275 N27 C271 C272 2.8(16) . . . . ?
Fe2 N27 C271 C272 -171.5(9) . . . . ?
N27 C271 C272 C273 -4.5(18) . . . . ?
C271 C272 C273 C274 3.5(17) . . . . ?
C271 C272 C273 C276 179.1(10) . . . . ?
C272 C273 C274 C275 -1.3(18) . . . . ?
C276 C273 C274 C275 -176.9(11) . . . . ?
C273 C274 C275 N27 0(2) . . . . ?
C271 N27 C275 C274 -0.4(18) . . . . ?
Fe2 N27 C275 C274 173.8(10) . . . . ?
C272 C273 C276 N28 -51(27) . . . . ?
C274 C273 C276 N28 125(26) . . . . ?
N34 Fe3 N31 C318 -14.2(8) . . . . ?
N32 Fe3 N31 C318 169.3(7) . . . . ?
N33 Fe3 N31 C318 76(7) . . . . ?
N37 Fe3 N31 C318 78.7(7) . . . . ?
N35 Fe3 N31 C318 -103.1(7) . . . . ?
N34 Fe3 N31 C301 -157.9(7) . . . . ?
N32 Fe3 N31 C301 25.6(7) . . . . ?
N33 Fe3 N31 C301 -68(7) . . . . ?
N37 Fe3 N31 C301 -65.1(7) . . . . ?
N35 Fe3 N31 C301 113.1(7) . . . . ?
N34 Fe3 N32 C303 -97(5) . . . . ?
N31 Fe3 N32 C303 11.9(8) . . . . ?
N33 Fe3 N32 C303 -171.2(8) . . . . ?
N37 Fe3 N32 C303 98.5(8) . . . . ?
N35 Fe3 N32 C303 -78.1(8) . . . . ?
N34 Fe3 N32 C306 48(6) . . . . ?
N31 Fe3 N32 C306 156.2(8) . . . . ?
N33 Fe3 N32 C306 -26.9(8) . . . . ?
N37 Fe3 N32 C306 -117.1(8) . . . . ?
N35 Fe3 N32 C306 66.2(8) . . . . ?
N34 Fe3 N33 C308 167.4(8) . . . . ?
N31 Fe3 N33 C308 77(7) . . . . ?
N32 Fe3 N33 C308 -16.1(8) . . . . ?
N37 Fe3 N33 C308 74.6(8) . . . . ?
N35 Fe3 N33 C308 -103.7(8) . . . . ?
N34 Fe3 N33 C311 29.8(7) . . . . ?
N31 Fe3 N33 C311 -61(7) . . . . ?
N32 Fe3 N33 C311 -153.7(7) . . . . ?
N37 Fe3 N33 C311 -63.1(7) . . . . ?
N35 Fe3 N33 C311 118.7(7) . . . . ?
N31 Fe3 N34 C316 -27.4(7) . . . . ?
N32 Fe3 N34 C316 81(5) . . . . ?
N33 Fe3 N34 C316 155.7(7) . . . . ?
N37 Fe3 N34 C316 -114.1(7) . . . . ?
N35 Fe3 N34 C316 62.5(7) . . . . ?
N31 Fe3 N34 C313 -169.3(7) . . . . ?
N32 Fe3 N34 C313 -61(5) . . . . ?
N33 Fe3 N34 C313 13.8(7) . . . . ?
N37 Fe3 N34 C313 103.9(7) . . . . ?
N35 Fe3 N34 C313 -79.4(7) . . . . ?
N34 Fe3 N35 C365 -111.7(8) . . . . ?
N31 Fe3 N35 C365 -20.6(8) . . . . ?
N32 Fe3 N35 C365 69.5(8) . . . . ?
N33 Fe3 N35 C365 159.5(8) . . . . ?
N37 Fe3 N35 C365 7(5) . . . . ?
N34 Fe3 N35 C361 64.9(8) . . . . ?
N31 Fe3 N35 C361 156.0(8) . . . . ?
N32 Fe3 N35 C361 -113.9(8) . . . . ?
N33 Fe3 N35 C361 -23.9(8) . . . . ?
N37 Fe3 N35 C361 -176(46) . . . . ?
N34 Fe3 N37 C375 23.0(8) . . . . ?
N31 Fe3 N37 C375 -67.9(8) . . . . ?
N32 Fe3 N37 C375 -158.0(8) . . . . ?
N33 Fe3 N37 C375 112.0(8) . . . . ?
N35 Fe3 N37 C375 -96(5) . . . . ?
N34 Fe3 N37 C371 -172.8(8) . . . . ?
N31 Fe3 N37 C371 96.3(8) . . . . ?
N32 Fe3 N37 C371 6.3(8) . . . . ?
N33 Fe3 N37 C371 -83.8(8) . . . . ?
N35 Fe3 N37 C371 69(5) . . . . ?
C318 N31 C301 C302 167.9(10) . . . . ?
Fe3 N31 C301 C302 -43.3(13) . . . . ?
C318 N31 C301 C320 -5.5(10) . . . . ?
Fe3 N31 C301 C320 143.3(7) . . . . ?
N31 C301 C302 C303 17.9(17) . . . . ?
C320 C301 C302 C303 -170.5(11) . . . . ?
N31 C301 C302 C32A -175.4(13) . . . . ?
C320 C301 C302 C32A -4(2) . . . . ?
N31 C301 C302 C321 -149.0(13) . . . . ?
C320 C301 C302 C321 23(2) . . . . ?
C306 N32 C303 C302 174.0(10) . . . . ?
Fe3 N32 C303 C302 -36.8(14) . . . . ?
C306 N32 C303 C304 -5.5(11) . . . . ?
Fe3 N32 C303 C304 143.7(8) . . . . ?
C301 C302 C303 N32 23.6(18) . . . . ?
C32A C302 C303 N32 -143.6(14) . . . . ?
C321 C302 C303 N32 -169.6(13) . . . . ?
C301 C302 C303 C304 -157.0(12) . . . . ?
C32A C302 C303 C304 36(2) . . . . ?
C321 C302 C303 C304 10(2) . . . . ?
N32 C303 C304 C305 0.6(12) . . . . ?
C302 C303 C304 C305 -178.8(11) . . . . ?
N32 C303 C304 C327 -171.0(11) . . . . ?
C302 C303 C304 C327 9.5(19) . . . . ?
C303 C304 C305 C306 4.5(12) . . . . ?
C327 C304 C305 C306 176.0(11) . . . . ?
C303 C304 C305 C329 -165.4(10) . . . . ?
C327 C304 C305 C329 6.2(17) . . . . ?
C303 N32 C306 C307 -162.9(9) . . . . ?
Fe3 N32 C306 C307 46.8(12) . . . . ?
C303 N32 C306 C305 8.4(11) . . . . ?
Fe3 N32 C306 C305 -142.0(7) . . . . ?
C304 C305 C306 N32 -8.2(12) . . . . ?
C329 C305 C306 N32 160.6(10) . . . . ?
C304 C305 C306 C307 162.1(10) . . . . ?
C329 C305 C306 C307 -29.1(18) . . . . ?
N32 C306 C307 C308 -17.1(15) . . . . ?
C305 C306 C307 C308 173.3(10) . . . . ?
N32 C306 C307 C331 166.0(9) . . . . ?
C305 C306 C307 C331 -3.6(16) . . . . ?
C306 C307 C308 N33 -30.8(15) . . . . ?
C331 C307 C308 N33 146.1(9) . . . . ?
C306 C307 C308 C309 152.6(11) . . . . ?
C331 C307 C308 C309 -30.4(16) . . . . ?
C311 N33 C308 C307 -171.8(9) . . . . ?
Fe3 N33 C308 C307 45.6(12) . . . . ?
C311 N33 C308 C309 5.5(10) . . . . ?
Fe3 N33 C308 C309 -137.2(7) . . . . ?
C307 C308 C309 C310 174.5(11) . . . . ?
N33 C308 C309 C310 -2.4(11) . . . . ?
C307 C308 C309 C337 -17.2(18) . . . . ?
N33 C308 C309 C337 165.9(9) . . . . ?
C308 C309 C310 C311 -1.8(11) . . . . ?
C337 C309 C310 C311 -169.5(9) . . . . ?
C308 C309 C310 C339 166.8(10) . . . . ?
C337 C309 C310 C339 -0.9(17) . . . . ?
C308 N33 C311 C312 162.6(9) . . . . ?
Fe3 N33 C311 C312 -53.6(11) . . . . ?
C308 N33 C311 C310 -6.6(10) . . . . ?
Fe3 N33 C311 C310 137.1(7) . . . . ?
C309 C310 C311 C312 -162.6(10) . . . . ?
C339 C310 C311 C312 28.6(16) . . . . ?
C309 C310 C311 N33 5.3(11) . . . . ?
C339 C310 C311 N33 -163.4(9) . . . . ?
N33 C311 C312 C313 25.8(14) . . . . ?
C310 C311 C312 C313 -167.4(10) . . . . ?
N33 C311 C312 C341 -157.0(9) . . . . ?
C310 C311 C312 C341 9.8(16) . . . . ?
C316 N34 C313 C312 171.1(9) . . . . ?
Fe3 N34 C313 C312 -41.9(12) . . . . ?
C316 N34 C313 C314 -6.8(10) . . . . ?
Fe3 N34 C313 C314 140.2(7) . . . . ?
C311 C312 C313 N34 23.4(14) . . . . ?
C341 C312 C313 N34 -153.8(9) . . . . ?
C311 C312 C313 C314 -159.1(10) . . . . ?
C341 C312 C313 C314 23.7(15) . . . . ?
N34 C313 C314 C315 3.4(11) . . . . ?
C312 C313 C314 C315 -174.3(10) . . . . ?
N34 C313 C314 C347 -169.3(10) . . . . ?
C312 C313 C314 C347 13.0(17) . . . . ?
C313 C314 C315 C316 1.4(11) . . . . ?
C347 C314 C315 C316 174.3(10) . . . . ?
C313 C314 C315 C349 -168.7(9) . . . . ?
C347 C314 C315 C349 4.2(17) . . . . ?
C313 N34 C316 C315 7.8(10) . . . . ?
Fe3 N34 C316 C315 -140.7(7) . . . . ?
C313 N34 C316 C317 -163.5(8) . . . . ?
Fe3 N34 C316 C317 48.0(11) . . . . ?
C314 C315 C316 N34 -5.9(11) . . . . ?
C349 C315 C316 N34 164.1(9) . . . . ?
C314 C315 C316 C317 164.7(10) . . . . ?
C349 C315 C316 C317 -25.3(16) . . . . ?
N34 C316 C317 C318 -21.3(14) . . . . ?
C315 C316 C317 C318 168.9(10) . . . . ?
N34 C316 C317 C351 153.7(9) . . . . ?
C315 C316 C317 C351 -16.1(15) . . . . ?
C316 C317 C318 N31 -25.6(14) . . . . ?
C351 C317 C318 N31 159.5(9) . . . . ?
C316 C317 C318 C319 161.2(9) . . . . ?
C351 C317 C318 C319 -13.6(16) . . . . ?
C301 N31 C318 C317 -170.0(9) . . . . ?
Fe3 N31 C318 C317 41.4(12) . . . . ?
C301 N31 C318 C319 4.3(10) . . . . ?
Fe3 N31 C318 C319 -144.4(7) . . . . ?
C317 C318 C319 C320 172.5(10) . . . . ?
N31 C318 C319 C320 -1.3(11) . . . . ?
C317 C318 C319 C357 -18.5(17) . . . . ?
N31 C318 C319 C357 167.7(9) . . . . ?
C318 C319 C320 C301 -2.1(11) . . . . ?
C357 C319 C320 C301 -171.3(10) . . . . ?
C318 C319 C320 C35A 169.9(10) . . . . ?
C357 C319 C320 C35A 0.8(17) . . . . ?
C302 C301 C320 C319 -167.7(11) . . . . ?
N31 C301 C320 C319 4.8(11) . . . . ?
C302 C301 C320 C35A 20.4(18) . . . . ?
N31 C301 C320 C35A -167.2(10) . . . . ?
C301 C302 C321 C322 -116.4(16) . . . . ?
C303 C302 C321 C322 76.0(19) . . . . ?
C32A C302 C321 C322 -16(5) . . . . ?
C301 C302 C321 C326 57(2) . . . . ?
C303 C302 C321 C326 -110.4(18) . . . . ?
C32A C302 C321 C326 158(7) . . . . ?
C326 C321 C322 C323 0.0 . . . . ?
C302 C321 C322 C323 174(2) . . . . ?
C321 C322 C323 C324 0.0 . . . . ?
C322 C323 C324 C325 0.0 . . . . ?
C323 C324 C325 C326 0.0 . . . . ?
C324 C325 C326 C321 0.0 . . . . ?
C322 C321 C326 C325 0.0 . . . . ?
C302 C321 C326 C325 -173(3) . . . . ?
C301 C302 C32A C32B 74.3(19) . . . . ?
C303 C302 C32A C32B -118.0(15) . . . . ?
C321 C302 C32A C32B -18(5) . . . . ?
C301 C302 C32A C32F -106(2) . . . . ?
C303 C302 C32A C32F 61(2) . . . . ?
C321 C302 C32A C32F 161(8) . . . . ?
C32F C32A C32B C32C 0.0 . . . . ?
C302 C32A C32B C32C 179(2) . . . . ?
C32A C32B C32C C32D 0.0 . . . . ?
C32B C32C C32D C32E 0.0 . . . . ?
C32C C32D C32E C32F 0.0 . . . . ?
C32D C32E C32F C32A 0.0 . . . . ?
C32B C32A C32F C32E 0.0 . . . . ?
C302 C32A C32F C32E -179(3) . . . . ?
C305 C304 C327 C328 -98.6(14) . . . . ?
C303 C304 C327 C328 71.3(16) . . . . ?
C304 C305 C329 C330 100.6(13) . . . . ?
C306 C305 C329 C330 -66.7(15) . . . . ?
C308 C307 C331 C336 -63.6(13) . . . . ?
C306 C307 C331 C336 113.4(12) . . . . ?
C308 C307 C331 C332 117.1(11) . . . . ?
C306 C307 C331 C332 -65.9(13) . . . . ?
C336 C331 C332 C333 -1.5(15) . . . . ?
C307 C331 C332 C333 177.8(9) . . . . ?
C331 C332 C333 C334 0.9(16) . . . . ?
C332 C333 C334 C335 -0.3(17) . . . . ?
C333 C334 C335 C336 0.2(17) . . . . ?
C332 C331 C336 C335 1.4(16) . . . . ?
C307 C331 C336 C335 -177.9(9) . . . . ?
C334 C335 C336 C331 -0.7(16) . . . . ?
C310 C309 C337 C338 95.4(13) . . . . ?
C308 C309 C337 C338 -70.4(13) . . . . ?
C309 C310 C339 C340 -111.1(12) . . . . ?
C311 C310 C339 C340 55.6(13) . . . . ?
C313 C312 C341 C342 -121.6(11) . . . . ?
C311 C312 C341 C342 61.2(14) . . . . ?
C313 C312 C341 C346 55.4(14) . . . . ?
C311 C312 C341 C346 -121.8(11) . . . . ?
C346 C341 C342 C343 -0.9(16) . . . . ?
C312 C341 C342 C343 176.2(10) . . . . ?
C341 C342 C343 C344 2.0(16) . . . . ?
C342 C343 C344 C345 0.3(16) . . . . ?
C343 C344 C345 C346 -3.7(17) . . . . ?
C342 C341 C346 C345 -2.5(15) . . . . ?
C312 C341 C346 C345 -179.6(9) . . . . ?
C344 C345 C346 C341 4.8(16) . . . . ?
C315 C314 C347 C348 -98.0(13) . . . . ?
C313 C314 C347 C348 73.3(14) . . . . ?
C314 C315 C349 C350 103.1(12) . . . . ?
C316 C315 C349 C350 -64.9(13) . . . . ?
C318 C317 C351 C356 -62.6(14) . . . . ?
C316 C317 C351 C356 122.4(11) . . . . ?
C318 C317 C351 C352 114.9(12) . . . . ?
C316 C317 C351 C352 -60.0(13) . . . . ?
C356 C351 C352 C353 -0.4(16) . . . . ?
C317 C351 C352 C353 -178.0(10) . . . . ?
C351 C352 C353 C354 -0.6(16) . . . . ?
C352 C353 C354 C355 1.3(18) . . . . ?
C353 C354 C355 C356 -0.8(19) . . . . ?
C354 C355 C356 C351 -0.2(18) . . . . ?
C352 C351 C356 C355 0.8(17) . . . . ?
C317 C351 C356 C355 178.3(10) . . . . ?
C320 C319 C357 C358 94.7(13) . . . . ?
C318 C319 C357 C358 -72.3(13) . . . . ?
C319 C320 C35A C36A -111.6(16) . . . . ?
C301 C320 C35A C36A 59.1(18) . . . . ?
C365 N35 C361 C362 2.9(16) . . . . ?
Fe3 N35 C361 C362 -173.6(8) . . . . ?
N35 C361 C362 C363 -0.2(17) . . . . ?
C361 C362 C363 C364 -3.1(18) . . . . ?
C361 C362 C363 C366 179.7(11) . . . . ?
C362 C363 C364 C365 3.5(18) . . . . ?
C366 C363 C364 C365 -179.4(11) . . . . ?
C361 N35 C365 C364 -2.5(16) . . . . ?
Fe3 N35 C365 C364 174.1(8) . . . . ?
C363 C364 C365 N35 -0.7(17) . . . . ?
C364 C363 C366 N36 37(18) . . . . ?
C362 C363 C366 N36 -146(17) . . . . ?
C375 N37 C371 C372 1.0(16) . . . . ?
Fe3 N37 C371 C372 -164.1(9) . . . . ?
N37 C371 C372 C373 2.7(17) . . . . ?
C371 C372 C373 C374 -4.9(16) . . . . ?
C371 C372 C373 C376 176.3(11) . . . . ?
C372 C373 C374 C375 3.6(16) . . . . ?
C376 C373 C374 C375 -177.7(11) . . . . ?
C371 N37 C375 C374 -2.6(15) . . . . ?
Fe3 N37 C375 C374 162.5(8) . . . . ?
C373 C374 C375 N37 0.3(17) . . . . ?
C374 C373 C376 N38 47(18) . . . . ?
C372 C373 C376 N38 -134(17) . . . . ?
N42 Fe4 N41 C401 22.3(8) . . . . ?
N44 Fe4 N41 C401 -162.5(8) . . . . ?
N43 Fe4 N41 C401 -61(4) . . . . ?
N47 Fe4 N41 C401 109.5(8) . . . . ?
N45 Fe4 N41 C401 -70.9(8) . . . . ?
N42 Fe4 N41 C418 168.6(8) . . . . ?
N44 Fe4 N41 C418 -16.2(8) . . . . ?
N43 Fe4 N41 C418 85(4) . . . . ?
N47 Fe4 N41 C418 -104.2(8) . . . . ?
N45 Fe4 N41 C418 75.4(8) . . . . ?
N41 Fe4 N42 C406 162.3(8) . . . . ?
N44 Fe4 N42 C406 77(5) . . . . ?
N43 Fe4 N42 C406 -22.5(8) . . . . ?
N47 Fe4 N42 C406 68.0(8) . . . . ?
N45 Fe4 N42 C406 -108.2(8) . . . . ?
N41 Fe4 N42 C403 18.4(8) . . . . ?
N44 Fe4 N42 C403 -67(5) . . . . ?
N43 Fe4 N42 C403 -166.5(8) . . . . ?
N47 Fe4 N42 C403 -75.9(8) . . . . ?
N45 Fe4 N42 C403 107.9(8) . . . . ?
N41 Fe4 N43 C411 -79(4) . . . . ?
N42 Fe4 N43 C411 -161.9(8) . . . . ?
N44 Fe4 N43 C411 22.9(8) . . . . ?
N47 Fe4 N43 C411 110.8(8) . . . . ?
N45 Fe4 N43 C411 -68.7(8) . . . . ?
N41 Fe4 N43 C408 66(4) . . . . ?
N42 Fe4 N43 C408 -17.6(9) . . . . ?
N44 Fe4 N43 C408 167.2(9) . . . . ?
N47 Fe4 N43 C408 -104.9(8) . . . . ?
N45 Fe4 N43 C408 75.6(9) . . . . ?
N41 Fe4 N44 C416 -25.3(8) . . . . ?
N42 Fe4 N44 C416 60(5) . . . . ?
N43 Fe4 N44 C416 159.5(8) . . . . ?
N47 Fe4 N44 C416 68.9(8) . . . . ?
N45 Fe4 N44 C416 -114.9(8) . . . . ?
N41 Fe4 N44 C413 -168.3(8) . . . . ?
N42 Fe4 N44 C413 -83(4) . . . . ?
N43 Fe4 N44 C413 16.5(8) . . . . ?
N47 Fe4 N44 C413 -74.1(8) . . . . ?
N45 Fe4 N44 C413 102.1(8) . . . . ?
N41 Fe4 N45 C465 102.5(12) . . . . ?
N42 Fe4 N45 C465 13.8(12) . . . . ?
N44 Fe4 N45 C465 -166.6(12) . . . . ?
N43 Fe4 N45 C465 -76.6(12) . . . . ?
N47 Fe4 N45 C465 -84(6) . . . . ?
N41 Fe4 N45 C461 -84.4(11) . . . . ?
N42 Fe4 N45 C461 -173.1(11) . . . . ?
N44 Fe4 N45 C461 6.5(11) . . . . ?
N43 Fe4 N45 C461 96.5(11) . . . . ?
N47 Fe4 N45 C461 89(6) . . . . ?
N41 Fe4 N47 C475 168.4(9) . . . . ?
N42 Fe4 N47 C475 -103.1(9) . . . . ?
N44 Fe4 N47 C475 77.6(9) . . . . ?
N43 Fe4 N47 C475 -12.4(9) . . . . ?
N45 Fe4 N47 C475 -5(6) . . . . ?
N41 Fe4 N47 C471 -15.2(8) . . . . ?
N42 Fe4 N47 C471 73.3(8) . . . . ?
N44 Fe4 N47 C471 -105.9(8) . . . . ?
N43 Fe4 N47 C471 164.0(8) . . . . ?
N45 Fe4 N47 C471 171(5) . . . . ?
C418 N41 C401 C402 165.2(9) . . . . ?
Fe4 N41 C401 C402 -43.6(13) . . . . ?
C418 N41 C401 C420 -7.9(11) . . . . ?
Fe4 N41 C401 C420 143.3(7) . . . . ?
N41 C401 C402 C403 19.3(15) . . . . ?
C420 C401 C402 C403 -169.1(10) . . . . ?
N41 C401 C402 C421 -156.9(10) . . . . ?
C420 C401 C402 C421 14.8(17) . . . . ?
C401 C402 C403 N42 24.5(15) . . . . ?
C421 C402 C403 N42 -159.2(9) . . . . ?
C401 C402 C403 C404 -158.6(10) . . . . ?
C421 C402 C403 C404 17.8(16) . . . . ?
C406 N42 C403 C402 167.7(9) . . . . ?
Fe4 N42 C403 C402 -42.9(12) . . . . ?
C406 N42 C403 C404 -9.8(11) . . . . ?
Fe4 N42 C403 C404 139.6(7) . . . . ?
C402 C403 C404 C405 -172.4(11) . . . . ?
N42 C403 C404 C405 4.8(12) . . . . ?
C402 C403 C404 C427 16.7(18) . . . . ?
N42 C403 C404 C427 -166.1(10) . . . . ?
C403 C404 C405 C406 2.3(12) . . . . ?
C427 C404 C405 C406 173.2(10) . . . . ?
C403 C404 C405 C429 -169.8(10) . . . . ?
C427 C404 C405 C429 1.1(19) . . . . ?
C403 N42 C406 C407 -167.3(10) . . . . ?
Fe4 N42 C406 C407 43.2(13) . . . . ?
C403 N42 C406 C405 11.2(11) . . . . ?
Fe4 N42 C406 C405 -138.4(8) . . . . ?
C404 C405 C406 N42 -8.6(13) . . . . ?
C429 C405 C406 N42 163.7(10) . . . . ?
C404 C405 C406 C407 169.6(11) . . . . ?
C429 C405 C406 C407 -18.1(19) . . . . ?
N42 C406 C407 C408 -19.8(17) . . . . ?
C405 C406 C407 C408 162.2(12) . . . . ?
N42 C406 C407 C431 158.2(11) . . . . ?
C405 C406 C407 C431 -19.9(19) . . . . ?
C406 C407 C408 N43 -24.0(18) . . . . ?
C431 C407 C408 N43 158.1(11) . . . . ?
C406 C407 C408 C409 163.5(13) . . . . ?
C431 C407 C408 C409 -14(2) . . . . ?
C411 N43 C408 C407 -168.8(11) . . . . ?
Fe4 N43 C408 C407 41.6(15) . . . . ?
C411 N43 C408 C409 5.1(13) . . . . ?
Fe4 N43 C408 C409 -144.5(9) . . . . ?
C407 C408 C409 C410 170.5(13) . . . . ?
N43 C408 C409 C410 -2.7(15) . . . . ?
C407 C408 C409 C437 -18(2) . . . . ?
N43 C408 C409 C437 169.0(13) . . . . ?
C408 C409 C410 C411 -0.9(14) . . . . ?
C437 C409 C410 C411 -172.5(14) . . . . ?
C408 C409 C410 C439 171.6(11) . . . . ?
C437 C409 C410 C439 0(2) . . . . ?
C408 N43 C411 C412 164.4(10) . . . . ?
Fe4 N43 C411 C412 -46.0(13) . . . . ?
C408 N43 C411 C410 -5.6(12) . . . . ?
Fe4 N43 C411 C410 144.1(8) . . . . ?
C409 C410 C411 N43 4.1(14) . . . . ?
C439 C410 C411 N43 -168.3(11) . . . . ?
C409 C410 C411 C412 -164.7(12) . . . . ?
C439 C410 C411 C412 23(2) . . . . ?
N43 C411 C412 C413 24.3(16) . . . . ?
C410 C411 C412 C413 -167.9(11) . . . . ?
N43 C411 C412 C441 -157.5(10) . . . . ?
C410 C411 C412 C441 10.2(18) . . . . ?
C416 N44 C413 C412 172.6(9) . . . . ?
Fe4 N44 C413 C412 -40.0(13) . . . . ?
C416 N44 C413 C414 -6.7(11) . . . . ?
Fe4 N44 C413 C414 140.6(7) . . . . ?
C411 C412 C413 N44 20.3(15) . . . . ?
C441 C412 C413 N44 -157.8(10) . . . . ?
C411 C412 C413 C414 -160.5(10) . . . . ?
C441 C412 C413 C414 21.4(16) . . . . ?
N44 C413 C414 C415 3.6(11) . . . . ?
C412 C413 C414 C415 -175.7(10) . . . . ?
N44 C413 C414 C447 -170.7(9) . . . . ?
C412 C413 C414 C447 10.0(16) . . . . ?
C447 C414 C415 C416 175.3(9) . . . . ?
C413 C414 C415 C416 0.8(11) . . . . ?
C447 C414 C415 C449 7.9(17) . . . . ?
C413 C414 C415 C449 -166.7(9) . . . . ?
C413 N44 C416 C417 -165.5(9) . . . . ?
Fe4 N44 C416 C417 46.3(12) . . . . ?
C413 N44 C416 C415 7.1(11) . . . . ?
Fe4 N44 C416 C415 -141.1(7) . . . . ?
C414 C415 C416 N44 -4.9(11) . . . . ?
C449 C415 C416 N44 162.9(9) . . . . ?
C414 C415 C416 C417 166.9(10) . . . . ?
C449 C415 C416 C417 -25.3(17) . . . . ?
N44 C416 C417 C418 -19.2(15) . . . . ?
C415 C416 C417 C418 169.8(10) . . . . ?
N44 C416 C417 C451 160.8(9) . . . . ?
C415 C416 C417 C451 -10.2(16) . . . . ?
C416 C417 C418 N41 -27.8(15) . . . . ?
C451 C417 C418 N41 152.2(9) . . . . ?
C416 C417 C418 C419 162.5(10) . . . . ?
C451 C417 C418 C419 -17.5(16) . . . . ?
C401 N41 C418 C417 -164.3(9) . . . . ?
Fe4 N41 C418 C417 43.6(12) . . . . ?
C401 N41 C418 C419 7.3(11) . . . . ?
Fe4 N41 C418 C419 -144.8(7) . . . . ?
C417 C418 C419 C420 166.5(11) . . . . ?
N41 C418 C419 C420 -4.0(12) . . . . ?
C417 C418 C419 C457 -24.5(18) . . . . ?
N41 C418 C419 C457 165.1(10) . . . . ?
C418 C419 C420 C401 -0.9(12) . . . . ?
C457 C419 C420 C401 -170.0(10) . . . . ?
C418 C419 C420 C459 170.9(11) . . . . ?
C457 C419 C420 C459 1.8(18) . . . . ?
N41 C401 C420 C419 5.7(12) . . . . ?
C402 C401 C420 C419 -166.6(10) . . . . ?
N41 C401 C420 C459 -165.7(11) . . . . ?
C402 C401 C420 C459 21.9(18) . . . . ?
C401 C402 C421 C422 61.5(15) . . . . ?
C403 C402 C421 C422 -114.9(12) . . . . ?
C401 C402 C421 C426 -116.6(13) . . . . ?
C403 C402 C421 C426 67.0(15) . . . . ?
C426 C421 C422 C423 -4.9(17) . . . . ?
C402 C421 C422 C423 176.9(11) . . . . ?
C421 C422 C423 C424 1.1(19) . . . . ?
C422 C423 C424 C425 4(2) . . . . ?
C423 C424 C425 C426 -5(2) . . . . ?
C424 C425 C426 C421 1(2) . . . . ?
C422 C421 C426 C425 4.1(18) . . . . ?
C402 C421 C426 C425 -177.7(12) . . . . ?
C405 C404 C427 C428 -95.4(14) . . . . ?
C403 C404 C427 C428 73.8(14) . . . . ?
C404 C405 C429 C430 102.9(13) . . . . ?
C406 C405 C429 C430 -68.0(15) . . . . ?
C408 C407 C431 C436 -67.4(18) . . . . ?
C406 C407 C431 C436 114.6(14) . . . . ?
C408 C407 C431 C432 119.8(14) . . . . ?
C406 C407 C431 C432 -58.2(17) . . . . ?
C436 C431 C432 C433 1(2) . . . . ?
C407 C431 C432 C433 174.1(13) . . . . ?
C431 C432 C433 C434 -3(2) . . . . ?
C432 C433 C434 C435 2(2) . . . . ?
C433 C434 C435 C436 0(2) . . . . ?
C432 C431 C436 C435 2(2) . . . . ?
C407 C431 C436 C435 -171.5(12) . . . . ?
C434 C435 C436 C431 -2(2) . . . . ?
C410 C409 C437 C438 97.7(18) . . . . ?
C408 C409 C437 C438 -72.4(19) . . . . ?
C409 C410 C439 C440 -96.2(16) . . . . ?
C411 C410 C439 C440 75.0(16) . . . . ?
C411 C412 C441 C446 -111.1(13) . . . . ?
C413 C412 C441 C446 67.1(15) . . . . ?
C411 C412 C441 C442 65.6(14) . . . . ?
C413 C412 C441 C442 -116.2(13) . . . . ?
C446 C441 C442 C443 1(2) . . . . ?
C412 C441 C442 C443 -175.3(15) . . . . ?
C441 C442 C443 C444 2(3) . . . . ?
C442 C443 C444 C445 -3(3) . . . . ?
C443 C444 C445 C446 1(2) . . . . ?
C442 C441 C446 C445 -3.6(17) . . . . ?
C412 C441 C446 C445 173.1(11) . . . . ?
C444 C445 C446 C441 2.5(19) . . . . ?
C415 C414 C447 C448 -96.6(12) . . . . ?
C413 C414 C447 C448 76.6(13) . . . . ?
C414 C415 C449 C450 105.2(12) . . . . ?
C416 C415 C449 C450 -60.4(13) . . . . ?
C416 C417 C451 C456 118.4(11) . . . . ?
C418 C417 C451 C456 -61.6(12) . . . . ?
C416 C417 C451 C452 -64.5(13) . . . . ?
C418 C417 C451 C452 115.5(11) . . . . ?
C456 C451 C452 C453 0.7(15) . . . . ?
C417 C451 C452 C453 -176.5(10) . . . . ?
C451 C452 C453 C454 0.0(18) . . . . ?
C452 C453 C454 C455 -2.5(18) . . . . ?
C453 C454 C455 C456 4.3(17) . . . . ?
C454 C455 C456 C451 -3.6(16) . . . . ?
C452 C451 C456 C455 1.1(15) . . . . ?
C417 C451 C456 C455 178.2(9) . . . . ?
C420 C419 C457 C458 103.0(14) . . . . ?
C418 C419 C457 C458 -63.9(15) . . . . ?
C419 C420 C459 C460 -92.7(16) . . . . ?
C401 C420 C459 C460 77.5(16) . . . . ?
C465 N45 C461 C462 4(2) . . . . ?
Fe4 N45 C461 C462 -169.3(13) . . . . ?
N45 C461 C462 C463 -1(3) . . . . ?
C461 C462 C463 C464 2(3) . . . . ?
C461 C462 C463 C466 175.2(19) . . . . ?
C466 C463 C464 C465 -177.4(19) . . . . ?
C462 C463 C464 C465 -4(3) . . . . ?
C461 N45 C465 C464 -6(3) . . . . ?
Fe4 N45 C465 C464 166.9(14) . . . . ?
C463 C464 C465 N45 7(3) . . . . ?
C464 C463 C466 N46 -29(24) . . . . ?
C462 C463 C466 N46 158(22) . . . . ?
C475 N47 C471 C472 -0.4(16) . . . . ?
Fe4 N47 C471 C472 -177.2(8) . . . . ?
N47 C471 C472 C473 0.6(17) . . . . ?
C471 C472 C473 C474 -1.1(16) . . . . ?
C471 C472 C473 C476 179.2(10) . . . . ?
C472 C473 C474 C475 1.5(17) . . . . ?
C476 C473 C474 C475 -178.9(11) . . . . ?
C471 N47 C475 C474 0.8(17) . . . . ?
Fe4 N47 C475 C474 177.6(9) . . . . ?
C473 C474 C475 N47 -1.4(19) . . . . ?
C472 C473 C476 N48 48(22) . . . . ?
C474 C473 C476 N48 -131(21) . . . . ?
